data_4107243
loop_
_publ_author_name
'Tu N. Nguyen'
'Wolfgang Wernsdorfer'
'Khalil A. Abboud'
'George Christou'

_publ_section_title
;
 A Supramolecular Aggregate of Four Exchange-Biased Single-Molecule
 Magnets
;
_journal_name_full 'Journal of the American Chemical Society'
_journal_page_first 20688
_journal_page_last 20691
_journal_paper_doi 10.1021/ja2087344
_journal_volume 133
_journal_year 2011
_chemical_formula_sum 'C150.25 H144 Cl4.5 Mn12 N24 O56'
_chemical_formula_weight 4000.70
_chemical_name_systematic
; 
 ? 
;
_space_group_IT_number 14
_symmetry_cell_setting monoclinic
_symmetry_space_group_name_Hall '-P 2ybc'
_symmetry_space_group_name_H-M 'P 1 21/c 1'
_atom_sites_solution_hydrogens geom
_atom_sites_solution_primary direct
_atom_sites_solution_secondary difmap
_audit_creation_method SHELXL-97
_audit_update_record
;
2011-08-01 # Formatted by publCIF
;
_cell_angle_alpha 90.00
_cell_angle_beta 110.320(3)
_cell_angle_gamma 90.00
_cell_formula_units_Z 8
_cell_length_a 34.190(4)
_cell_length_b 32.890(4)
_cell_length_c 44.013(5)
_cell_measurement_reflns_used 9906
_cell_measurement_temperature 100(2)
_cell_measurement_theta_max 20.61
_cell_measurement_theta_min 2.23
_cell_volume 46413(9)
_computing_cell_refinement 'Bruker APEX2'
_computing_data_collection 'Bruker APEX2 DUO(Bruker, 2008)'
_computing_data_reduction 'Bruker SAINT (Bruker, 2008)'
_computing_molecular_graphics 'Bruker SHELXTL'
_computing_publication_material 'Bruker SHELXTL'
_computing_structure_refinement 'Bruker SHELXTL'
_computing_structure_solution 'Bruker SHELXTL (Bruker, 2008)'
_diffrn_ambient_temperature 100(2)
_diffrn_measured_fraction_theta_full 1.000
_diffrn_measured_fraction_theta_max 1.000
_diffrn_measurement_device_type 'Bruker APEX-II DUO'
_diffrn_measurement_method 'phi and omega scans'
_diffrn_radiation_monochromator graphite
_diffrn_radiation_source 'fine-focus sealed tube'
_diffrn_radiation_type MoK\a
_diffrn_radiation_wavelength 0.71073
_diffrn_reflns_av_R_equivalents 0.0000
_diffrn_reflns_av_sigmaI/netI 0.4381
_diffrn_reflns_limit_h_max 38
_diffrn_reflns_limit_h_min -40
_diffrn_reflns_limit_k_max 39
_diffrn_reflns_limit_k_min 0
_diffrn_reflns_limit_l_max 52
_diffrn_reflns_limit_l_min 0
_diffrn_reflns_number 81724
_diffrn_reflns_theta_full 25.00
_diffrn_reflns_theta_max 25.00
_diffrn_reflns_theta_min 1.24
_exptl_absorpt_coefficient_mu 0.748
_exptl_absorpt_correction_T_max 0.9426
_exptl_absorpt_correction_T_min 0.8527
_exptl_absorpt_correction_type numerical
_exptl_absorpt_process_details 'based on measured indexed crystal faces, Bruker SHELXTL  v6.14 (Bruker 2008)'
_exptl_crystal_colour brown
_exptl_crystal_density_diffrn 1.145
_exptl_crystal_density_meas 0
_exptl_crystal_description plates
_exptl_crystal_F_000 16304
_exptl_crystal_size_max 0.22
_exptl_crystal_size_mid 0.21
_exptl_crystal_size_min 0.08
_refine_diff_density_max 1.329
_refine_diff_density_min -0.734
_refine_diff_density_rms 0.098
_refine_ls_extinction_method none
_refine_ls_goodness_of_fit_ref 0.624
_refine_ls_hydrogen_treatment constr
_refine_ls_matrix_type full
_refine_ls_number_parameters 2905
_refine_ls_number_reflns 81724
_refine_ls_number_restraints 14
_refine_ls_restrained_S_all 0.625
_refine_ls_R_factor_all 0.2135
_refine_ls_R_factor_gt 0.0740
_refine_ls_shift/su_max 0.002
_refine_ls_shift/su_mean 0.000
_refine_ls_structure_factor_coef Fsqd
_refine_ls_weighting_details 'calc w=1/[\s^2^(Fo^2^)+(0.0775P)^2^] where P=(Fo^2^+2Fc^2^)/3'
_refine_ls_weighting_scheme calc
_refine_ls_wR_factor_gt 0.1617
_refine_ls_wR_factor_ref 0.1886
_reflns_number_gt 18367
_reflns_number_total 81724
_reflns_threshold_expression I>2\s(I)
_cod_data_source_file ja2087344_si_002.cif
_cod_data_source_block tu46
_cod_original_formula_sum 'C150.25 H144 Cl4.50 Mn12 N24 O56'
_cod_database_code 4107243

loop_
_symmetry_equiv_pos_as_xyz
'x, y, z'
'-x, y+1/2, -z+1/2'
'-x, -y, -z'
'x, -y-1/2, z-1/2'

loop_
_atom_site_label
_atom_site_type_symbol
_atom_site_fract_x
_atom_site_fract_y
_atom_site_fract_z
_atom_site_U_iso_or_equiv
_atom_site_adp_type
_atom_site_occupancy
_atom_site_symmetry_multiplicity
_atom_site_calc_flag
_atom_site_refinement_flags
_atom_site_disorder_assembly
_atom_site_disorder_group
Mn1 Mn 0.19829(4) 0.30459(4) 1.13267(3) 0.0407(4) Uani 1 1 d . . .
Mn2 Mn 0.28543(4) 0.30863(4) 1.12030(3) 0.0369(4) Uani 1 1 d . . .
Mn3 Mn 0.26745(4) 0.23681(4) 1.16275(3) 0.0423(4) Uani 1 1 d . . .
Mn4 Mn 0.15430(4) 0.06176(4) 1.06151(3) 0.0416(4) Uani 1 1 d . . .
Mn5 Mn 0.06755(4) 0.08960(4) 1.00942(3) 0.0448(4) Uani 1 1 d . . .
Mn6 Mn 0.15197(4) 0.09348(4) 0.99283(3) 0.0393(4) Uani 1 1 d . . .
Mn7 Mn 0.02114(5) 0.22408(5) 0.79914(3) 0.0572(5) Uani 1 1 d . . .
Mn8 Mn -0.03679(4) 0.29319(4) 0.81132(3) 0.0459(4) Uani 1 1 d . . .
Mn9 Mn 0.00919(4) 0.30809(4) 0.76002(3) 0.0455(4) Uani 1 1 d . . .
Mn10 Mn 0.15401(5) 0.46695(5) 0.84987(3) 0.0519(4) Uani 1 1 d . . .
Mn11 Mn 0.15621(4) 0.47625(4) 0.92248(3) 0.0438(4) Uani 1 1 d . . .
Mn12 Mn 0.21549(4) 0.41087(5) 0.90538(3) 0.0523(4) Uani 1 1 d . . .
Mn13 Mn 0.65449(4) 0.43389(4) 0.50114(3) 0.0372(4) Uani 1 1 d . . .
Mn14 Mn 0.56991(4) 0.43974(4) 0.51687(3) 0.0440(4) Uani 1 1 d . . .
Mn15 Mn 0.65748(4) 0.46125(4) 0.57142(3) 0.0380(4) Uani 1 1 d . . .
Mn16 Mn 0.76400(4) 0.29232(5) 0.66917(3) 0.0456(4) Uani 1 1 d . . .
Mn17 Mn 0.69589(4) 0.22204(5) 0.64183(3) 0.0459(4) Uani 1 1 d . . .
Mn18 Mn 0.78329(4) 0.21756(4) 0.63022(3) 0.0448(4) Uani 1 1 d . . .
Mn19 Mn 0.51906(5) 0.29818(4) 0.30643(3) 0.0503(4) Uani 1 1 d . . .
Mn20 Mn 0.46123(4) 0.23030(5) 0.32073(3) 0.0476(4) Uani 1 1 d . . .
Mn21 Mn 0.50559(4) 0.21294(4) 0.26911(3) 0.0382(4) Uani 1 1 d . . .
Mn22 Mn 0.65575(4) 0.05718(4) 0.36003(3) 0.0386(4) Uani 1 1 d . . .
Mn23 Mn 0.71655(4) 0.11493(4) 0.41514(3) 0.0349(4) Uani 1 1 d . . .
Mn24 Mn 0.65872(4) 0.04908(4) 0.43313(3) 0.0364(4) Uani 1 1 d . . .
Cl1 Cl 0.14337(8) 0.70399(8) 0.48369(6) 0.0519(7) Uani 1 1 d . . .
O101 O 0.10853(18) 0.67949(19) 0.46439(14) 0.064(2) Uani 1 1 d . . .
O102 O 0.1716(2) 0.7092(2) 0.46616(15) 0.068(2) Uani 1 1 d . . .
O103 O 0.12809(19) 0.7434(2) 0.48910(14) 0.073(2) Uani 1 1 d . . .
O104 O 0.1643(2) 0.6839(2) 0.51418(15) 0.080(2) Uani 1 1 d . . .
Cl2 Cl 0.81916(9) 0.53432(10) 0.64242(6) 0.0675(8) Uani 1 1 d . . .
O201 O 0.7992(2) 0.4958(2) 0.63555(17) 0.082(2) Uani 1 1 d . A .
O202 O 0.8378(4) 0.5409(4) 0.6171(3) 0.087(2) Uiso 0.618(6) 1 d P A 1
O203 O 0.8489(4) 0.5398(4) 0.6718(3) 0.087(2) Uiso 0.618(6) 1 d P A 1
O204 O 0.7843(4) 0.5644(4) 0.6350(3) 0.087(2) Uiso 0.618(6) 1 d P A 1
O212 O 0.8079(7) 0.5676(7) 0.6238(5) 0.087(2) Uiso 0.382(6) 1 d P A 2
O213 O 0.8648(6) 0.5251(6) 0.6469(5) 0.087(2) Uiso 0.382(6) 1 d P A 2
O214 O 0.8215(7) 0.5434(6) 0.6766(5) 0.087(2) Uiso 0.382(6) 1 d P A 2
Cl3 Cl 0.29945(10) 0.59815(10) 0.24510(6) 0.0648(8) Uani 1 1 d . . .
O301 O 0.3086(2) 0.61205(19) 0.21726(14) 0.068(2) Uani 1 1 d . . .
O302 O 0.3237(3) 0.5616(3) 0.25764(18) 0.131(4) Uani 1 1 d . . .
O303 O 0.3127(2) 0.6271(2) 0.27060(15) 0.078(2) Uani 1 1 d . . .
O304 O 0.2563(3) 0.5908(3) 0.23690(16) 0.122(3) Uani 1 1 d . . .
Cl4 Cl 0.32166(10) 0.99011(10) 0.13442(7) 0.0686(8) Uani 1 1 d . . .
O401 O 0.3078(2) 1.0308(2) 0.13349(18) 0.093(3) Uani 1 1 d . . .
O402 O 0.2880(3) 0.9629(3) 0.1211(2) 0.148(4) Uani 1 1 d . . .
O403 O 0.3429(3) 0.9769(2) 0.16504(17) 0.126(4) Uani 1 1 d . . .
O404 O 0.3432(4) 0.9846(3) 0.1136(3) 0.158(4) Uani 1 1 d . . .
Cl5 Cl 0.20704(10) 0.08488(11) 0.25253(7) 0.0771(9) Uani 1 1 d . . .
O501 O 0.1980(2) 0.0927(2) 0.28174(16) 0.094(3) Uani 1 1 d . . .
O502 O 0.1779(3) 0.0532(3) 0.23329(18) 0.119(3) Uani 1 1 d . . .
O503 O 0.2500(2) 0.0717(2) 0.25986(15) 0.099(3) Uani 1 1 d . . .
O504 O 0.1991(2) 0.1215(2) 0.23304(17) 0.088(2) Uani 1 1 d . . .
Cl6 Cl 0.41733(11) 0.37443(13) 0.99893(9) 0.1121(12) Uani 1 1 d . . .
O601 O 0.4025(7) 0.4042(4) 1.0144(5) 0.407(16) Uani 1 1 d . B .
O602 O 0.4440(5) 0.3582(5) 1.0328(4) 0.096(2) Uiso 0.570(7) 1 d P B 1
O603 O 0.3848(4) 0.3513(4) 0.9744(3) 0.096(2) Uiso 0.570(7) 1 d P B 1
O604 O 0.4456(4) 0.4039(5) 0.9882(3) 0.096(2) Uiso 0.570(7) 1 d P B 1
O612 O 0.4352(7) 0.3402(6) 1.0245(5) 0.096(2) Uiso 0.430(7) 1 d P B 2
O613 O 0.3718(5) 0.3955(6) 0.9588(4) 0.096(2) Uiso 0.430(7) 1 d P B 2
O614 O 0.4438(6) 0.3713(6) 0.9783(4) 0.096(2) Uiso 0.430(7) 1 d P B 2
Cl7 Cl 0.06465(10) 0.63754(10) 0.9598(1) 0.0961(11) Uani 1 1 d . . .
O701 O 0.0980(3) 0.6175(2) 0.9528(2) 0.129(3) Uani 1 1 d . C .
O702 O 0.0282(6) 0.6149(5) 0.9413(3) 0.092(2) Uiso 0.596(8) 1 d P C 1
O703 O 0.0601(4) 0.6798(4) 0.9531(4) 0.092(2) Uiso 0.596(8) 1 d P C 1
O704 O 0.0753(4) 0.6327(5) 0.9974(3) 0.092(2) Uiso 0.596(8) 1 d P C 1
O712 O 0.0261(8) 0.6100(8) 0.9524(5) 0.092(2) Uiso 0.404(8) 1 d P C 2
O713 O 0.0482(6) 0.6714(6) 0.9296(5) 0.092(2) Uiso 0.404(8) 1 d P C 2
O714 O 0.0740(6) 0.6667(7) 0.9867(5) 0.092(2) Uiso 0.404(8) 1 d P C 2
Cl8 Cl 0.35395(18) 0.26925(17) 0.51601(12) 0.0857(17) Uiso 0.60 1 d PD D 1
O801 O 0.3711(4) 0.2308(3) 0.5113(3) 0.100(2) Uiso 0.60 1 d PD D 1
O802 O 0.3380(4) 0.2571(6) 0.5404(3) 0.100(2) Uiso 0.60 1 d PD D 1
O803 O 0.3267(3) 0.2852(4) 0.4855(2) 0.100(2) Uiso 0.60 1 d PD D 1
O804 O 0.3897(3) 0.2940(3) 0.5338(3) 0.100(2) Uiso 0.60 1 d PD D 1
Cl8' Cl 0.36069(18) 0.29442(19) 0.44208(13) 0.0492(16) Uiso 0.40 1 d PD E 2
O811 O 0.3597(5) 0.3185(4) 0.4692(3) 0.080(3) Uiso 0.40 1 d PD E 2
O812 O 0.3647(6) 0.2521(3) 0.4511(4) 0.080(3) Uiso 0.40 1 d PD E 2
O813 O 0.3947(4) 0.3071(5) 0.4320(4) 0.080(3) Uiso 0.40 1 d PD E 2
O814 O 0.3228(3) 0.3024(5) 0.4154(3) 0.080(3) Uiso 0.40 1 d PD E 2
C401 C 0.3687(8) 0.243(2) 0.5211(9) 0.139(3) Uiso 0.25 1 d PD F 3
Cl8A Cl 0.3264(4) 0.2592(7) 0.5311(4) 0.139(3) Uiso 0.25 1 d PD F 3
Cl8B Cl 0.4156(4) 0.2484(5) 0.5527(4) 0.139(3) Uiso 0.25 1 d PD F 3
C402 C 0.4218(7) 0.2349(11) 0.4678(12) 0.139(3) Uiso 0.25 1 d PD G 3
Cl8C Cl 0.3944(4) 0.2720(5) 0.4468(4) 0.139(3) Uiso 0.25 1 d PD G 3
Cl8D Cl 0.4718(4) 0.2322(5) 0.4816(4) 0.139(3) Uiso 0.25 1 d PD G 3
O1 O 0.19578(17) 0.30819(16) 1.08312(11) 0.0346(15) Uani 1 1 d . . .
O2 O 0.17822(19) 0.39050(18) 0.93374(13) 0.0485(18) Uani 1 1 d . . .
O3 O 0.14831(18) 0.40064(19) 0.84403(13) 0.0543(19) Uani 1 1 d . . .
O4 O 0.09587(17) 0.46846(18) 0.88506(13) 0.0480(17) Uani 1 1 d . . .
O5 O 0.07646(17) 0.25704(18) 0.79981(12) 0.0455(17) Uani 1 1 d . . .
O6 O 0.02073(17) 0.35259(16) 0.79948(12) 0.0406(16) Uani 1 1 d . . .
O7 O 0.01150(18) 0.26918(19) 0.85314(12) 0.0467(17) Uani 1 1 d . . .
O8 O 0.11205(17) 0.14764(16) 0.98369(12) 0.0358(15) Uani 1 1 d . . .
O9 O 0.08636(17) 0.11732(17) 1.05718(12) 0.0427(16) Uani 1 1 d . . .
O10 O 0.20617(16) 0.21655(18) 1.13120(12) 0.0399(16) Uani 1 1 d . . .
O11 O 0.29457(17) 0.24678(18) 1.10742(13) 0.0442(17) Uani 1 1 d . . .
O12 O 0.19216(16) 0.11497(16) 1.06124(13) 0.0411(16) Uani 1 1 d . . .
O13 O 0.20980(18) 0.36153(17) 1.14121(12) 0.0465(17) Uani 1 1 d . . .
O14 O 0.27113(17) 0.37034(16) 1.13436(12) 0.0410(16) Uani 1 1 d . . .
O15 O 0.20339(18) 0.29712(19) 1.18389(13) 0.0569(19) Uani 1 1 d . . .
O16 O 0.25116(18) 0.24612(19) 1.19942(13) 0.0554(18) Uani 1 1 d . . .
O17 O 0.33873(16) 0.30934(17) 1.15535(13) 0.0461(17) Uani 1 1 d . . .
O18 O 0.33091(17) 0.25990(18) 1.18845(12) 0.0421(16) Uani 1 1 d . . .
O19 O 0.19180(16) 0.02276(16) 1.05321(12) 0.0383(15) Uani 1 1 d . . .
O20 O 0.19365(17) 0.04170(17) 1.00526(12) 0.0428(16) Uani 1 1 d . . .
O21 O 0.05528(17) 0.06318(17) 0.95983(12) 0.0474(17) Uani 1 1 d . . .
O22 O 0.11657(18) 0.06950(17) 0.95233(11) 0.0459(17) Uani 1 1 d . . .
O23 O 0.10714(18) 0.01446(17) 1.06096(12) 0.0442(16) Uani 1 1 d . . .
O24 O 0.04920(18) 0.04118(18) 1.02478(13) 0.0560(18) Uani 1 1 d . . .
O25 O -0.0369(2) 0.19529(18) 0.79901(13) 0.062(2) Uani 1 1 d . . .
O26 O -0.07470(18) 0.2480(2) 0.80757(13) 0.0587(19) Uani 1 1 d . . .
O27 O 0.0123(2) 0.20140(18) 0.75668(13) 0.061(2) Uani 1 1 d . . .
O28 O -0.00034(17) 0.25796(19) 0.72464(12) 0.0487(17) Uani 1 1 d . . .
O29 O -0.08082(16) 0.32252(18) 0.76832(13) 0.0493(17) Uani 1 1 d . . .
O30 O -0.04379(17) 0.33134(17) 0.73568(12) 0.0458(17) Uani 1 1 d . . .
O31 O 0.15965(18) 0.53382(18) 0.86241(13) 0.0521(18) Uani 1 1 d . . .
O32 O 0.15973(17) 0.53336(17) 0.91390(12) 0.0455(17) Uani 1 1 d . . .
O33 O 0.22038(19) 0.47758(17) 0.96088(11) 0.0474(17) Uani 1 1 d . . .
O34 O 0.25765(17) 0.43183(18) 0.94340(12) 0.0517(18) Uani 1 1 d . . .
O35 O 0.2026(2) 0.4719(2) 0.83866(13) 0.062(2) Uani 1 1 d . . .
O36 O 0.24987(18) 0.4329(2) 0.87505(13) 0.061(2) Uani 1 1 d . . .
O37 O 0.25489(15) 0.28879(15) 1.14443(11) 0.0370(15) Uani 1 1 d . . .
O38 O 0.12320(15) 0.07275(16) 1.01834(11) 0.0359(15) Uani 1 1 d . . .
O39 O -0.00926(16) 0.27226(16) 0.78487(11) 0.0401(16) Uani 1 1 d . . .
O40 O 0.18062(16) 0.45717(16) 0.89407(11) 0.0389(15) Uani 1 1 d . . .
O41 O 0.58712(17) 0.40583(18) 0.56212(12) 0.0460(17) Uani 1 1 d . . .
O42 O 0.61366(17) 0.38160(17) 0.48974(12) 0.0403(16) Uani 1 1 d . . .
O43 O 0.69463(16) 0.40852(17) 0.56834(12) 0.0390(16) Uani 1 1 d . . .
O44 O 0.79133(17) 0.27964(19) 0.61490(13) 0.0464(17) Uani 1 1 d . . .
O45 O 0.70261(17) 0.31082(19) 0.63711(12) 0.0479(17) Uani 1 1 d . . .
O46 O 0.69435(18) 0.21567(17) 0.59255(12) 0.0432(16) Uani 1 1 d . . .
O47 O 0.67953(17) 0.13463(17) 0.44345(11) 0.0366(15) Uani 1 1 d . . .
O48 O 0.64839(17) 0.12347(16) 0.35338(12) 0.0385(15) Uani 1 1 d . . .
O49 O 0.59831(16) 0.05674(17) 0.39577(13) 0.0456(17) Uani 1 1 d . . .
O50 O 0.51097(17) 0.2551(2) 0.36172(12) 0.0461(17) Uani 1 1 d . . .
O51 O 0.57399(17) 0.26486(18) 0.30699(12) 0.0453(17) Uani 1 1 d . . .
O52 O 0.51724(17) 0.16999(17) 0.30904(12) 0.0378(16) Uani 1 1 d . . .
O53 O 0.55270(17) 0.48609(18) 0.53633(12) 0.0531(19) Uani 1 1 d . . .
O54 O 0.61380(17) 0.50921(18) 0.57332(12) 0.0538(18) Uani 1 1 d . . .
O55 O 0.69623(15) 0.50000(16) 0.56519(12) 0.0370(15) Uani 1 1 d . . .
O56 O 0.69840(16) 0.48442(16) 0.51589(12) 0.0389(15) Uani 1 1 d . . .
O57 O 0.74723(19) 0.2857(2) 0.70625(12) 0.064(2) Uani 1 1 d . . .
O58 O 0.69881(18) 0.23531(19) 0.69151(12) 0.0534(18) Uani 1 1 d . . .
O59 O 0.82840(17) 0.27000(19) 0.69578(12) 0.0495(17) Uani 1 1 d . . .
O60 O 0.83625(18) 0.21839(19) 0.66576(12) 0.0526(18) Uani 1 1 d . . .
O61 O 0.76882(19) 0.15600(18) 0.64453(13) 0.0571(19) Uani 1 1 d . . .
O62 O 0.70740(19) 0.1659(2) 0.65217(12) 0.0523(18) Uani 1 1 d . . .
O63 O 0.5106(2) 0.31884(17) 0.26290(13) 0.0568(19) Uani 1 1 d . . .
O64 O 0.50024(16) 0.26179(18) 0.2335(1) 0.0388(16) Uani 1 1 d . . .
O65 O 0.4593(3) 0.3283(2) 0.30345(13) 0.070(2) Uani 1 1 d . . .
O66 O 0.42320(18) 0.2757(2) 0.31510(14) 0.068(2) Uani 1 1 d . . .
O67 O 0.41522(16) 0.20106(19) 0.27806(15) 0.0579(19) Uani 1 1 d . . .
O68 O 0.45139(17) 0.19123(17) 0.24488(12) 0.0446(16) Uani 1 1 d . . .
O69 O 0.66186(16) -0.00751(17) 0.42412(12) 0.0428(16) Uani 1 1 d . . .
O70 O 0.66310(18) -0.00927(16) 0.37314(13) 0.0476(17) Uani 1 1 d . . .
O71 O 0.70398(18) 0.05424(17) 0.34793(11) 0.0437(16) Uani 1 1 d . . .
O72 O 0.75080(16) 0.09375(18) 0.38460(12) 0.0477(17) Uani 1 1 d . . .
O73 O 0.75948(15) 0.09392(16) 0.45320(11) 0.0338(15) Uani 1 1 d . . .
O74 O 0.72391(17) 0.04801(17) 0.47093(11) 0.0386(15) Uani 1 1 d . . .
O75 O 0.55923(19) 0.47133(18) 0.46997(13) 0.0569(19) Uani 1 1 d . . .
O76 O 0.61883(17) 0.46061(18) 0.46133(11) 0.0464(17) Uani 1 1 d . . .
O77 O 0.75192(16) 0.23915(17) 0.65382(11) 0.0430(17) Uani 1 1 d . . .
O78 O 0.62606(15) 0.45369(16) 0.52775(11) 0.0391(16) Uani 1 1 d . . .
O79 O 0.68398(15) 0.06768(15) 0.40404(10) 0.0291(14) Uani 1 1 d . . .
O80 O 0.48847(16) 0.25079(16) 0.29349(11) 0.0372(15) Uani 1 1 d . . .
N1 N 0.2325(2) 0.3154(2) 1.08082(16) 0.0375(19) Uani 1 1 d . . .
N2 N 0.3089(2) 0.32831(19) 1.08620(16) 0.0391(19) Uani 1 1 d . . .
N3 N 0.1577(2) 0.4205(2) 0.94133(15) 0.047(2) Uani 1 1 d . . .
N4 N 0.12693(19) 0.4873(2) 0.95449(13) 0.040(2) Uani 1 1 d . . .
N5 N 0.1784(3) 0.3812(3) 0.86634(16) 0.060(2) Uani 1 1 d . . .
N6 N 0.2423(2) 0.3574(3) 0.91234(16) 0.069(3) Uani 1 1 d . . .
N7 N 0.0984(2) 0.4711(2) 0.85578(16) 0.043(2) Uani 1 1 d . . .
N8 N 0.1152(2) 0.4766(2) 0.80346(15) 0.051(2) Uani 1 1 d . . .
N9 N 0.0682(2) 0.2875(2) 0.77924(15) 0.044(2) Uani 1 1 d . . .
N10 N 0.0390(2) 0.3445(2) 0.73745(14) 0.044(2) Uani 1 1 d . . .
N11 N -0.0037(2) 0.3442(2) 0.81687(15) 0.040(2) Uani 1 1 d . . .
N12 N -0.0579(2) 0.3248(2) 0.84236(15) 0.048(2) Uani 1 1 d . . .
N13 N 0.0291(2) 0.2368(2) 0.84573(16) 0.055(2) Uani 1 1 d . . .
N14 N 0.0556(3) 0.1768(2) 0.82247(17) 0.077(3) Uani 1 1 d . . .
N15 N 0.0765(2) 0.1410(2) 0.98828(15) 0.043(2) Uani 1 1 d . . .
N16 N 0.00972(19) 0.1169(2) 0.99639(15) 0.043(2) Uani 1 1 d . . .
N17 N 0.1187(2) 0.0972(2) 1.07762(15) 0.041(2) Uani 1 1 d . . .
N18 N 0.1812(2) 0.0544(2) 1.10965(14) 0.039(2) Uani 1 1 d . . .
N19 N 0.1797(2) 0.2471(2) 1.12539(15) 0.0350(19) Uani 1 1 d . . .
N20 N 0.1354(2) 0.3103(2) 1.11720(15) 0.043(2) Uani 1 1 d . . .
N21 N 0.29057(19) 0.2199(2) 1.12836(16) 0.041(2) Uani 1 1 d . . .
N22 N 0.2801(2) 0.1779(2) 1.17432(16) 0.049(2) Uani 1 1 d . . .
N23 N 0.1939(2) 0.1202(2) 1.03154(17) 0.041(2) Uani 1 1 d . . .
N24 N 0.1902(2) 0.1212(2) 0.97277(15) 0.0383(19) Uani 1 1 d . . .
N25 N 0.78756(19) 0.3074(2) 0.63517(14) 0.037(2) Uani 1 1 d . . .
N26 N 0.7791(2) 0.3513(2) 0.67960(16) 0.047(2) Uani 1 1 d . . .
N27 N 0.69503(18) 0.4039(2) 0.53870(15) 0.0323(18) Uani 1 1 d . . .
N28 N 0.69077(19) 0.40673(19) 0.47983(13) 0.0319(18) Uani 1 1 d . . .
N29 N 0.6763(2) 0.2790(2) 0.63078(14) 0.041(2) Uani 1 1 d . . .
N30 N 0.6322(2) 0.2151(3) 0.62626(15) 0.054(2) Uani 1 1 d . . .
N31 N 0.68192(19) 0.4655(2) 0.62027(14) 0.0372(19) Uani 1 1 d . . .
N32 N 0.6188(2) 0.4237(2) 0.58411(15) 0.040(2) Uani 1 1 d . . .
N33 N 0.7317(2) 0.2102(2) 0.59060(14) 0.039(2) Uani 1 1 d . . .
N34 N 0.8077(2) 0.1993(2) 0.59683(15) 0.042(2) Uani 1 1 d . . .
N35 N 0.65949(19) 0.1049(2) 0.45178(14) 0.0264(17) Uani 1 1 d . . .
N36 N 0.6296(2) 0.0398(2) 0.46592(15) 0.040(2) Uani 1 1 d . . .
N37 N 0.6006(2) 0.05337(19) 0.36684(15) 0.0356(19) Uani 1 1 d . . .
N38 N 0.6159(2) 0.0435(2) 0.31461(15) 0.043(2) Uani 1 1 d . . .
N39 N 0.4432(2) 0.2010(3) 0.35383(16) 0.059(2) Uani 1 1 d . . .
N40 N 0.4944(2) 0.1785(2) 0.32598(16) 0.042(2) Uani 1 1 d . . .
N41 N 0.5294(2) 0.2870(2) 0.35373(16) 0.046(2) Uani 1 1 d . . .
N42 N 0.5542(3) 0.3462(3) 0.32826(17) 0.088(3) Uani 1 1 d . . .
N43 N 0.5114(2) 0.4158(2) 0.50167(16) 0.052(2) Uani 1 1 d . . .
N44 N 0.5778(2) 0.3905(2) 0.49351(14) 0.040(2) Uani 1 1 d . . .
N45 N 0.5653(2) 0.2325(2) 0.28788(14) 0.038(2) Uani 1 1 d . . .
N46 N 0.5341(2) 0.1741(2) 0.24810(14) 0.040(2) Uani 1 1 d . . .
N47 N 0.67808(19) 0.1429(2) 0.37572(13) 0.0293(18) Uani 1 1 d . . .
N48 N 0.7411(2) 0.1710(2) 0.42183(14) 0.040(2) Uani 1 1 d . . .
C1 C 0.3499(3) 0.3316(3) 1.0905(2) 0.051(3) Uiso 1 1 d . . .
H1A H 0.3699 0.3268 1.1114 0.061 Uiso 1 1 calc R . .
C2 C 0.3631(3) 0.3416(3) 1.0659(2) 0.072(3) Uiso 1 1 d . . .
H2A H 0.3920 0.3452 1.0697 0.087 Uiso 1 1 calc R . .
C3 C 0.3336(3) 0.3467(3) 1.0346(2) 0.074(3) Uiso 1 1 d . . .
H3A H 0.3425 0.3523 1.0169 0.089 Uiso 1 1 calc R . .
C4 C 0.2908(3) 0.3435(3) 1.0296(2) 0.057(3) Uiso 1 1 d . . .
H4A H 0.2702 0.3487 1.0090 0.069 Uiso 1 1 calc R . .
C5 C 0.2803(3) 0.3324(3) 1.0559(2) 0.045(3) Uiso 1 1 d . . .
C6 C 0.2360(3) 0.3269(3) 1.0536(2) 0.041(2) Uiso 1 1 d . . .
C7 C 0.1996(3) 0.3334(2) 1.02336(18) 0.042(2) Uiso 1 1 d . . .
H7A H 0.1742 0.3237 1.0270 0.050 Uiso 1 1 calc R . .
H7B H 0.2035 0.3166 1.0060 0.050 Uiso 1 1 calc R . .
C8 C 0.1926(3) 0.3772(2) 1.01171(18) 0.040(2) Uiso 1 1 d . . .
H8A H 0.2143 0.3845 1.0022 0.047 Uiso 1 1 calc R . .
C9 C 0.1942(2) 0.4081(3) 1.03754(18) 0.032(2) Uiso 1 1 d . . .
C10 C 0.1732(3) 0.4046(3) 1.05803(19) 0.044(2) Uiso 1 1 d . . .
H10A H 0.1571 0.3806 1.0568 0.053 Uiso 1 1 calc R . .
C11 C 0.1733(3) 0.4333(3) 1.0806(2) 0.056(3) Uiso 1 1 d . . .
H11A H 0.1584 0.4295 1.0950 0.067 Uiso 1 1 calc R . .
C12 C 0.1961(3) 0.4681(3) 1.0815(2) 0.060(3) Uiso 1 1 d . . .
H12A H 0.1964 0.4891 1.0964 0.072 Uiso 1 1 calc R . .
C13 C 0.2183(3) 0.4729(3) 1.0614(2) 0.065(3) Uiso 1 1 d . . .
H13A H 0.2349 0.4965 1.0629 0.078 Uiso 1 1 calc R . .
C14 C 0.2165(3) 0.4431(3) 1.0385(2) 0.051(3) Uiso 1 1 d . . .
H14A H 0.2307 0.4469 1.0236 0.061 Uiso 1 1 calc R . .
C15 C 0.1488(3) 0.3788(3) 0.98408(19) 0.048(3) Uiso 1 1 d . . .
H15A H 0.1460 0.3552 0.9695 0.058 Uiso 1 1 calc R . .
H15B H 0.1268 0.3765 0.9939 0.058 Uiso 1 1 calc R . .
C16 C 0.1419(2) 0.4171(2) 0.96450(19) 0.030(2) Uiso 1 1 d . . .
C17 C 0.1229(2) 0.4535(3) 0.97178(19) 0.034(2) Uiso 1 1 d . . .
C18 C 0.1034(3) 0.4553(3) 0.9939(2) 0.053(3) Uiso 1 1 d . . .
H18A H 0.1005 0.4318 1.0056 0.063 Uiso 1 1 calc R . .
C19 C 0.0880(3) 0.4923(3) 0.9989(2) 0.054(3) Uiso 1 1 d . . .
H19A H 0.0745 0.4944 1.0144 0.065 Uiso 1 1 calc R . .
C20 C 0.0916(3) 0.5258(3) 0.98225(19) 0.049(3) Uiso 1 1 d . . .
H20A H 0.0814 0.5514 0.9863 0.059 Uiso 1 1 calc R . .
C21 C 0.1099(3) 0.5222(3) 0.9596(2) 0.047(3) Uiso 1 1 d . . .
H21A H 0.1108 0.5453 0.9468 0.056 Uiso 1 1 calc R . .
C22 C 0.2776(3) 0.3451(3) 0.9356(2) 0.070(3) Uiso 1 1 d . . .
H22A H 0.2924 0.3655 0.9504 0.084 Uiso 1 1 calc R . .
C23 C 0.2950(3) 0.3070(3) 0.9407(2) 0.074(3) Uiso 1 1 d . . .
H23A H 0.3210 0.3015 0.9572 0.089 Uiso 1 1 calc R . .
C24 C 0.2708(4) 0.2757(4) 0.9191(3) 0.091(4) Uiso 1 1 d . . .
H24A H 0.2801 0.2483 0.9216 0.109 Uiso 1 1 calc R . .
C25 C 0.2329(3) 0.2868(4) 0.8941(2) 0.076(3) Uiso 1 1 d . . .
H25A H 0.2162 0.2670 0.8797 0.092 Uiso 1 1 calc R . .
C26 C 0.2214(3) 0.3266(4) 0.8917(2) 0.069(3) Uiso 1 1 d . . .
C27 C 0.1851(3) 0.3427(4) 0.8655(2) 0.067(3) Uiso 1 1 d . . .
C28 C 0.1567(3) 0.3162(3) 0.8379(2) 0.062(3) Uiso 1 1 d . . .
H28A H 0.1278 0.3265 0.8314 0.074 Uiso 1 1 calc R . .
H28B H 0.1570 0.2880 0.8458 0.074 Uiso 1 1 calc R . .
C29 C 0.1710(3) 0.3164(3) 0.8083(2) 0.055(3) Uiso 1 1 d . . .
H29A H 0.1690 0.3449 0.8000 0.066 Uiso 1 1 calc R . .
C31 C 0.2485(4) 0.3307(4) 0.8231(3) 0.106(4) Uiso 1 1 d . . .
H31A H 0.2430 0.3589 0.8238 0.128 Uiso 1 1 calc R . .
C32 C 0.2920(5) 0.3155(6) 0.8298(3) 0.158(6) Uiso 1 1 d . . .
H32A H 0.3151 0.3330 0.8330 0.190 Uiso 1 1 calc R . .
C33 C 0.2956(6) 0.2722(7) 0.8310(4) 0.196(8) Uiso 1 1 d . . .
H33 H 0.3232 0.2626 0.8352 0.235 Uiso 1 1 calc R . .
C34 C 0.2668(6) 0.2419(6) 0.8273(4) 0.186(7) Uiso 1 1 d . . .
H34A H 0.2729 0.2137 0.8300 0.223 Uiso 1 1 calc R . .
C35 C 0.2256(4) 0.2598(4) 0.8185(3) 0.095(4) Uiso 1 1 d . . .
H35A H 0.2027 0.2416 0.8142 0.114 Uiso 1 1 calc R . .
C36 C 0.2162(4) 0.3020(4) 0.8159(2) 0.078(3) Uiso 1 1 d . . .
C37 C 0.1394(3) 0.2894(3) 0.7810(2) 0.057(3) Uiso 1 1 d . . .
H37A H 0.1489 0.2878 0.7622 0.068 Uiso 1 1 calc R . .
H37B H 0.1394 0.2615 0.7893 0.068 Uiso 1 1 calc R . .
C38 C 0.0958(3) 0.3058(3) 0.76990(19) 0.036(2) Uiso 1 1 d . . .
C39 C 0.0809(3) 0.3375(3) 0.74683(19) 0.042(2) Uiso 1 1 d . . .
C40 C 0.1052(3) 0.3602(3) 0.73401(18) 0.041(2) Uiso 1 1 d . . .
H40A H 0.1343 0.3552 0.7407 0.049 Uiso 1 1 calc R . .
C41 C 0.0877(3) 0.3896(3) 0.71177(19) 0.048(3) Uiso 1 1 d . . .
H41A H 0.1044 0.4059 0.7032 0.057 Uiso 1 1 calc R . .
C42 C 0.0446(3) 0.3955(3) 0.7018(2) 0.053(3) Uiso 1 1 d . . .
H42A H 0.0319 0.4150 0.6854 0.064 Uiso 1 1 calc R . .
C43 C 0.0202(3) 0.3736(3) 0.7150(2) 0.047(3) Uiso 1 1 d . . .
H43A H -0.0089 0.3785 0.7087 0.056 Uiso 1 1 calc R . .
C44 C -0.0880(3) 0.3119(3) 0.8527(2) 0.067(3) Uiso 1 1 d . . .
H44A H -0.1030 0.2878 0.8440 0.081 Uiso 1 1 calc R . .
C45 C -0.0974(3) 0.3335(3) 0.8757(2) 0.081(4) Uiso 1 1 d . . .
H45A H -0.1183 0.3239 0.8836 0.097 Uiso 1 1 calc R . .
C46 C -0.0767(3) 0.3690(4) 0.8875(3) 0.084(4) Uiso 1 1 d . . .
H46A H -0.0840 0.3850 0.9027 0.100 Uiso 1 1 calc R . .
C47 C -0.0454(3) 0.3809(3) 0.8769(2) 0.067(3) Uiso 1 1 d . . .
H47A H -0.0298 0.4046 0.8857 0.081 Uiso 1 1 calc R . .
C48 C -0.0362(3) 0.3590(3) 0.8536(2) 0.045(3) Uiso 1 1 d . . .
C49 C -0.0063(3) 0.3712(3) 0.83898(19) 0.039(2) Uiso 1 1 d . . .
C50 C 0.0171(3) 0.4101(2) 0.84560(18) 0.042(2) Uiso 1 1 d . . .
H50A H 0.0457 0.4052 0.8457 0.051 Uiso 1 1 calc R . .
H50B H 0.0193 0.4199 0.8674 0.051 Uiso 1 1 calc R . .
C51 C -0.0039(2) 0.4432(2) 0.82031(19) 0.038(2) Uiso 1 1 d . . .
H51A H -0.0024 0.4344 0.7990 0.046 Uiso 1 1 calc R . .
C52 C -0.0478(3) 0.4482(3) 0.8165(2) 0.056(3) Uiso 1 1 d . . .
C53 C -0.0783(3) 0.4233(3) 0.7948(2) 0.065(3) Uiso 1 1 d . . .
H53A H -0.0704 0.4068 0.7802 0.078 Uiso 1 1 calc R . .
C54 C -0.1202(3) 0.4215(3) 0.7935(2) 0.069(3) Uiso 1 1 d . . .
H54A H -0.1393 0.4024 0.7800 0.082 Uiso 1 1 calc R . .
C55 C -0.1320(4) 0.4472(3) 0.8119(2) 0.079(3) Uiso 1 1 d . . .
H55A H -0.1601 0.4465 0.8109 0.095 Uiso 1 1 calc R . .
C56 C -0.1060(4) 0.4744(4) 0.8319(3) 0.089(4) Uiso 1 1 d . . .
H56A H -0.1160 0.4939 0.8434 0.107 Uiso 1 1 calc R . .
C57 C -0.0634(3) 0.4729(3) 0.8352(2) 0.068(3) Uiso 1 1 d . . .
H57A H -0.0443 0.4897 0.8511 0.082 Uiso 1 1 calc R . .
C58 C 0.0227(3) 0.4814(3) 0.8311(2) 0.049(3) Uiso 1 1 d . . .
H58A H 0.0084 0.5044 0.8171 0.059 Uiso 1 1 calc R . .
H58B H 0.0249 0.4880 0.8536 0.059 Uiso 1 1 calc R . .
C59 C 0.0649(3) 0.4774(3) 0.8298(2) 0.041(2) Uiso 1 1 d . . .
C60 C 0.0747(3) 0.4816(3) 0.8005(2) 0.052(3) Uiso 1 1 d . . .
C61 C 0.0441(3) 0.4881(3) 0.7690(2) 0.065(3) Uiso 1 1 d . . .
H61A H 0.0152 0.4903 0.7657 0.078 Uiso 1 1 calc R . .
C62 C 0.0588(3) 0.4910(3) 0.7437(2) 0.062(3) Uiso 1 1 d . . .
H62A H 0.0393 0.4969 0.7228 0.074 Uiso 1 1 calc R . .
C63 C 0.0988(3) 0.4861(3) 0.7465(2) 0.071(3) Uiso 1 1 d . . .
H63A H 0.1072 0.4872 0.7281 0.085 Uiso 1 1 calc R . .
C64 C 0.1285(3) 0.4792(3) 0.7783(2) 0.063(3) Uiso 1 1 d . . .
H64A H 0.1573 0.4766 0.7815 0.076 Uiso 1 1 calc R . .
C65 C 0.0671(3) 0.1481(4) 0.8081(3) 0.085(4) Uiso 1 1 d . . .
H65A H 0.0589 0.1493 0.7852 0.102 Uiso 1 1 calc R . .
C66 C 0.0918(4) 0.1140(4) 0.8244(3) 0.096(4) Uiso 1 1 d . . .
H66A H 0.0999 0.0927 0.8133 0.115 Uiso 1 1 calc R . .
C67 C 0.1027(4) 0.1150(4) 0.8579(3) 0.097(4) Uiso 1 1 d . . .
H67A H 0.1186 0.0932 0.8704 0.116 Uiso 1 1 calc R . .
C68 C 0.0914(3) 0.1461(3) 0.8734(2) 0.069(3) Uiso 1 1 d . . .
H68A H 0.1005 0.1465 0.8964 0.083 Uiso 1 1 calc R . .
C69 C 0.0664(3) 0.1775(3) 0.8556(2) 0.060(3) Uiso 1 1 d . . .
C70 C 0.0509(3) 0.2112(3) 0.8681(2) 0.047(3) Uiso 1 1 d . . .
C71 C 0.0598(3) 0.2179(3) 0.90368(17) 0.041(2) Uiso 1 1 d . . .
H71A H 0.0487 0.2449 0.9066 0.049 Uiso 1 1 calc R . .
H71B H 0.0904 0.2186 0.9149 0.049 Uiso 1 1 calc R . .
C72 C 0.0412(3) 0.1858(3) 0.91996(17) 0.039(2) Uiso 1 1 d . . .
H72A H 0.0573 0.1601 0.9215 0.046 Uiso 1 1 calc R . .
C73 C -0.0045(3) 0.1761(3) 0.9033(2) 0.048(3) Uiso 1 1 d . . .
C74 C -0.0338(3) 0.2074(3) 0.8914(2) 0.062(3) Uiso 1 1 d . . .
H74A H -0.0255 0.2349 0.8910 0.075 Uiso 1 1 calc R . .
C75 C -0.0767(3) 0.1959(3) 0.8799(2) 0.068(3) Uiso 1 1 d . . .
H75A H -0.0973 0.2166 0.8726 0.082 Uiso 1 1 calc R . .
C76 C -0.0893(3) 0.1570(3) 0.8788(2) 0.065(3) Uiso 1 1 d . . .
H76A H -0.1181 0.1504 0.8707 0.077 Uiso 1 1 calc R . .
C77 C -0.0605(3) 0.1275(3) 0.8894(2) 0.068(3) Uiso 1 1 d . . .
H77A H -0.0690 0.0999 0.8884 0.081 Uiso 1 1 calc R . .
C78 C -0.0188(3) 0.1371(3) 0.90153(19) 0.046(3) Uiso 1 1 d . . .
H78A H 0.0009 0.1157 0.9090 0.055 Uiso 1 1 calc R . .
C79 C 0.0480(3) 0.2004(2) 0.95461(17) 0.041(2) Uiso 1 1 d . . .
H79A H 0.0759 0.2131 0.9639 0.049 Uiso 1 1 calc R . .
H79B H 0.0268 0.2211 0.9541 0.049 Uiso 1 1 calc R . .
C80 C 0.0449(3) 0.1660(3) 0.97504(18) 0.034(2) Uiso 1 1 d . . .
C81 C 0.0070(3) 0.1530(3) 0.98070(19) 0.039(2) Uiso 1 1 d . . .
C82 C -0.0307(3) 0.1737(3) 0.97020(19) 0.049(3) Uiso 1 1 d . . .
H82A H -0.0332 0.1987 0.9588 0.059 Uiso 1 1 calc R . .
C83 C -0.0643(3) 0.1580(3) 0.9764(2) 0.060(3) Uiso 1 1 d . . .
H83A H -0.0900 0.1724 0.9697 0.072 Uiso 1 1 calc R . .
C84 C -0.0610(3) 0.1219(3) 0.9921(2) 0.057(3) Uiso 1 1 d . . .
H84A H -0.0842 0.1110 0.9964 0.068 Uiso 1 1 calc R . .
C85 C -0.0224(3) 0.1005(3) 1.0019(2) 0.065(3) Uiso 1 1 d . . .
H85A H -0.0197 0.0749 1.0124 0.078 Uiso 1 1 calc R . .
C86 C 0.2117(3) 0.0292(3) 1.1244(2) 0.047(3) Uiso 1 1 d . . .
H86A H 0.2234 0.0139 1.1114 0.056 Uiso 1 1 calc R . .
C87 C 0.2279(3) 0.0234(3) 1.1575(2) 0.050(3) Uiso 1 1 d . . .
H87A H 0.2494 0.0042 1.1673 0.060 Uiso 1 1 calc R . .
C88 C 0.2112(3) 0.0470(3) 1.1750(2) 0.050(3) Uiso 1 1 d . . .
H88A H 0.2222 0.0448 1.1979 0.060 Uiso 1 1 calc R . .
C89 C 0.1792(3) 0.0740(3) 1.16156(19) 0.042(2) Uiso 1 1 d . . .
H89A H 0.1676 0.0896 1.1745 0.050 Uiso 1 1 calc R . .
C90 C 0.1646(3) 0.0772(3) 1.1278(2) 0.040(2) Uiso 1 1 d . . .
C91 C 0.1280(3) 0.1021(3) 1.10896(19) 0.036(2) Uiso 1 1 d . . .
C92 C 0.1052(3) 0.1291(2) 1.12374(19) 0.040(2) Uiso 1 1 d . . .
H92A H 0.1017 0.1149 1.1425 0.048 Uiso 1 1 calc R . .
H92B H 0.0770 0.1341 1.1077 0.048 Uiso 1 1 calc R . .
C93 C 0.1263(3) 0.1699(3) 1.13521(18) 0.041(2) Uiso 1 1 d . . .
H93A H 0.1564 0.1644 1.1476 0.049 Uiso 1 1 calc R . .
C94 C 0.1086(3) 0.1935(3) 1.15760(19) 0.044(2) Uiso 1 1 d . . .
C95 C 0.0669(3) 0.1932(3) 1.15395(19) 0.043(2) Uiso 1 1 d . . .
H95A H 0.0482 0.1765 1.1378 0.052 Uiso 1 1 calc R . .
C96 C 0.0522(3) 0.2166(3) 1.17317(19) 0.049(3) Uiso 1 1 d . . .
H96A H 0.0235 0.2163 1.1709 0.058 Uiso 1 1 calc R . .
C97 C 0.0807(3) 0.2408(3) 1.1963(2) 0.054(3) Uiso 1 1 d . . .
H97A H 0.0703 0.2577 1.2093 0.064 Uiso 1 1 calc R . .
C98 C 0.1220(3) 0.2422(3) 1.2016(2) 0.069(3) Uiso 1 1 d . . .
H98A H 0.1404 0.2590 1.2179 0.082 Uiso 1 1 calc R . .
C99 C 0.1362(3) 0.2171(3) 1.18174(19) 0.047(3) Uiso 1 1 d . . .
H99A H 0.1651 0.2164 1.1848 0.057 Uiso 1 1 calc R . .
C100 C 0.1242(3) 0.1975(3) 1.10590(18) 0.043(2) Uiso 1 1 d . . .
H10B H 0.1404 0.1844 1.0939 0.051 Uiso 1 1 calc R . .
H10C H 0.0948 0.1987 1.0911 0.051 Uiso 1 1 calc R . .
C101 C 0.1393(3) 0.2389(3) 1.11371(18) 0.039(2) Uiso 1 1 d . . .
C102 C 0.1147(3) 0.2746(3) 1.10980(18) 0.035(2) Uiso 1 1 d . . .
C103 C 0.0702(3) 0.2740(3) 1.09910(19) 0.052(3) Uiso 1 1 d . . .
H10D H 0.0553 0.2491 1.0945 0.063 Uiso 1 1 calc R . .
C104 C 0.0496(4) 0.3108(3) 1.0956(2) 0.078(3) Uiso 1 1 d . . .
H10E H 0.0199 0.3112 1.0884 0.093 Uiso 1 1 calc R . .
C105 C 0.0711(4) 0.3468(4) 1.1024(2) 0.083(4) Uiso 1 1 d . . .
H10F H 0.0567 0.3720 1.0996 0.099 Uiso 1 1 calc R . .
C106 C 0.1154(3) 0.3457(3) 1.1136(2) 0.067(3) Uiso 1 1 d . . .
H10G H 0.1308 0.3703 1.1186 0.080 Uiso 1 1 calc R . .
C107 C 0.2738(3) 0.1581(3) 1.1994(2) 0.048(3) Uiso 1 1 d . . .
H10H H 0.2617 0.1723 1.2127 0.058 Uiso 1 1 calc R . .
C108 C 0.2846(3) 0.1176(3) 1.2058(2) 0.063(3) Uiso 1 1 d . . .
H10I H 0.2808 0.1040 1.2236 0.076 Uiso 1 1 calc R . .
C109 C 0.3005(3) 0.0982(3) 1.1861(2) 0.049(3) Uiso 1 1 d . . .
H10J H 0.3081 0.0704 1.1902 0.059 Uiso 1 1 calc R . .
C110 C 0.3066(3) 0.1169(3) 1.1598(2) 0.057(3) Uiso 1 1 d . . .
H11B H 0.3175 0.1021 1.1459 0.068 Uiso 1 1 calc R . .
C111 C 0.2962(3) 0.1584(3) 1.15421(19) 0.037(2) Uiso 1 1 d . . .
C112 C 0.3024(2) 0.1818(3) 1.12812(18) 0.033(2) Uiso 1 1 d . . .
C113 C 0.3186(2) 0.1651(2) 1.10452(17) 0.037(2) Uiso 1 1 d . . .
H11C H 0.3435 0.1484 1.1160 0.044 Uiso 1 1 calc R . .
H11D H 0.3278 0.1878 1.0938 0.044 Uiso 1 1 calc R . .
C114 C 0.2862(2) 0.1380(3) 1.07753(18) 0.040(2) Uiso 1 1 d . . .
H11E H 0.2723 0.1190 1.0884 0.048 Uiso 1 1 calc R . .
C115 C 0.3087(3) 0.1130(3) 1.0601(2) 0.046(3) Uiso 1 1 d . . .
C116 C 0.3297(3) 0.1295(3) 1.0419(2) 0.058(3) Uiso 1 1 d . . .
H11F H 0.3304 0.1583 1.0400 0.069 Uiso 1 1 calc R . .
C117 C 0.3503(3) 0.1055(3) 1.0258(2) 0.073(3) Uiso 1 1 d . . .
H11G H 0.3646 0.1175 1.0131 0.088 Uiso 1 1 calc R . .
C118 C 0.3489(3) 0.0642(3) 1.0290(2) 0.057(3) Uiso 1 1 d . . .
H11H H 0.3633 0.0472 1.0190 0.068 Uiso 1 1 calc R . .
C119 C 0.3270(3) 0.0472(3) 1.0466(2) 0.054(3) Uiso 1 1 d . . .
H11I H 0.3264 0.0185 1.0483 0.065 Uiso 1 1 calc R . .
C120 C 0.3061(3) 0.0703(3) 1.0615(2) 0.054(3) Uiso 1 1 d . . .
H12B H 0.2901 0.0579 1.0728 0.065 Uiso 1 1 calc R . .
C121 C 0.2523(2) 0.1670(2) 1.05479(18) 0.040(2) Uiso 1 1 d . . .
H12C H 0.2376 0.1809 1.0676 0.048 Uiso 1 1 calc R . .
H12D H 0.2662 0.1880 1.0460 0.048 Uiso 1 1 calc R . .
C122 C 0.2211(3) 0.1446(3) 1.02712(19) 0.037(2) Uiso 1 1 d . . .
C123 C 0.2206(3) 0.1451(3) 0.9947(2) 0.043(2) Uiso 1 1 d . . .
C124 C 0.2472(3) 0.1672(3) 0.9824(2) 0.054(3) Uiso 1 1 d . . .
H12E H 0.2676 0.1848 0.9965 0.064 Uiso 1 1 calc R . .
C125 C 0.2446(3) 0.1641(3) 0.9514(2) 0.059(3) Uiso 1 1 d . . .
H12F H 0.2625 0.1798 0.9436 0.071 Uiso 1 1 calc R . .
C126 C 0.2150(3) 0.1373(3) 0.9303(2) 0.066(3) Uiso 1 1 d . . .
H12G H 0.2138 0.1338 0.9085 0.079 Uiso 1 1 calc R . .
C127 C 0.1878(3) 0.1163(3) 0.9418(2) 0.045(2) Uiso 1 1 d . . .
H12H H 0.1676 0.0984 0.9279 0.054 Uiso 1 1 calc R . .
C128 C 0.2424(3) 0.3814(3) 1.1426(2) 0.041(3) Uiso 1 1 d . . .
C129 C 0.2460(3) 0.4231(3) 1.1586(2) 0.060(3) Uiso 1 1 d . . .
H12I H 0.2211 0.4282 1.1643 0.089 Uiso 1 1 calc R . .
H12J H 0.2483 0.4441 1.1436 0.089 Uiso 1 1 calc R . .
H12K H 0.2708 0.4237 1.1783 0.089 Uiso 1 1 calc R . .
C130 C 0.2285(3) 0.2740(3) 1.2048(2) 0.060(3) Uiso 1 1 d . . .
C131 C 0.2318(3) 0.2788(3) 1.2397(2) 0.097(4) Uiso 1 1 d . . .
H13B H 0.2518 0.2590 1.2531 0.146 Uiso 1 1 calc R . .
H13C H 0.2044 0.2743 1.2415 0.146 Uiso 1 1 calc R . .
H13D H 0.2414 0.3064 1.2471 0.146 Uiso 1 1 calc R . .
C132 C 0.3497(3) 0.2888(3) 1.1816(2) 0.045(3) Uiso 1 1 d . . .
C133 C 0.3927(3) 0.3004(3) 1.2054(2) 0.058(3) Uiso 1 1 d . . .
H13E H 0.3995 0.2832 1.2247 0.088 Uiso 1 1 calc R . .
H13F H 0.3926 0.3290 1.2116 0.088 Uiso 1 1 calc R . .
H13G H 0.4136 0.2964 1.1951 0.088 Uiso 1 1 calc R . .
C134 C 0.2041(3) 0.0182(3) 1.0289(2) 0.043(3) Uiso 1 1 d . . .
C135 C 0.2331(3) -0.0168(3) 1.03055(19) 0.048(3) Uiso 1 1 d . . .
H13H H 0.2404 -0.0172 1.0109 0.072 Uiso 1 1 calc R . .
H13I H 0.2193 -0.0424 1.0323 0.072 Uiso 1 1 calc R . .
H13J H 0.2585 -0.0136 1.0495 0.072 Uiso 1 1 calc R . .
C136 C 0.0779(3) 0.0589(3) 0.9439(2) 0.049(3) Uiso 1 1 d . . .
C137 C 0.0615(3) 0.0398(3) 0.91106(19) 0.056(3) Uiso 1 1 d . . .
H13K H 0.0322 0.0325 0.9060 0.084 Uiso 1 1 calc R . .
H13L H 0.0777 0.0154 0.9108 0.084 Uiso 1 1 calc R . .
H13M H 0.0640 0.0592 0.8949 0.084 Uiso 1 1 calc R . .
C138 C 0.0689(3) 0.0140(3) 1.0456(2) 0.044(3) Uiso 1 1 d . . .
C139 C 0.0431(3) -0.0189(3) 1.0537(2) 0.074(3) Uiso 1 1 d . . .
H13N H 0.0138 -0.0158 1.0399 0.111 Uiso 1 1 calc R . .
H13O H 0.0456 -0.0166 1.0765 0.111 Uiso 1 1 calc R . .
H13P H 0.0532 -0.0457 1.0500 0.111 Uiso 1 1 calc R . .
C140 C -0.0687(3) 0.2107(4) 0.8020(2) 0.056(3) Uiso 1 1 d . . .
C141 C -0.1048(3) 0.1804(3) 0.7972(3) 0.092(4) Uiso 1 1 d . . .
H14B H -0.0962 0.1533 0.7926 0.138 Uiso 1 1 calc R . .
H14C H -0.1292 0.1892 0.7790 0.138 Uiso 1 1 calc R . .
H14D H -0.1118 0.1793 0.8170 0.138 Uiso 1 1 calc R . .
C142 C 0.0011(3) 0.2204(3) 0.7290(2) 0.049(3) Uiso 1 1 d . . .
C143 C -0.0097(3) 0.1923(3) 0.7001(2) 0.063(3) Uiso 1 1 d . . .
H14E H -0.0183 0.2085 0.6801 0.094 Uiso 1 1 calc R . .
H14F H -0.0326 0.1743 0.7000 0.094 Uiso 1 1 calc R . .
H14G H 0.0148 0.1760 0.7013 0.094 Uiso 1 1 calc R . .
C144 C -0.0758(3) 0.3347(3) 0.7433(2) 0.047(3) Uiso 1 1 d . . .
C145 C -0.1132(3) 0.3550(3) 0.7174(2) 0.057(3) Uiso 1 1 d . . .
H14H H -0.1367 0.3564 0.7253 0.085 Uiso 1 1 calc R . .
H14I H -0.1213 0.3389 0.6974 0.085 Uiso 1 1 calc R . .
H14J H -0.1055 0.3825 0.7131 0.085 Uiso 1 1 calc R . .
C146 C 0.1636(3) 0.5496(3) 0.8881(2) 0.049(3) Uiso 1 1 d . . .
C147 C 0.1715(3) 0.5949(3) 0.8915(2) 0.071(3) Uiso 1 1 d . . .
H14K H 0.1737 0.6057 0.8713 0.106 Uiso 1 1 calc R . .
H14L H 0.1976 0.6001 0.9094 0.106 Uiso 1 1 calc R . .
H14M H 0.1484 0.6083 0.8958 0.106 Uiso 1 1 calc R . .
C148 C 0.2532(3) 0.4586(3) 0.9632(2) 0.046(3) Uiso 1 1 d . . .
C149 C 0.2931(3) 0.4679(3) 0.9917(2) 0.066(3) Uiso 1 1 d . . .
H14N H 0.2872 0.4885 1.0057 0.098 Uiso 1 1 calc R . .
H14O H 0.3145 0.4782 0.9836 0.098 Uiso 1 1 calc R . .
H14P H 0.3031 0.4430 1.0043 0.098 Uiso 1 1 calc R . .
C150 C 0.2396(4) 0.4562(3) 0.8515(3) 0.059(3) Uiso 1 1 d . . .
C30 C 0.2704(3) 0.4695(3) 0.8367(2) 0.076(3) Uiso 1 1 d . . .
H15C H 0.2972 0.4562 0.8479 0.115 Uiso 1 1 calc R . .
H15D H 0.2738 0.4990 0.8388 0.115 Uiso 1 1 calc R . .
H15E H 0.2604 0.4620 0.8138 0.115 Uiso 1 1 calc R . .
C152 C 0.7756(2) 0.3730(3) 0.70476(19) 0.039(2) Uiso 1 1 d . . .
H15F H 0.7642 0.3598 0.7190 0.047 Uiso 1 1 calc R . .
C153 C 0.7871(3) 0.4114(3) 0.7107(2) 0.047(3) Uiso 1 1 d . . .
H15G H 0.7845 0.4251 0.7289 0.056 Uiso 1 1 calc R . .
C154 C 0.8029(3) 0.4310(3) 0.6901(2) 0.059(3) Uiso 1 1 d . . .
H15H H 0.8111 0.4587 0.6936 0.071 Uiso 1 1 calc R . .
C155 C 0.8070(3) 0.4099(3) 0.66369(19) 0.045(2) Uiso 1 1 d . . .
H15I H 0.8175 0.4235 0.6491 0.054 Uiso 1 1 calc R . .
C156 C 0.7962(2) 0.3706(3) 0.65882(18) 0.031(2) Uiso 1 1 d . . .
C157 C 0.8007(3) 0.3447(3) 0.63431(19) 0.039(2) Uiso 1 1 d . . .
C158 C 0.8185(2) 0.3591(2) 0.61009(17) 0.033(2) Uiso 1 1 d . . .
H15J H 0.8266 0.3353 0.5998 0.040 Uiso 1 1 calc R . .
H15K H 0.8441 0.3750 0.6212 0.040 Uiso 1 1 calc R . .
C159 C 0.7878(2) 0.3857(2) 0.58367(17) 0.035(2) Uiso 1 1 d . . .
H15L H 0.7736 0.4045 0.5944 0.042 Uiso 1 1 calc R . .
C160 C 0.8115(3) 0.4113(3) 0.56696(18) 0.038(2) Uiso 1 1 d . . .
C161 C 0.8131(3) 0.4533(3) 0.57030(19) 0.047(3) Uiso 1 1 d . . .
H16A H 0.7989 0.4660 0.5829 0.056 Uiso 1 1 calc R . .
C162 C 0.8348(3) 0.4770(3) 0.55573(19) 0.050(3) Uiso 1 1 d . . .
H16B H 0.8350 0.5057 0.5581 0.060 Uiso 1 1 calc R . .
C163 C 0.8563(3) 0.4594(3) 0.5378(2) 0.059(3) Uiso 1 1 d . . .
H16C H 0.8715 0.4757 0.5279 0.070 Uiso 1 1 calc R . .
C164 C 0.8554(3) 0.4180(3) 0.5346(2) 0.060(3) Uiso 1 1 d . . .
H16D H 0.8694 0.4056 0.5218 0.072 Uiso 1 1 calc R . .
C165 C 0.8339(3) 0.3931(3) 0.5499(2) 0.053(3) Uiso 1 1 d . . .
H16E H 0.8348 0.3643 0.5484 0.064 Uiso 1 1 calc R . .
C166 C 0.7544(2) 0.3582(2) 0.56028(16) 0.032(2) Uiso 1 1 d . . .
H16F H 0.7683 0.3378 0.5510 0.038 Uiso 1 1 calc R . .
H16G H 0.7396 0.3434 0.5727 0.038 Uiso 1 1 calc R . .
C167 C 0.7231(2) 0.3808(2) 0.53318(17) 0.027(2) Uiso 1 1 d . . .
C168 C 0.7212(2) 0.3816(2) 0.50020(18) 0.033(2) Uiso 1 1 d . . .
C169 C 0.7470(3) 0.3598(3) 0.48764(19) 0.043(2) Uiso 1 1 d . . .
H16H H 0.7673 0.3418 0.5013 0.052 Uiso 1 1 calc R . .
C170 C 0.7438(3) 0.3638(3) 0.4561(2) 0.049(3) Uiso 1 1 d . . .
H17A H 0.7617 0.3488 0.4479 0.059 Uiso 1 1 calc R . .
C171 C 0.7143(3) 0.3900(3) 0.4359(2) 0.050(3) Uiso 1 1 d . . .
H17B H 0.7116 0.3934 0.4139 0.060 Uiso 1 1 calc R . .
C172 C 0.6883(3) 0.4113(3) 0.4493(2) 0.042(2) Uiso 1 1 d . . .
H17C H 0.6682 0.4296 0.4359 0.051 Uiso 1 1 calc R . .
C173 C 0.6142(3) 0.0037(3) 0.4702(2) 0.048(3) Uiso 1 1 d . . .
H17D H 0.6164 -0.0191 0.4577 0.058 Uiso 1 1 calc R . .
C174 C 0.5943(3) 0.0000(3) 0.4940(2) 0.053(3) Uiso 1 1 d . . .
H17E H 0.5825 -0.0250 0.4973 0.063 Uiso 1 1 calc R . .
C175 C 0.5931(3) 0.0328(3) 0.5111(2) 0.063(3) Uiso 1 1 d . . .
H17F H 0.5808 0.0307 0.5273 0.076 Uiso 1 1 calc R . .
C176 C 0.6089(3) 0.0696(3) 0.5065(2) 0.067(3) Uiso 1 1 d . . .
H17G H 0.6078 0.0924 0.5194 0.080 Uiso 1 1 calc R . .
C177 C 0.6266(3) 0.0730(3) 0.4825(2) 0.045(3) Uiso 1 1 d . . .
C178 C 0.6448(3) 0.1095(3) 0.47577(19) 0.037(2) Uiso 1 1 d . . .
C179 C 0.6502(3) 0.1489(3) 0.49370(18) 0.045(2) Uiso 1 1 d . . .
H17I H 0.6276 0.1520 0.5027 0.054 Uiso 1 1 calc R . .
H17J H 0.6482 0.1717 0.4786 0.054 Uiso 1 1 calc R . .
C180 C 0.6927(3) 0.1503(3) 0.52130(18) 0.039(2) Uiso 1 1 d . . .
H18B H 0.7145 0.1438 0.5116 0.047 Uiso 1 1 calc R . .
C181 C 0.6964(3) 0.1188(3) 0.5473(2) 0.048(3) Uiso 1 1 d . . .
C182 C 0.7199(3) 0.0829(3) 0.5484(2) 0.054(3) Uiso 1 1 d . . .
H18C H 0.7347 0.0793 0.5339 0.065 Uiso 1 1 calc R . .
C183 C 0.7209(3) 0.0530(3) 0.5710(2) 0.063(3) Uiso 1 1 d . . .
H18D H 0.7376 0.0294 0.5729 0.076 Uiso 1 1 calc R . .
C184 C 0.6974(3) 0.0579(3) 0.5909(2) 0.075(3) Uiso 1 1 d . . .
H18E H 0.6967 0.0369 0.6055 0.090 Uiso 1 1 calc R . .
C185 C 0.6754(3) 0.0927(3) 0.5895(2) 0.061(3) Uiso 1 1 d . . .
H18F H 0.6594 0.0955 0.6033 0.073 Uiso 1 1 calc R . .
C186 C 0.6756(3) 0.1236(3) 0.5690(2) 0.051(3) Uiso 1 1 d . . .
H18G H 0.6615 0.1484 0.5696 0.061 Uiso 1 1 calc R . .
C187 C 0.6997(2) 0.1934(2) 0.53317(17) 0.036(2) Uiso 1 1 d . . .
H18H H 0.7038 0.2104 0.5160 0.043 Uiso 1 1 calc R . .
H18I H 0.6741 0.2031 0.5365 0.043 Uiso 1 1 calc R . .
C188 C 0.7358(3) 0.2002(3) 0.5638(2) 0.038(2) Uiso 1 1 d . . .
C189 C 0.7797(3) 0.1949(3) 0.5663(2) 0.049(3) Uiso 1 1 d . . .
C190 C 0.7928(3) 0.1887(3) 0.5406(2) 0.056(3) Uiso 1 1 d . . .
H19B H 0.7727 0.1867 0.5194 0.067 Uiso 1 1 calc R . .
C191 C 0.8347(3) 0.1855(3) 0.5449(2) 0.071(3) Uiso 1 1 d . . .
H19C H 0.8437 0.1811 0.5269 0.085 Uiso 1 1 calc R . .
C192 C 0.8636(3) 0.1889(3) 0.5765(2) 0.055(3) Uiso 1 1 d . . .
H19D H 0.8927 0.1864 0.5807 0.066 Uiso 1 1 calc R . .
C193 C 0.8486(3) 0.1960(3) 0.6011(2) 0.056(3) Uiso 1 1 d . . .
H19E H 0.8682 0.1987 0.6224 0.067 Uiso 1 1 calc R . .
C194 C 0.7110(3) 0.4909(3) 0.63634(19) 0.043(2) Uiso 1 1 d . . .
H19F H 0.7248 0.5064 0.6248 0.052 Uiso 1 1 calc R . .
C195 C 0.7225(3) 0.4963(3) 0.6692(2) 0.054(3) Uiso 1 1 d . . .
H19G H 0.7423 0.5165 0.6799 0.064 Uiso 1 1 calc R . .
C196 C 0.7052(3) 0.4724(3) 0.6860(2) 0.060(3) Uiso 1 1 d . . .
H19H H 0.7140 0.4747 0.7089 0.072 Uiso 1 1 calc R . .
C197 C 0.6744(3) 0.4446(3) 0.6698(2) 0.062(3) Uiso 1 1 d . . .
H19I H 0.6621 0.4274 0.6813 0.074 Uiso 1 1 calc R . .
C198 C 0.6623(3) 0.4429(3) 0.6359(2) 0.041(2) Uiso 1 1 d . . .
C199 C 0.6266(3) 0.4188(3) 0.6151(2) 0.038(2) Uiso 1 1 d . . .
C200 C 0.5990(3) 0.3934(3) 0.62841(19) 0.044(2) Uiso 1 1 d . . .
H20B H 0.5961 0.4072 0.6475 0.053 Uiso 1 1 calc R . .
H20C H 0.5708 0.3910 0.6117 0.053 Uiso 1 1 calc R . .
C201 C 0.6167(3) 0.3517(2) 0.63804(18) 0.038(2) Uiso 1 1 d . . .
H20D H 0.6459 0.3545 0.6537 0.046 Uiso 1 1 calc R . .
C202 C 0.5910(3) 0.3271(3) 0.6545(2) 0.051(3) Uiso 1 1 d . . .
C203 C 0.5480(3) 0.3328(3) 0.6454(2) 0.066(3) Uiso 1 1 d . . .
H20E H 0.5343 0.3533 0.6301 0.079 Uiso 1 1 calc R . .
C204 C 0.5254(4) 0.3076(3) 0.6592(2) 0.084(4) Uiso 1 1 d . . .
H20F H 0.4962 0.3113 0.6539 0.100 Uiso 1 1 calc R . .
C205 C 0.5446(3) 0.2795(3) 0.6790(2) 0.072(3) Uiso 1 1 d . . .
H20G H 0.5281 0.2613 0.6862 0.086 Uiso 1 1 calc R . .
C206 C 0.5864(3) 0.2735(3) 0.6906(2) 0.072(3) Uiso 1 1 d . . .
H20H H 0.5990 0.2536 0.7067 0.086 Uiso 1 1 calc R . .
C207 C 0.6099(3) 0.2979(3) 0.6775(2) 0.063(3) Uiso 1 1 d . . .
H20J H 0.6392 0.2944 0.6845 0.076 Uiso 1 1 calc R . .
C208 C 0.6180(3) 0.3269(3) 0.60860(18) 0.044(2) Uiso 1 1 d . . .
H20K H 0.5893 0.3247 0.5927 0.052 Uiso 1 1 calc R . .
H20L H 0.6350 0.3418 0.5981 0.052 Uiso 1 1 calc R . .
C209 C 0.6352(3) 0.2862(3) 0.61716(19) 0.038(2) Uiso 1 1 d . . .
C210 C 0.6103(3) 0.2490(3) 0.6149(2) 0.045(3) Uiso 1 1 d . . .
C211 C 0.5668(3) 0.2478(3) 0.6029(2) 0.055(3) Uiso 1 1 d . . .
H21B H 0.5511 0.2716 0.5942 0.066 Uiso 1 1 calc R . .
C212 C 0.5472(3) 0.2118(3) 0.6038(2) 0.066(3) Uiso 1 1 d . . .
H21C H 0.5176 0.2105 0.5963 0.079 Uiso 1 1 calc R . .
C213 C 0.5702(3) 0.1781(3) 0.6154(2) 0.066(3) Uiso 1 1 d . . .
H21D H 0.5566 0.1531 0.6159 0.080 Uiso 1 1 calc R . .
C214 C 0.6136(3) 0.1797(3) 0.6266(2) 0.058(3) Uiso 1 1 d . . .
H21E H 0.6297 0.1559 0.6344 0.070 Uiso 1 1 calc R . .
C215 C 0.5160(3) 0.1439(3) 0.22816(19) 0.041(2) Uiso 1 1 d . . .
H21F H 0.4869 0.1395 0.2225 0.049 Uiso 1 1 calc R . .
C216 C 0.5383(3) 0.1194(3) 0.2157(2) 0.051(3) Uiso 1 1 d . . .
H21G H 0.5243 0.0991 0.2004 0.062 Uiso 1 1 calc R . .
C217 C 0.5811(3) 0.1231(3) 0.2248(2) 0.052(3) Uiso 1 1 d . . .
H21H H 0.5971 0.1048 0.2171 0.063 Uiso 1 1 calc R . .
C218 C 0.5994(3) 0.1544(3) 0.24531(19) 0.051(3) Uiso 1 1 d . . .
H21I H 0.6286 0.1586 0.2514 0.061 Uiso 1 1 calc R . .
C219 C 0.5762(3) 0.1800(3) 0.25728(18) 0.034(2) Uiso 1 1 d . . .
C220 C 0.5928(3) 0.2145(3) 0.27859(19) 0.038(2) Uiso 1 1 d . . .
C221 C 0.6363(2) 0.2283(3) 0.28832(18) 0.039(2) Uiso 1 1 d . . .
H22B H 0.6378 0.2570 0.2953 0.047 Uiso 1 1 calc R . .
H22C H 0.6453 0.2270 0.2693 0.047 Uiso 1 1 calc R . .
C222 C 0.6671(2) 0.2030(3) 0.31610(18) 0.040(2) Uiso 1 1 d . . .
H22D H 0.6646 0.1738 0.3094 0.047 Uiso 1 1 calc R . .
C223 C 0.7116(3) 0.2164(3) 0.32312(19) 0.045(2) Uiso 1 1 d . . .
C224 C 0.7235(3) 0.2554(3) 0.32462(19) 0.051(3) Uiso 1 1 d . . .
H22E H 0.7028 0.2760 0.3202 0.061 Uiso 1 1 calc R . .
C225 C 0.7667(3) 0.2672(3) 0.3328(2) 0.067(3) Uiso 1 1 d . . .
H22F H 0.7745 0.2948 0.3321 0.081 Uiso 1 1 calc R . .
C226 C 0.7963(4) 0.2361(4) 0.3417(3) 0.094(4) Uiso 1 1 d . . .
H22G H 0.8250 0.2433 0.3491 0.113 Uiso 1 1 calc R . .
C227 C 0.7857(5) 0.1955(5) 0.3401(3) 0.144(6) Uiso 1 1 d . . .
H22H H 0.8063 0.1749 0.3448 0.173 Uiso 1 1 calc R . .
C228 C 0.7415(3) 0.1856(3) 0.3310(2) 0.069(3) Uiso 1 1 d . . .
H22I H 0.7330 0.1581 0.3304 0.083 Uiso 1 1 calc R . .
C229 C 0.6540(2) 0.2070(3) 0.34542(17) 0.039(2) Uiso 1 1 d . . .
H22J H 0.6249 0.1976 0.3400 0.047 Uiso 1 1 calc R . .
H22K H 0.6553 0.2359 0.3520 0.047 Uiso 1 1 calc R . .
C230 C 0.6828(3) 0.1817(3) 0.37338(18) 0.036(2) Uiso 1 1 d . . .
C231 C 0.7184(3) 0.1986(3) 0.40049(19) 0.040(2) Uiso 1 1 d . . .
C232 C 0.7298(3) 0.2384(3) 0.40281(19) 0.046(3) Uiso 1 1 d . . .
H23C H 0.7135 0.2573 0.3872 0.056 Uiso 1 1 calc R . .
C233 C 0.7655(3) 0.2519(3) 0.4283(2) 0.059(3) Uiso 1 1 d . . .
H23D H 0.7736 0.2797 0.4306 0.070 Uiso 1 1 calc R . .
C234 C 0.7881(3) 0.2223(3) 0.4499(2) 0.052(3) Uiso 1 1 d . . .
H23E H 0.8128 0.2295 0.4671 0.062 Uiso 1 1 calc R . .
C235 C 0.7748(3) 0.1822(3) 0.4463(2) 0.054(3) Uiso 1 1 d . . .
H23F H 0.7900 0.1625 0.4616 0.065 Uiso 1 1 calc R . .
C236 C 0.4148(3) 0.2161(3) 0.3663(3) 0.079(3) Uiso 1 1 d . . .
H23G H 0.4003 0.2406 0.3579 0.095 Uiso 1 1 calc R . .
C237 C 0.4070(4) 0.1958(4) 0.3913(3) 0.106(4) Uiso 1 1 d . . .
H23H H 0.3872 0.2065 0.3999 0.127 Uiso 1 1 calc R . .
C238 C 0.4274(4) 0.1612(4) 0.4034(3) 0.104(4) Uiso 1 1 d . . .
H23I H 0.4227 0.1477 0.4209 0.125 Uiso 1 1 calc R . .
C239 C 0.4563(3) 0.1451(3) 0.3895(2) 0.072(3) Uiso 1 1 d . . .
H23B H 0.4708 0.1205 0.3977 0.086 Uiso 1 1 calc R . .
C240 C 0.4630(3) 0.1648(3) 0.3645(2) 0.052(3) Uiso 1 1 d . . .
C241 C 0.4915(3) 0.1538(3) 0.3487(2) 0.040(2) Uiso 1 1 d . . .
C242 C 0.5157(3) 0.1158(3) 0.35628(19) 0.050(3) Uiso 1 1 d . . .
H24B H 0.5164 0.1061 0.3778 0.060 Uiso 1 1 calc R . .
H24C H 0.5447 0.1218 0.3579 0.060 Uiso 1 1 calc R . .
C243 C 0.4991(3) 0.0812(3) 0.3317(2) 0.046(3) Uiso 1 1 d . . .
H24D H 0.5028 0.0901 0.3112 0.055 Uiso 1 1 calc R . .
C244 C 0.4526(3) 0.0753(3) 0.3240(2) 0.048(3) Uiso 1 1 d . . .
C245 C 0.4239(3) 0.0976(3) 0.2998(2) 0.074(3) Uiso 1 1 d . . .
H24E H 0.4331 0.1147 0.2863 0.089 Uiso 1 1 calc R . .
C246 C 0.3804(3) 0.0951(3) 0.2951(3) 0.081(4) Uiso 1 1 d . . .
H24F H 0.3613 0.1109 0.2785 0.097 Uiso 1 1 calc R . .
C247 C 0.3657(4) 0.0708(4) 0.3136(3) 0.093(4) Uiso 1 1 d . . .
H24G H 0.3365 0.0695 0.3097 0.112 Uiso 1 1 calc R . .
C248 C 0.3920(4) 0.0488(4) 0.3373(3) 0.094(4) Uiso 1 1 d . . .
H24H H 0.3817 0.0311 0.3499 0.113 Uiso 1 1 calc R . .
C249 C 0.4380(3) 0.0521(3) 0.3442(2) 0.073(3) Uiso 1 1 d . . .
H24I H 0.4571 0.0384 0.3623 0.088 Uiso 1 1 calc R . .
C250 C 0.5233(3) 0.0424(3) 0.3419(2) 0.046(3) Uiso 1 1 d . . .
H25B H 0.5081 0.0202 0.3274 0.056 Uiso 1 1 calc R . .
H25C H 0.5248 0.0355 0.3641 0.056 Uiso 1 1 calc R . .
C251 C 0.5669(3) 0.0449(3) 0.3411(2) 0.041(2) Uiso 1 1 d . . .
C252 C 0.5764(3) 0.0409(3) 0.31280(19) 0.038(2) Uiso 1 1 d . . .
C253 C 0.5456(3) 0.0311(3) 0.2813(2) 0.055(3) Uiso 1 1 d . . .
H25D H 0.5168 0.0290 0.2782 0.066 Uiso 1 1 calc R . .
C254 C 0.5603(3) 0.0250(3) 0.2562(2) 0.069(3) Uiso 1 1 d . . .
H25E H 0.5406 0.0177 0.2357 0.082 Uiso 1 1 calc R . .
C255 C 0.5989(3) 0.0285(3) 0.2584(2) 0.058(3) Uiso 1 1 d . . .
H25F H 0.6073 0.0247 0.2402 0.069 Uiso 1 1 calc R . .
C256 C 0.6282(3) 0.0383(3) 0.2895(2) 0.055(3) Uiso 1 1 d . . .
H25G H 0.6569 0.0411 0.2923 0.067 Uiso 1 1 calc R . .
C257 C 0.5675(5) 0.3756(5) 0.3136(4) 0.142(6) Uiso 1 1 d . . .
H25H H 0.5600 0.3739 0.2907 0.171 Uiso 1 1 calc R . .
C258 C 0.5916(6) 0.4087(6) 0.3292(5) 0.202(8) Uiso 1 1 d . . .
H25I H 0.6010 0.4290 0.3180 0.242 Uiso 1 1 calc R . .
C259 C 0.6013(5) 0.4095(5) 0.3639(4) 0.163(6) Uiso 1 1 d . . .
H25K H 0.6112 0.4338 0.3756 0.196 Uiso 1 1 calc R . .
C260 C 0.5961(5) 0.3746(5) 0.3802(4) 0.136(5) Uiso 1 1 d . . .
H26A H 0.6115 0.3706 0.4025 0.164 Uiso 1 1 calc R . .
C261 C 0.5663(3) 0.3450(3) 0.3615(3) 0.067(3) Uiso 1 1 d . . .
C262 C 0.5533(3) 0.3114(3) 0.3754(2) 0.048(3) Uiso 1 1 d . . .
C263 C 0.5605(3) 0.3062(3) 0.41135(18) 0.043(2) Uiso 1 1 d . . .
H26C H 0.5487 0.2798 0.4146 0.052 Uiso 1 1 calc R . .
H26D H 0.5909 0.3055 0.4235 0.052 Uiso 1 1 calc R . .
C264 C 0.5411(3) 0.3397(3) 0.4253(2) 0.058(3) Uiso 1 1 d . . .
H26E H 0.5583 0.3646 0.4261 0.070 Uiso 1 1 calc R . .
C265 C 0.4978(2) 0.3502(3) 0.4044(2) 0.110(4) Uiso 1 1 d G . .
C266 C 0.4846(4) 0.3859(3) 0.3869(3) 0.197(8) Uiso 1 1 d G . .
H26F H 0.5044 0.4060 0.3866 0.237 Uiso 1 1 calc R . .
C267 C 0.4424(4) 0.3922(3) 0.3700(2) 0.188(7) Uiso 1 1 d G . .
H26G H 0.4334 0.4166 0.3581 0.225 Uiso 1 1 calc R . .
C268 C 0.4135(2) 0.3628(4) 0.3704(2) 0.133(5) Uiso 1 1 d G . .
H26H H 0.3846 0.3671 0.3588 0.160 Uiso 1 1 calc R . .
C269 C 0.4267(3) 0.3271(3) 0.3879(2) 0.223(9) Uiso 1 1 d G . .
H26I H 0.4069 0.3070 0.3882 0.268 Uiso 1 1 calc R . .
C270 C 0.4689(3) 0.3208(2) 0.40485(19) 0.101(4) Uiso 1 1 d G . .
H27A H 0.4779 0.2964 0.4168 0.121 Uiso 1 1 calc R . .
C271 C 0.5477(3) 0.3288(2) 0.46164(17) 0.038(2) Uiso 1 1 d . . .
H27B H 0.5262 0.3088 0.4621 0.046 Uiso 1 1 calc R . .
H27C H 0.5753 0.3159 0.4717 0.046 Uiso 1 1 calc R . .
C272 C 0.5449(3) 0.3655(3) 0.48100(19) 0.043(2) Uiso 1 1 d . . .
C273 C 0.5072(3) 0.3804(3) 0.4856(2) 0.047(3) Uiso 1 1 d . . .
C274 C 0.4695(3) 0.3597(3) 0.4749(2) 0.071(3) Uiso 1 1 d . . .
H27D H 0.4664 0.3346 0.4636 0.085 Uiso 1 1 calc R . .
C275 C 0.4353(4) 0.3782(4) 0.4819(2) 0.089(4) Uiso 1 1 d . . .
H27E H 0.4091 0.3648 0.4761 0.107 Uiso 1 1 calc R . .
C276 C 0.4410(4) 0.4147(3) 0.4968(2) 0.079(3) Uiso 1 1 d . . .
H27F H 0.4177 0.4283 0.4992 0.095 Uiso 1 1 calc R . .
C277 C 0.4789(3) 0.4325(3) 0.5084(2) 0.058(3) Uiso 1 1 d . . .
H27G H 0.4828 0.4565 0.5212 0.070 Uiso 1 1 calc R . .
C278 C 0.5747(3) 0.5088(3) 0.5594(2) 0.048(3) Uiso 1 1 d . . .
C279 C 0.5496(3) 0.5374(3) 0.5732(2) 0.074(3) Uiso 1 1 d . . .
H27H H 0.5198 0.5340 0.5611 0.111 Uiso 1 1 calc R . .
H27I H 0.5576 0.5656 0.5712 0.111 Uiso 1 1 calc R . .
H27J H 0.5554 0.5310 0.5961 0.111 Uiso 1 1 calc R . .
C280 C 0.7088(3) 0.5061(3) 0.5406(2) 0.041(2) Uiso 1 1 d . . .
C281 C 0.7379(3) 0.5408(3) 0.5446(2) 0.053(3) Uiso 1 1 d . . .
H28C H 0.7458 0.5432 0.5253 0.080 Uiso 1 1 calc R . .
H28D H 0.7629 0.5363 0.5637 0.080 Uiso 1 1 calc R . .
H28E H 0.7241 0.5660 0.5474 0.080 Uiso 1 1 calc R . .
C282 C 0.7205(3) 0.2619(3) 0.7106(2) 0.056(3) Uiso 1 1 d . . .
C283 C 0.7151(3) 0.2657(3) 0.7444(2) 0.066(3) Uiso 1 1 d . . .
H28F H 0.6941 0.2461 0.7457 0.098 Uiso 1 1 calc R . .
H28G H 0.7060 0.2933 0.7470 0.098 Uiso 1 1 calc R . .
H28H H 0.7418 0.2600 0.7615 0.098 Uiso 1 1 calc R . .
C284 C 0.8472(3) 0.2416(3) 0.6908(2) 0.044(3) Uiso 1 1 d . . .
C285 C 0.8909(3) 0.2328(3) 0.7144(2) 0.063(3) Uiso 1 1 d . . .
H28I H 0.8973 0.2514 0.7329 0.095 Uiso 1 1 calc R . .
H28J H 0.9111 0.2368 0.7034 0.095 Uiso 1 1 calc R . .
H28K H 0.8923 0.2047 0.7220 0.095 Uiso 1 1 calc R . .
C286 C 0.7392(4) 0.1458(3) 0.6538(2) 0.050(3) Uiso 1 1 d . . .
C287 C 0.7434(3) 0.1014(3) 0.6683(2) 0.069(3) Uiso 1 1 d . . .
H28L H 0.7194 0.0955 0.6750 0.103 Uiso 1 1 calc R . .
H28M H 0.7691 0.0994 0.6872 0.103 Uiso 1 1 calc R . .
H28N H 0.7443 0.0817 0.6519 0.103 Uiso 1 1 calc R . .
C288 C 0.5036(3) 0.2994(3) 0.2357(2) 0.052(3) Uiso 1 1 d . . .
C289 C 0.5016(3) 0.3252(3) 0.2073(2) 0.066(3) Uiso 1 1 d . . .
H28O H 0.4960 0.3080 0.1881 0.098 Uiso 1 1 calc R . .
H28P H 0.5282 0.3394 0.2118 0.098 Uiso 1 1 calc R . .
H28Q H 0.4791 0.3452 0.2035 0.098 Uiso 1 1 calc R . .
C290 C 0.4286(4) 0.3106(4) 0.3055(3) 0.073(4) Uiso 1 1 d . . .
C291 C 0.3855(3) 0.3335(3) 0.2917(3) 0.099(4) Uiso 1 1 d . . .
H29B H 0.3899 0.3608 0.2845 0.149 Uiso 1 1 calc R . .
H29C H 0.3732 0.3359 0.3087 0.149 Uiso 1 1 calc R . .
H29D H 0.3666 0.3183 0.2734 0.149 Uiso 1 1 calc R . .
C292 C 0.4198(3) 0.1902(3) 0.2525(2) 0.047(3) Uiso 1 1 d . . .
C293 C 0.3810(3) 0.1737(3) 0.2269(2) 0.067(3) Uiso 1 1 d . . .
H29E H 0.3579 0.1736 0.2352 0.100 Uiso 1 1 calc R . .
H29F H 0.3863 0.1459 0.2213 0.100 Uiso 1 1 calc R . .
H29G H 0.3738 0.1909 0.2075 0.100 Uiso 1 1 calc R . .
C294 C 0.6659(3) -0.0253(3) 0.3995(2) 0.046(3) Uiso 1 1 d . . .
C295 C 0.6736(3) -0.0705(3) 0.4019(2) 0.062(3) Uiso 1 1 d . . .
H29H H 0.6760 -0.0799 0.4236 0.093 Uiso 1 1 calc R . .
H29I H 0.6996 -0.0765 0.3980 0.093 Uiso 1 1 calc R . .
H29J H 0.6504 -0.0845 0.3856 0.093 Uiso 1 1 calc R . .
C296 C 0.7400(3) 0.0708(3) 0.3607(2) 0.053(3) Uiso 1 1 d . . .
C297 C 0.7710(3) 0.0615(3) 0.3444(2) 0.064(3) Uiso 1 1 d . . .
H29K H 0.7582 0.0434 0.3259 0.096 Uiso 1 1 calc R . .
H29L H 0.7955 0.0482 0.3599 0.096 Uiso 1 1 calc R . .
H29M H 0.7795 0.0869 0.3368 0.096 Uiso 1 1 calc R . .
C298 C 0.7552(3) 0.0681(3) 0.4731(2) 0.037(2) Uiso 1 1 d . . .
C299 C 0.7955(3) 0.0583(3) 0.50136(19) 0.053(3) Uiso 1 1 d . . .
H29N H 0.7897 0.0381 0.5156 0.079 Uiso 1 1 calc R . .
H29O H 0.8064 0.0832 0.5137 0.079 Uiso 1 1 calc R . .
H29P H 0.8163 0.0474 0.4928 0.079 Uiso 1 1 calc R . .
C300 C 0.5823(3) 0.4739(3) 0.4539(2) 0.050(3) Uiso 1 1 d . . .
C151 C 0.5643(3) 0.4928(3) 0.4201(2) 0.071(3) Uiso 1 1 d . . .
H30A H 0.5359 0.5026 0.4164 0.106 Uiso 1 1 calc R . .
H30B H 0.5635 0.4723 0.4037 0.106 Uiso 1 1 calc R . .
H30C H 0.5818 0.5156 0.4184 0.106 Uiso 1 1 calc R . .

loop_
_atom_site_aniso_label
_atom_site_aniso_U_11
_atom_site_aniso_U_22
_atom_site_aniso_U_33
_atom_site_aniso_U_23
_atom_site_aniso_U_13
_atom_site_aniso_U_12
Mn1 0.0347(9) 0.0453(11) 0.0383(8) -0.0025(7) 0.0080(7) 0.0078(7)
Mn2 0.0269(8) 0.0325(9) 0.0423(8) -0.0036(7) 0.0004(7) 0.0001(7)
Mn3 0.0325(9) 0.0434(11) 0.0407(8) 0.0045(7) -0.0002(7) 0.0017(7)
Mn4 0.0368(9) 0.043(1) 0.0331(7) -0.0034(7) -0.0032(7) -0.0086(8)
Mn5 0.0304(9) 0.0560(11) 0.0344(8) -0.0014(7) -0.0057(7) -0.0109(8)
Mn6 0.0312(8) 0.0446(10) 0.0317(7) -0.0027(7) -0.0021(6) -0.0094(7)
Mn7 0.0846(13) 0.0463(11) 0.0326(8) -0.0064(7) 0.0101(8) 0.0124(9)
Mn8 0.0448(10) 0.0479(11) 0.0336(8) -0.0068(7) -0.0006(7) -0.0014(8)
Mn9 0.0440(9) 0.0494(11) 0.0321(8) -0.0058(7) -0.0008(7) 0.0064(8)
Mn10 0.0565(11) 0.0630(12) 0.0291(8) -0.0081(7) 0.0059(7) -0.0091(9)
Mn11 0.0528(10) 0.0428(11) 0.0277(7) -0.0107(7) 0.0038(7) -0.0133(8)
Mn12 0.0525(10) 0.0594(12) 0.0321(8) -0.0179(7) -0.0016(7) -0.0057(9)
Mn13 0.0390(9) 0.0444(10) 0.0273(7) 0.0046(7) 0.0101(6) 0.0163(7)
Mn14 0.0312(9) 0.0642(12) 0.0298(7) -0.0060(7) 0.0020(6) 0.0190(8)
Mn15 0.0283(8) 0.0532(11) 0.0273(7) 0.0013(7) 0.0032(6) 0.0102(7)
Mn16 0.0384(9) 0.0674(12) 0.0280(7) 0.0017(7) 0.0078(7) -0.0096(8)
Mn17 0.045(1) 0.0650(12) 0.0274(7) 0.0013(7) 0.0122(7) -0.0115(8)
Mn18 0.0353(9) 0.0616(12) 0.0304(7) 0.0084(7) 0.0026(7) -0.0001(8)
Mn19 0.0759(12) 0.0356(10) 0.0350(8) -0.0045(7) 0.0137(8) -0.0067(9)
Mn20 0.0298(9) 0.0583(12) 0.0477(9) 0.0017(8) 0.0045(7) 0.0082(8)
Mn21 0.0353(9) 0.0355(10) 0.0346(7) -0.0024(7) 0.0004(7) -0.0005(7)
Mn22 0.0412(9) 0.0391(10) 0.0273(7) -0.0018(6) 0.0013(7) 0.0035(7)
Mn23 0.0348(8) 0.0399(10) 0.0230(7) 0.0048(6) 0.0010(6) 0.0051(7)
Mn24 0.0380(9) 0.0353(10) 0.0299(7) 0.0073(6) 0.0044(6) 0.0091(7)
Cl1 0.0392(16) 0.058(2) 0.0510(16) -0.0106(14) 0.0064(13) 0.0051(15)
O101 0.033(4) 0.078(5) 0.076(4) -0.024(4) 0.012(4) -0.015(4)
O102 0.061(5) 0.072(5) 0.080(5) -0.004(4) 0.036(4) -0.012(4)
O103 0.063(5) 0.061(5) 0.067(4) -0.027(4) -0.011(4) 0.034(4)
O104 0.069(5) 0.101(6) 0.060(4) 0.013(4) 0.008(4) 0.048(4)
Cl2 0.0508(19) 0.072(2) 0.0678(19) 0.0077(16) 0.0059(15) -0.0149(17)
O201 0.072(5) 0.053(6) 0.129(6) -0.033(5) 0.044(5) -0.035(4)
Cl3 0.074(2) 0.081(3) 0.0458(17) -0.0154(17) 0.0293(16) -0.0185(19)
O301 0.090(6) 0.063(5) 0.053(4) 0.012(4) 0.027(4) -0.008(4)
O302 0.244(11) 0.091(7) 0.096(6) 0.032(5) 0.107(7) 0.061(8)
O303 0.103(6) 0.077(6) 0.069(5) -0.012(4) 0.051(4) -0.029(5)
O304 0.085(7) 0.226(11) 0.063(5) -0.046(6) 0.037(5) -0.068(7)
Cl4 0.070(2) 0.059(2) 0.074(2) 0.0016(17) 0.0207(18) 0.0098(19)
O401 0.097(6) 0.038(5) 0.137(7) -0.016(5) 0.033(5) 0.024(5)
O402 0.130(9) 0.065(7) 0.185(9) -0.041(6) -0.026(7) 0.010(6)
O403 0.181(9) 0.099(7) 0.051(5) 0.011(5) -0.018(5) -0.002(6)
O404 0.237(12) 0.076(7) 0.232(11) 0.063(7) 0.171(11) 0.061(7)
Cl5 0.066(2) 0.106(3) 0.0582(19) 0.0265(19) 0.0210(17) 0.019(2)
O501 0.074(6) 0.150(8) 0.050(4) 0.006(5) 0.015(4) 0.003(5)
O502 0.116(7) 0.170(9) 0.076(5) -0.012(6) 0.039(5) -0.046(7)
O503 0.070(6) 0.152(8) 0.073(5) 0.061(5) 0.025(4) 0.040(5)
O504 0.076(6) 0.094(7) 0.104(6) 0.040(5) 0.044(5) 0.023(5)
Cl6 0.092(3) 0.132(4) 0.130(3) 0.000(3) 0.061(3) -0.017(3)
O601 0.67(4) 0.116(12) 0.75(4) -0.171(17) 0.64(3) -0.119(16)
Cl7 0.063(2) 0.060(3) 0.176(4) 0.003(2) 0.056(2) -0.0008(19)
O701 0.087(6) 0.057(6) 0.268(11) 0.005(6) 0.094(7) 0.024(5)
O1 0.032(4) 0.035(4) 0.031(3) 0.007(3) 0.004(3) 0.000(3)
O2 0.059(5) 0.028(4) 0.043(4) -0.013(3) -0.003(3) 0.000(3)
O3 0.048(4) 0.061(5) 0.040(4) -0.008(3) -0.002(3) 0.009(4)
O4 0.052(4) 0.061(5) 0.027(3) -0.003(3) 0.009(3) -0.014(3)
O5 0.045(4) 0.049(5) 0.035(3) -0.003(3) 0.005(3) 0.008(3)
O6 0.037(4) 0.038(4) 0.037(3) 0.000(3) 0.000(3) -0.002(3)
O7 0.053(4) 0.052(5) 0.033(3) -0.013(3) 0.013(3) 0.007(4)
O8 0.029(4) 0.040(4) 0.033(3) 0.000(3) 0.004(3) 0.005(3)
O9 0.029(4) 0.057(5) 0.034(3) 0.005(3) 0.001(3) 0.002(3)
O10 0.026(4) 0.040(4) 0.044(3) -0.005(3) 0.000(3) 0.002(3)
O11 0.050(4) 0.031(4) 0.047(4) 0.003(3) 0.011(3) 0.008(3)
O12 0.028(4) 0.043(4) 0.042(4) 0.003(3) 0.000(3) -0.013(3)
O13 0.053(4) 0.036(4) 0.050(4) -0.006(3) 0.017(3) 0.005(3)
O14 0.034(4) 0.035(4) 0.049(4) -0.012(3) 0.009(3) -0.001(3)
O15 0.043(4) 0.073(5) 0.048(4) -0.015(3) 0.007(3) 0.015(4)
O16 0.040(4) 0.065(5) 0.051(4) 0.011(3) 0.002(3) 0.010(4)
O17 0.025(4) 0.057(5) 0.048(4) -0.002(3) 0.002(3) -0.003(3)
O18 0.036(4) 0.043(4) 0.043(3) -0.004(3) 0.008(3) 0.003(3)
O19 0.037(4) 0.031(4) 0.041(3) -0.001(3) 0.005(3) 0.001(3)
O20 0.045(4) 0.041(4) 0.040(3) -0.008(3) 0.012(3) -0.014(3)
O21 0.032(4) 0.061(5) 0.038(3) -0.008(3) -0.001(3) -0.021(3)
O22 0.047(4) 0.050(4) 0.032(3) -0.002(3) 0.003(3) -0.005(3)
O23 0.044(4) 0.042(4) 0.045(4) -0.004(3) 0.014(3) -0.014(3)
O24 0.045(4) 0.054(5) 0.055(4) -0.004(3) -0.001(3) -0.011(4)
O25 0.093(6) 0.034(5) 0.042(4) -0.005(3) 0.000(4) -0.008(4)
O26 0.058(5) 0.056(5) 0.055(4) 0.006(3) 0.010(3) -0.014(4)
O27 0.086(5) 0.054(5) 0.043(4) -0.009(3) 0.021(4) 0.017(4)
O28 0.049(4) 0.051(5) 0.035(3) 0.000(3) 0.000(3) 0.000(3)
O29 0.031(4) 0.065(5) 0.042(4) -0.006(3) 0.001(3) 0.000(3)
O30 0.031(4) 0.057(5) 0.046(4) -0.001(3) 0.008(3) -0.001(3)
O31 0.071(5) 0.052(5) 0.037(3) -0.015(3) 0.024(3) -0.025(4)
O32 0.059(4) 0.041(4) 0.036(3) 0.001(3) 0.014(3) -0.016(3)
O33 0.064(5) 0.043(4) 0.025(3) -0.018(3) 0.004(3) -0.011(4)
O34 0.043(4) 0.068(5) 0.043(4) -0.025(3) 0.013(3) -0.001(3)
O35 0.056(5) 0.084(6) 0.039(4) -0.020(3) 0.010(3) -0.014(4)
O36 0.047(4) 0.093(6) 0.043(4) -0.006(4) 0.016(3) -0.005(4)
O37 0.031(4) 0.030(4) 0.037(3) 0.006(3) -0.004(3) 0.008(3)
O38 0.027(3) 0.039(4) 0.034(3) 0.000(3) 0.001(3) -0.010(3)
O39 0.049(4) 0.028(4) 0.037(3) -0.014(3) 0.007(3) 0.009(3)
O40 0.044(4) 0.042(4) 0.032(3) -0.012(3) 0.015(3) -0.002(3)
O41 0.026(4) 0.081(5) 0.028(3) -0.009(3) 0.005(3) 0.007(3)
O42 0.032(4) 0.054(5) 0.033(3) 0.000(3) 0.008(3) 0.023(3)
O43 0.034(4) 0.054(4) 0.026(3) 0.002(3) 0.007(3) 0.013(3)
O44 0.045(4) 0.052(5) 0.033(3) 0.005(3) 0.003(3) -0.001(3)
O45 0.034(4) 0.062(5) 0.046(4) -0.003(3) 0.012(3) -0.015(4)
O46 0.040(4) 0.060(5) 0.028(3) -0.007(3) 0.011(3) 0.003(3)
O47 0.046(4) 0.037(4) 0.026(3) 0.002(3) 0.011(3) 0.002(3)
O48 0.043(4) 0.031(4) 0.035(3) 0.004(3) 0.006(3) -0.003(3)
O49 0.035(4) 0.053(5) 0.041(4) 0.017(3) 0.003(3) 0.001(3)
O50 0.035(4) 0.059(5) 0.035(3) 0.000(3) 0.000(3) 0.000(4)
O51 0.050(4) 0.048(5) 0.033(3) -0.012(3) 0.009(3) -0.018(3)
O52 0.033(4) 0.046(4) 0.036(3) 0.002(3) 0.015(3) -0.002(3)
O53 0.040(4) 0.065(5) 0.038(3) -0.023(3) -0.008(3) 0.029(3)
O54 0.028(4) 0.079(5) 0.044(4) -0.005(3) 0.001(3) 0.024(3)
O55 0.023(3) 0.046(4) 0.040(3) 0.002(3) 0.008(3) 0.005(3)
O56 0.046(4) 0.034(4) 0.036(3) 0.001(3) 0.013(3) 0.002(3)
O57 0.059(5) 0.110(6) 0.023(3) -0.015(3) 0.013(3) -0.020(4)
O58 0.052(4) 0.079(5) 0.029(3) 0.005(3) 0.014(3) -0.031(4)
O59 0.038(4) 0.062(5) 0.034(3) 0.008(3) -0.005(3) 0.003(4)
O60 0.054(4) 0.067(5) 0.034(3) 0.014(3) 0.012(3) -0.001(4)
O61 0.051(4) 0.064(5) 0.039(4) 0.006(3) -0.007(3) -0.005(4)
O62 0.058(5) 0.072(5) 0.035(3) -0.013(3) 0.026(3) -0.020(4)
O63 0.094(5) 0.038(4) 0.037(4) 0.001(3) 0.021(4) -0.004(4)
O64 0.049(4) 0.043(4) 0.016(3) 0.004(3) 0.001(3) 0.005(3)
O65 0.113(7) 0.049(5) 0.044(4) 0.002(3) 0.023(4) 0.032(5)
O66 0.045(4) 0.090(6) 0.057(4) -0.003(4) 0.003(3) 0.024(4)
O67 0.025(4) 0.076(5) 0.067(4) 0.015(4) 0.009(3) 0.002(3)
O68 0.035(4) 0.042(4) 0.049(4) -0.005(3) 0.005(3) -0.011(3)
O69 0.037(4) 0.045(4) 0.043(4) 0.013(3) 0.009(3) 0.010(3)
O70 0.064(5) 0.029(4) 0.041(4) -0.006(3) 0.008(3) -0.004(3)
O71 0.052(4) 0.045(4) 0.028(3) -0.004(3) 0.007(3) 0.007(3)
O72 0.037(4) 0.065(5) 0.037(3) -0.007(3) 0.008(3) -0.003(3)
O73 0.036(4) 0.042(4) 0.019(3) -0.001(3) 0.004(3) 0.001(3)
O74 0.036(4) 0.040(4) 0.038(3) 0.007(3) 0.011(3) 0.010(3)
O75 0.053(4) 0.068(5) 0.035(3) 0.010(3) -0.002(3) 0.042(4)
O76 0.039(4) 0.068(5) 0.029(3) 0.013(3) 0.006(3) 0.022(3)
O77 0.035(4) 0.062(5) 0.032(3) 0.012(3) 0.012(3) 0.002(3)
O78 0.030(4) 0.054(4) 0.032(3) -0.002(3) 0.009(3) 0.009(3)
O79 0.034(3) 0.031(4) 0.016(3) 0.000(2) 0.001(2) 0.012(3)
O80 0.038(4) 0.040(4) 0.031(3) 0.002(3) 0.009(3) 0.011(3)
N1 0.027(5) 0.032(5) 0.044(5) 0.009(4) 0.001(4) 0.006(4)
N2 0.034(5) 0.023(5) 0.057(5) 0.000(4) 0.012(4) 0.001(4)
N3 0.032(5) 0.064(7) 0.027(4) -0.014(4) -0.010(4) -0.004(4)
N4 0.024(4) 0.064(6) 0.019(4) 0.003(4) -0.008(3) -0.018(4)
N5 0.078(7) 0.047(6) 0.039(5) 0.001(4) 0.001(5) 0.018(5)
N6 0.062(6) 0.081(7) 0.033(4) -0.013(4) -0.021(4) -0.006(5)
N7 0.040(5) 0.040(5) 0.037(4) -0.009(4) 0.001(4) -0.001(4)
N8 0.070(6) 0.052(6) 0.028(4) -0.010(4) 0.014(4) -0.001(5)
N9 0.058(6) 0.034(5) 0.018(4) -0.005(4) -0.012(4) 0.011(4)
N10 0.048(5) 0.048(6) 0.029(4) -0.006(4) 0.004(4) 0.003(4)
N11 0.035(5) 0.048(6) 0.028(4) -0.011(4) 0.000(4) 0.015(4)
N12 0.049(5) 0.052(6) 0.043(4) 0.001(4) 0.017(4) -0.001(4)
N13 0.070(6) 0.040(6) 0.050(5) -0.004(4) 0.015(4) 0.026(5)
N14 0.125(8) 0.064(7) 0.043(5) -0.010(4) 0.030(5) 0.051(6)
N15 0.048(6) 0.039(5) 0.039(4) -0.005(4) 0.013(4) -0.014(4)
N16 0.016(4) 0.070(6) 0.035(4) -0.001(4) -0.001(3) -0.008(4)
N17 0.032(5) 0.053(6) 0.034(4) 0.006(4) 0.004(4) -0.012(4)
N18 0.037(5) 0.032(5) 0.031(4) 0.002(3) -0.007(4) -0.010(4)
N19 0.023(4) 0.041(6) 0.044(4) 0.011(4) 0.016(4) 0.005(4)
N20 0.052(5) 0.032(5) 0.039(4) -0.002(4) 0.009(4) 0.012(4)
N21 0.016(4) 0.044(6) 0.048(5) -0.012(4) -0.008(4) 0.005(4)
N22 0.034(5) 0.061(6) 0.036(4) 0.006(4) -0.007(4) -0.010(4)
N23 0.023(4) 0.038(5) 0.048(5) 0.005(4) -0.004(4) 0.002(4)
N24 0.032(4) 0.032(5) 0.043(4) -0.002(4) 0.003(4) -0.006(4)
N25 0.022(4) 0.055(6) 0.021(4) -0.008(4) -0.007(3) 0.007(4)
N26 0.024(4) 0.061(6) 0.041(4) -0.009(4) -0.007(4) 0.001(4)
N27 0.018(4) 0.041(5) 0.035(4) 0.007(4) 0.006(3) 0.003(4)
N28 0.035(4) 0.035(5) 0.020(4) -0.001(3) 0.003(3) 0.011(4)
N29 0.044(5) 0.051(6) 0.024(4) 0.001(4) 0.007(4) -0.003(4)
N30 0.060(6) 0.072(7) 0.032(4) -0.016(4) 0.019(4) -0.033(5)
N31 0.024(4) 0.043(5) 0.038(4) -0.003(4) 0.002(3) -0.004(4)
N32 0.029(5) 0.058(6) 0.029(4) -0.008(4) 0.007(4) 0.013(4)
N33 0.040(5) 0.051(6) 0.023(4) 0.006(4) 0.007(4) 0.003(4)
N34 0.019(4) 0.059(6) 0.043(4) 0.005(4) 0.007(4) -0.001(4)
N35 0.026(4) 0.026(5) 0.022(4) -0.002(3) 0.002(3) 0.005(4)
N36 0.037(5) 0.030(5) 0.054(5) 0.024(4) 0.014(4) 0.000(4)
N37 0.044(5) 0.029(5) 0.023(4) 0.008(3) -0.002(4) 0.003(4)
N38 0.071(6) 0.027(5) 0.037(4) 0.006(3) 0.028(4) 0.013(4)
N39 0.031(5) 0.097(8) 0.046(5) -0.007(5) 0.011(4) 0.004(5)
N40 0.039(5) 0.043(6) 0.033(4) 0.011(4) 0.000(4) -0.001(4)
N41 0.046(5) 0.037(6) 0.052(5) 0.005(4) 0.015(4) 0.008(4)
N42 0.140(9) 0.079(8) 0.031(5) -0.023(5) 0.012(5) -0.055(7)
N43 0.036(5) 0.063(6) 0.052(5) -0.014(4) 0.010(4) 0.020(4)
N44 0.033(5) 0.049(6) 0.026(4) 0.009(4) -0.004(4) 0.006(4)
N45 0.036(5) 0.046(6) 0.022(4) 0.000(4) -0.003(3) -0.006(4)
N46 0.044(5) 0.039(5) 0.025(4) 0.003(3) -0.002(4) 0.004(4)
N47 0.021(4) 0.039(5) 0.017(3) -0.005(3) -0.006(3) -0.010(4)
N48 0.039(5) 0.034(5) 0.030(4) 0.004(3) -0.010(4) -0.012(4)

loop_
_atom_type_symbol
_atom_type_description
_atom_type_scat_dispersion_real
_atom_type_scat_dispersion_imag
_atom_type_scat_source
C C 0.0033 0.0016 'International Tables Vol C Tables 4.2.6.8 and 6.1.1.4'
H H 0.0000 0.0000 'International Tables Vol C Tables 4.2.6.8 and 6.1.1.4'
N N 0.0061 0.0033 'International Tables Vol C Tables 4.2.6.8 and 6.1.1.4'
O O 0.0106 0.0060 'International Tables Vol C Tables 4.2.6.8 and 6.1.1.4'
Cl Cl 0.1484 0.1585 'International Tables Vol C Tables 4.2.6.8 and 6.1.1.4'
Mn Mn 0.3368 0.7283 'International Tables Vol C Tables 4.2.6.8 and 6.1.1.4'

loop_
_geom_angle_atom_site_label_1
_geom_angle_atom_site_label_2
_geom_angle_atom_site_label_3
_geom_angle
O37 Mn1 O13 95.4(2)
O37 Mn1 N19 91.3(3)
O13 Mn1 N19 172.4(3)
O37 Mn1 N20 169.0(3)
O13 Mn1 N20 95.6(3)
N19 Mn1 N20 77.9(3)
O37 Mn1 O1 88.2(2)
O13 Mn1 O1 94.5(2)
N19 Mn1 O1 89.5(2)
N20 Mn1 O1 89.4(2)
O37 Mn1 O15 88.8(2)
O13 Mn1 O15 88.3(2)
N19 Mn1 O15 88.1(2)
N20 Mn1 O15 93.0(2)
O1 Mn1 O15 176.1(2)
O37 Mn1 Mn3 32.18(16)
O13 Mn1 Mn3 121.90(18)
N19 Mn1 Mn3 63.3(2)
N20 Mn1 Mn3 138.8(2)
O1 Mn1 Mn3 102.82(15)
O15 Mn1 Mn3 73.40(16)
O37 Mn1 Mn2 30.44(16)
O13 Mn1 Mn2 81.60(18)
N19 Mn1 Mn2 106.0(2)
N20 Mn1 Mn2 151.36(19)
O1 Mn1 Mn2 62.58(15)
O15 Mn1 Mn2 115.32(16)
Mn3 Mn1 Mn2 60.06(4)
O37 Mn2 O17 96.3(2)
O37 Mn2 N2 168.9(2)
O17 Mn2 N2 94.6(3)
O37 Mn2 N1 91.0(3)
O17 Mn2 N1 171.4(3)
N2 Mn2 N1 78.3(3)
O37 Mn2 O11 88.9(2)
O17 Mn2 O11 92.2(2)
N2 Mn2 O11 88.6(2)
N1 Mn2 O11 92.6(2)
O37 Mn2 O14 86.5(2)
O17 Mn2 O14 90.2(2)
N2 Mn2 O14 95.5(2)
N1 Mn2 O14 85.6(2)
O11 Mn2 O14 175.0(2)
O37 Mn2 Mn3 30.96(16)
O17 Mn2 Mn3 82.08(18)
N2 Mn2 Mn3 150.34(19)
N1 Mn2 Mn3 106.5(2)
O11 Mn2 Mn3 62.20(17)
O14 Mn2 Mn3 113.91(16)
O37 Mn2 Mn1 31.28(15)
O17 Mn2 Mn1 122.49(18)
N2 Mn2 Mn1 139.78(19)
N1 Mn2 Mn1 63.2(2)
O11 Mn2 Mn1 103.44(17)
O14 Mn2 Mn1 71.59(15)
Mn3 Mn2 Mn1 59.54(4)
O37 Mn3 O16 97.3(3)
O37 Mn3 N22 169.7(3)
O16 Mn3 N22 92.4(3)
O37 Mn3 N21 91.1(3)
O16 Mn3 N21 170.8(3)
N22 Mn3 N21 79.5(3)
O37 Mn3 O10 88.8(2)
O16 Mn3 O10 95.2(2)
N22 Mn3 O10 86.7(2)
N21 Mn3 O10 88.8(2)
O37 Mn3 O18 86.8(2)
O16 Mn3 O18 92.0(2)
N22 Mn3 O18 96.6(2)
N21 Mn3 O18 84.7(2)
O10 Mn3 O18 172.0(2)
O37 Mn3 Mn1 32.54(16)
O16 Mn3 Mn1 81.17(18)
N22 Mn3 Mn1 147.5(2)
N21 Mn3 Mn1 108.0(2)
O10 Mn3 Mn1 62.48(16)
O18 Mn3 Mn1 115.38(16)
O37 Mn3 Mn2 30.45(17)
O16 Mn3 Mn2 123.2(2)
N22 Mn3 Mn2 142.2(2)
N21 Mn3 Mn2 63.9(2)
O10 Mn3 Mn2 101.00(15)
O18 Mn3 Mn2 72.00(15)
Mn1 Mn3 Mn2 60.40(4)
O38 Mn4 O19 96.7(2)
O38 Mn4 N17 92.7(3)
O19 Mn4 N17 169.9(3)
O38 Mn4 N18 171.5(3)
O19 Mn4 N18 91.6(3)
N17 Mn4 N18 78.9(3)
O38 Mn4 O12 88.2(2)
O19 Mn4 O12 95.6(2)
N17 Mn4 O12 88.2(3)
N18 Mn4 O12 92.8(2)
O38 Mn4 O23 88.3(2)
O19 Mn4 O23 93.4(2)
N17 Mn4 O23 83.3(2)
N18 Mn4 O23 89.5(2)
O12 Mn4 O23 170.7(2)
O38 Mn4 Mn6 31.52(16)
O19 Mn4 Mn6 80.62(16)
N17 Mn4 Mn6 109.4(2)
N18 Mn4 Mn6 153.5(2)
O12 Mn4 Mn6 63.20(15)
O23 Mn4 Mn6 116.05(14)
O38 Mn4 Mn5 31.98(17)
O19 Mn4 Mn5 124.48(15)
N17 Mn4 Mn5 63.64(19)
N18 Mn4 Mn5 139.7(2)
O12 Mn4 Mn5 99.87(14)
O23 Mn4 Mn5 72.82(15)
Mn6 Mn4 Mn5 60.74(4)
O38 Mn5 O24 96.5(2)
O38 Mn5 N15 92.3(3)
O24 Mn5 N15 170.1(3)
O38 Mn5 N16 170.1(3)
O24 Mn5 N16 93.4(3)
N15 Mn5 N16 77.8(3)
O38 Mn5 O9 89.1(2)
O24 Mn5 O9 91.7(2)
N15 Mn5 O9 93.1(2)
N16 Mn5 O9 91.1(2)
O38 Mn5 O21 85.6(2)
O24 Mn5 O21 92.7(2)
N15 Mn5 O21 83.3(2)
N16 Mn5 O21 93.5(2)
O9 Mn5 O21 173.4(2)
O38 Mn5 Mn4 31.51(15)
O24 Mn5 Mn4 81.06(17)
N15 Mn5 Mn4 108.8(2)
N16 Mn5 Mn4 152.51(18)
O9 Mn5 Mn4 62.37(15)
O21 Mn5 Mn4 113.59(16)
O38 Mn5 Mn6 30.64(15)
O24 Mn5 Mn6 122.8(2)
N15 Mn5 Mn6 64.4(2)
N16 Mn5 Mn6 140.2(2)
O9 Mn5 Mn6 102.45(15)
O21 Mn5 Mn6 71.01(15)
Mn4 Mn5 Mn6 59.38(4)
O38 Mn6 O22 96.5(2)
O38 Mn6 N23 91.1(3)
O22 Mn6 N23 172.3(3)
O38 Mn6 N24 169.3(2)
O22 Mn6 N24 94.2(3)
N23 Mn6 N24 78.2(3)
O38 Mn6 O20 89.9(2)
O22 Mn6 O20 93.3(2)
N23 Mn6 O20 85.2(2)
N24 Mn6 O20 89.8(2)
O38 Mn6 O8 89.0(2)
O22 Mn6 O8 90.7(2)
N23 Mn6 O8 90.9(2)
N24 Mn6 O8 90.5(2)
O20 Mn6 O8 175.94(19)
O38 Mn6 Mn4 31.56(14)
O22 Mn6 Mn4 122.88(18)
N23 Mn6 Mn4 63.9(2)
N24 Mn6 Mn4 139.05(18)
O20 Mn6 Mn4 72.79(15)
O8 Mn6 Mn4 104.46(15)
O38 Mn6 Mn5 31.13(15)
O22 Mn6 Mn5 82.52(18)
N23 Mn6 Mn5 104.9(2)
N24 Mn6 Mn5 151.71(19)
O20 Mn6 Mn5 118.37(16)
O8 Mn6 Mn5 61.56(16)
Mn4 Mn6 Mn5 59.88(4)
O39 Mn7 O27 96.9(2)
O39 Mn7 N14 169.5(3)
O27 Mn7 N14 93.6(3)
O39 Mn7 N13 91.6(3)
O27 Mn7 N13 169.2(3)
N14 Mn7 N13 78.0(3)
O39 Mn7 O5 87.8(2)
O27 Mn7 O5 92.8(2)
N14 Mn7 O5 91.5(3)
N13 Mn7 O5 94.2(3)
O39 Mn7 O25 88.2(2)
O27 Mn7 O25 89.6(3)
N14 Mn7 O25 92.1(3)
N13 Mn7 O25 84.0(3)
O5 Mn7 O25 175.5(2)
O39 Mn7 Mn8 31.70(16)
O27 Mn7 Mn8 122.70(19)
N14 Mn7 Mn8 139.3(2)
N13 Mn7 Mn8 63.4(2)
O5 Mn7 Mn8 103.38(16)
O25 Mn7 Mn8 72.14(18)
O39 Mn7 Mn9 30.82(17)
O27 Mn7 Mn9 82.28(19)
N14 Mn7 Mn9 152.4(3)
N13 Mn7 Mn9 108.3(2)
O5 Mn7 Mn9 61.64(16)
O25 Mn7 Mn9 115.04(17)
Mn8 Mn7 Mn9 60.25(5)
O39 Mn8 O26 97.5(3)
O39 Mn8 N11 90.0(3)
O26 Mn8 N11 171.9(3)
O39 Mn8 N12 168.5(3)
O26 Mn8 N12 93.8(3)
N11 Mn8 N12 78.8(3)
O39 Mn8 O7 89.7(2)
O26 Mn8 O7 94.8(2)
N11 Mn8 O7 88.3(2)
N12 Mn8 O7 87.6(2)
O39 Mn8 O29 88.1(2)
O26 Mn8 O29 91.5(2)
N11 Mn8 O29 85.7(2)
N12 Mn8 O29 93.3(2)
O7 Mn8 O29 173.6(2)
O39 Mn8 Mn7 31.99(16)
O26 Mn8 Mn7 82.8(2)
N11 Mn8 Mn7 105.2(2)
N12 Mn8 Mn7 149.7(2)
O7 Mn8 Mn7 62.87(16)
O29 Mn8 Mn7 116.77(16)
O39 Mn8 Mn9 30.59(17)
O26 Mn8 Mn9 122.25(19)
N11 Mn8 Mn9 64.0(2)
N12 Mn8 Mn9 140.3(2)
O7 Mn8 Mn9 103.90(16)
O29 Mn8 Mn9 71.47(16)
Mn7 Mn8 Mn9 60.26(5)
O39 Mn9 O30 97.7(2)
O39 Mn9 N9 92.0(3)
O30 Mn9 N9 169.7(3)
O39 Mn9 N10 170.6(3)
O30 Mn9 N10 91.6(3)
N9 Mn9 N10 78.7(3)
O39 Mn9 O6 87.8(2)
O30 Mn9 O6 92.9(2)
N9 Mn9 O6 90.7(2)
N10 Mn9 O6 90.6(2)
O39 Mn9 O28 86.8(2)
O30 Mn9 O28 91.4(2)
N9 Mn9 O28 85.8(2)
N10 Mn9 O28 94.1(2)
O6 Mn9 O28 173.5(2)
O39 Mn9 Mn8 30.67(16)
O30 Mn9 Mn8 81.67(18)
N9 Mn9 Mn8 108.5(2)
N10 Mn9 Mn8 151.98(19)
O6 Mn9 Mn8 62.81(17)
O28 Mn9 Mn8 113.17(17)
O39 Mn9 Mn7 31.17(16)
O30 Mn9 Mn7 124.35(19)
N9 Mn9 Mn7 64.1(2)
N10 Mn9 Mn7 140.8(2)
O6 Mn9 Mn7 101.25(15)
O28 Mn9 Mn7 72.30(16)
Mn8 Mn9 Mn7 59.49(5)
O40 Mn10 O35 97.6(2)
O40 Mn10 N7 91.0(3)
O35 Mn10 N7 168.7(3)
O40 Mn10 N8 169.5(3)
O35 Mn10 N8 92.9(3)
N7 Mn10 N8 78.6(3)
O40 Mn10 O3 86.7(2)
O35 Mn10 O3 96.0(3)
N7 Mn10 O3 91.9(3)
N8 Mn10 O3 92.1(3)
O40 Mn10 O31 86.8(2)
O35 Mn10 O31 88.4(2)
N7 Mn10 O31 84.7(2)
N8 Mn10 O31 93.6(2)
O3 Mn10 O31 172.6(2)
O40 Mn10 Mn11 30.47(17)
O35 Mn10 Mn11 122.34(17)
N7 Mn10 Mn11 63.75(19)
N8 Mn10 Mn11 140.4(2)
O3 Mn10 Mn11 100.54(16)
O31 Mn10 Mn11 72.02(14)
O40 Mn10 Mn12 31.93(16)
O35 Mn10 Mn12 81.1(2)
N7 Mn10 Mn12 109.9(2)
N8 Mn10 Mn12 152.0(2)
O3 Mn10 Mn12 61.62(15)
O31 Mn10 Mn12 113.41(15)
Mn11 Mn10 Mn12 60.57(4)
O40 Mn11 O32 97.2(2)
O40 Mn11 N3 91.0(3)
O32 Mn11 N3 167.7(2)
O40 Mn11 N4 170.3(3)
O32 Mn11 N4 92.3(3)
N3 Mn11 N4 79.9(3)
O40 Mn11 O4 88.8(2)
O32 Mn11 O4 94.3(2)
N3 Mn11 O4 95.0(2)
N4 Mn11 O4 88.8(2)
O40 Mn11 O33 87.9(2)
O32 Mn11 O33 91.0(2)
N3 Mn11 O33 80.2(2)
N4 Mn11 O33 93.6(2)
O4 Mn11 O33 174.1(2)
O40 Mn11 Mn10 31.00(16)
O32 Mn11 Mn10 83.02(16)
N3 Mn11 Mn10 108.4(2)
N4 Mn11 Mn10 150.50(17)
O4 Mn11 Mn10 62.65(16)
O33 Mn11 Mn10 115.54(16)
O40 Mn11 Mn12 30.81(17)
O32 Mn11 Mn12 121.20(18)
N3 Mn11 Mn12 63.8(2)
N4 Mn11 Mn12 141.9(2)
O4 Mn11 Mn12 104.74(17)
O33 Mn11 Mn12 70.17(15)
Mn10 Mn11 Mn12 59.90(4)
O40 Mn12 O34 98.9(2)
O40 Mn12 N6 169.4(3)
O34 Mn12 N6 91.0(3)
O40 Mn12 N5 90.8(3)
O34 Mn12 N5 170.1(3)
N6 Mn12 N5 79.5(3)
O40 Mn12 O2 87.6(2)
O34 Mn12 O2 91.3(2)
N6 Mn12 O2 88.2(3)
N5 Mn12 O2 91.1(3)
O40 Mn12 O36 89.8(2)
O34 Mn12 O36 90.8(2)
N6 Mn12 O36 94.1(3)
N5 Mn12 O36 87.2(3)
O2 Mn12 O36 176.9(2)
O40 Mn12 Mn10 31.48(14)
O34 Mn12 Mn10 123.70(19)
N6 Mn12 Mn10 141.8(2)
N5 Mn12 Mn10 64.7(2)
O2 Mn12 Mn10 104.81(16)
O36 Mn12 Mn10 72.11(17)
O40 Mn12 Mn11 29.87(15)
O34 Mn12 Mn11 84.22(18)
N6 Mn12 Mn11 149.6(3)
N5 Mn12 Mn11 105.3(2)
O2 Mn12 Mn11 61.96(17)
O36 Mn12 Mn11 115.96(19)
Mn10 Mn12 Mn11 59.53(4)
O78 Mn13 O76 96.1(2)
O78 Mn13 N28 169.5(2)
O76 Mn13 N28 94.3(2)
O78 Mn13 N27 90.9(2)
O76 Mn13 N27 173.0(3)
N28 Mn13 N27 78.7(3)
O78 Mn13 O42 89.3(2)
O76 Mn13 O42 89.9(2)
N28 Mn13 O42 89.5(2)
N27 Mn13 O42 90.3(2)
O78 Mn13 O56 90.1(2)
O76 Mn13 O56 94.3(2)
N28 Mn13 O56 90.3(2)
N27 Mn13 O56 85.6(2)
O42 Mn13 O56 175.8(2)
O78 Mn13 Mn15 31.45(14)
O76 Mn13 Mn15 122.74(17)
N28 Mn13 Mn15 139.68(17)
N27 Mn13 Mn15 63.9(2)
O42 Mn13 Mn15 104.50(14)
O56 Mn13 Mn15 73.11(14)
O78 Mn13 Mn14 31.09(16)
O76 Mn13 Mn14 80.70(17)
N28 Mn13 Mn14 151.47(19)
N27 Mn13 Mn14 105.6(2)
O42 Mn13 Mn14 62.58(15)
O56 Mn13 Mn14 117.98(15)
Mn15 Mn13 Mn14 60.06(4)
O78 Mn14 O53 97.8(2)
O78 Mn14 N44 91.2(3)
O53 Mn14 N44 170.8(3)
O78 Mn14 N43 170.1(3)
O53 Mn14 N43 92.0(3)
N44 Mn14 N43 79.0(3)
O78 Mn14 O41 87.9(2)
O53 Mn14 O41 91.5(2)
N44 Mn14 O41 90.8(2)
N43 Mn14 O41 91.4(3)
O78 Mn14 O75 86.9(2)
O53 Mn14 O75 93.8(2)
N44 Mn14 O75 84.8(2)
N43 Mn14 O75 92.9(3)
O41 Mn14 O75 173.1(2)
O78 Mn14 Mn15 30.94(15)
O53 Mn14 Mn15 80.96(16)
N44 Mn14 Mn15 108.0(2)
N43 Mn14 Mn15 152.8(2)
O41 Mn14 Mn15 62.73(16)
O75 Mn14 Mn15 113.72(18)
O78 Mn14 Mn13 31.32(15)
O53 Mn14 Mn13 125.3(2)
N44 Mn14 Mn13 62.9(2)
N43 Mn14 Mn13 139.8(2)
O41 Mn14 Mn13 100.91(15)
O75 Mn14 Mn13 72.38(16)
Mn15 Mn14 Mn13 59.72(4)
O78 Mn15 O55 96.9(2)
O78 Mn15 N31 169.2(3)
O55 Mn15 N31 93.1(3)
O78 Mn15 N32 90.3(3)
O55 Mn15 N32 172.2(2)
N31 Mn15 N32 79.5(3)
O78 Mn15 O43 88.3(2)
O55 Mn15 O43 94.2(2)
N31 Mn15 O43 95.0(2)
N32 Mn15 O43 88.9(2)
O78 Mn15 O54 88.8(2)
O55 Mn15 O54 92.3(2)
N31 Mn15 O54 86.9(2)
N32 Mn15 O54 84.9(3)
O43 Mn15 O54 173.1(2)
O78 Mn15 Mn13 31.74(16)
O55 Mn15 Mn13 80.83(16)
N31 Mn15 Mn13 155.88(19)
N32 Mn15 Mn13 106.93(19)
O43 Mn15 Mn13 62.53(14)
O54 Mn15 Mn13 116.55(14)
O78 Mn15 Mn14 30.99(16)
O55 Mn15 Mn14 123.40(15)
N31 Mn15 Mn14 138.3(2)
N32 Mn15 Mn14 62.72(19)
O43 Mn15 Mn14 101.01(14)
O54 Mn15 Mn14 73.47(15)
Mn13 Mn15 Mn14 60.22(4)
O77 Mn16 O57 96.2(3)
O77 Mn16 N25 93.3(3)
O57 Mn16 N25 169.7(3)
O77 Mn16 N26 171.3(3)
O57 Mn16 N26 92.5(3)
N25 Mn16 N26 78.1(3)
O77 Mn16 O45 89.1(2)
O57 Mn16 O45 94.4(2)
N25 Mn16 O45 89.6(2)
N26 Mn16 O45 89.5(2)
O77 Mn16 O59 86.3(2)
O57 Mn16 O59 92.8(2)
N25 Mn16 O59 83.9(2)
N26 Mn16 O59 94.0(2)
O45 Mn16 O59 171.8(2)
O77 Mn16 Mn18 31.40(16)
O57 Mn16 Mn18 123.2(2)
N25 Mn16 Mn18 64.9(2)
N26 Mn16 Mn18 141.0(2)
O45 Mn16 Mn18 101.54(16)
O59 Mn16 Mn18 71.22(16)
O77 Mn16 Mn17 31.63(16)
O57 Mn16 Mn17 81.09(19)
N25 Mn16 Mn17 109.1(2)
N26 Mn16 Mn17 150.86(19)
O45 Mn16 Mn17 62.96(17)
O59 Mn16 Mn17 114.60(17)
Mn18 Mn16 Mn17 60.12(4)
O77 Mn17 O62 96.7(3)
O77 Mn17 N29 90.6(3)
O62 Mn17 N29 172.5(3)
O77 Mn17 N30 168.8(3)
O62 Mn17 N30 94.5(3)
N29 Mn17 N30 78.2(3)
O77 Mn17 O46 88.7(2)
O62 Mn17 O46 94.4(2)
N29 Mn17 O46 87.6(2)
N30 Mn17 O46 90.1(2)
O77 Mn17 O58 88.4(2)
O62 Mn17 O58 91.2(2)
N29 Mn17 O58 87.2(2)
N30 Mn17 O58 91.7(2)
O46 Mn17 O58 174.0(2)
O77 Mn17 Mn16 31.27(18)
O62 Mn17 Mn16 123.03(18)
N29 Mn17 Mn16 63.4(2)
N30 Mn17 Mn16 138.9(2)
O46 Mn17 Mn16 102.01(16)
O58 Mn17 Mn16 72.96(15)
O77 Mn17 Mn18 31.39(17)
O62 Mn17 Mn18 82.37(19)
N29 Mn17 Mn18 104.9(2)
N30 Mn17 Mn18 151.64(18)
O46 Mn17 Mn18 62.27(16)
O58 Mn17 Mn18 116.42(16)
Mn16 Mn17 Mn18 59.79(4)
O77 Mn18 O60 95.8(2)
O77 Mn18 N34 168.1(2)
O60 Mn18 N34 94.9(3)
O77 Mn18 N33 91.6(3)
O60 Mn18 N33 171.8(3)
N34 Mn18 N33 78.1(3)
O77 Mn18 O44 88.5(2)
O60 Mn18 O44 93.1(2)
N34 Mn18 O44 85.7(3)
N33 Mn18 O44 90.6(2)
O77 Mn18 O61 87.8(3)
O60 Mn18 O61 91.2(2)
N34 Mn18 O61 97.1(3)
N33 Mn18 O61 85.5(2)
O44 Mn18 O61 174.6(2)
O77 Mn18 Mn16 31.33(18)
O60 Mn18 Mn16 82.25(19)
N34 Mn18 Mn16 146.6(2)
N33 Mn18 Mn16 105.9(2)
O44 Mn18 Mn16 61.36(17)
O61 Mn18 Mn16 116.14(17)
O77 Mn18 Mn17 31.67(17)
O60 Mn18 Mn17 122.14(18)
N34 Mn18 Mn17 140.74(19)
N33 Mn18 Mn17 63.9(2)
O44 Mn18 Mn17 103.25(17)
O61 Mn18 Mn17 71.68(18)
Mn16 Mn18 Mn17 60.10(4)
O80 Mn19 O63 96.7(2)
O80 Mn19 N42 170.2(3)
O63 Mn19 N42 93.2(3)
O80 Mn19 N41 92.4(3)
O63 Mn19 N41 170.2(3)
N42 Mn19 N41 77.9(3)
O80 Mn19 O51 88.4(2)
O63 Mn19 O51 91.1(2)
N42 Mn19 O51 91.2(3)
N41 Mn19 O51 93.1(2)
O80 Mn19 O65 87.0(3)
O63 Mn19 O65 88.2(2)
N42 Mn19 O65 93.5(3)
N41 Mn19 O65 88.4(3)
O51 Mn19 O65 175.3(2)
O80 Mn19 Mn20 31.64(16)
O63 Mn19 Mn20 123.10(18)
N42 Mn19 Mn20 139.7(3)
N41 Mn19 Mn20 64.4(2)
O51 Mn19 Mn20 103.77(16)
O65 Mn19 Mn20 72.8(2)
O80 Mn19 Mn21 30.72(16)
O63 Mn19 Mn21 81.71(17)
N42 Mn19 Mn21 152.5(3)
N41 Mn19 Mn21 108.1(2)
O51 Mn19 Mn21 62.13(15)
O65 Mn19 Mn21 113.14(19)
Mn20 Mn19 Mn21 59.94(4)
O80 Mn20 O66 95.8(3)
O80 Mn20 N40 89.6(3)
O66 Mn20 N40 172.6(3)
O80 Mn20 N39 167.6(3)
O66 Mn20 N39 95.8(3)
N40 Mn20 N39 79.2(3)
O80 Mn20 O50 88.6(2)
O66 Mn20 O50 96.6(2)
N40 Mn20 O50 88.6(2)
N39 Mn20 O50 85.8(3)
O80 Mn20 O67 88.8(2)
O66 Mn20 O67 88.8(2)
N40 Mn20 O67 86.3(2)
N39 Mn20 O67 95.7(3)
O50 Mn20 O67 174.3(2)
O80 Mn20 Mn19 31.14(16)
O66 Mn20 Mn19 82.5(2)
N40 Mn20 Mn19 104.6(2)
N39 Mn20 Mn19 147.7(2)
O50 Mn20 Mn19 62.51(17)
O67 Mn20 Mn19 116.42(17)
O80 Mn20 Mn21 31.45(16)
O66 Mn20 Mn21 120.7(2)
N40 Mn20 Mn21 62.8(2)
N39 Mn20 Mn21 140.4(3)
O50 Mn20 Mn21 103.35(17)
O67 Mn20 Mn21 72.00(17)
Mn19 Mn20 Mn21 60.25(4)
O80 Mn21 O68 97.6(2)
O80 Mn21 N46 170.1(3)
O68 Mn21 N46 92.1(3)
O80 Mn21 N45 91.5(3)
O68 Mn21 N45 169.9(3)
N46 Mn21 N45 79.0(3)
O80 Mn21 O52 88.5(2)
O68 Mn21 O52 94.4(2)
N46 Mn21 O52 88.7(2)
N45 Mn21 O52 90.0(2)
O80 Mn21 O64 87.6(2)
O68 Mn21 O64 92.9(2)
N46 Mn21 O64 94.0(2)
N45 Mn21 O64 83.2(2)
O52 Mn21 O64 172.1(2)
O80 Mn21 Mn20 31.71(17)
O68 Mn21 Mn20 81.75(18)
N46 Mn21 Mn20 149.9(2)
N45 Mn21 Mn20 108.3(2)
O52 Mn21 Mn20 62.69(16)
O64 Mn21 Mn20 115.64(15)
O80 Mn21 Mn19 30.50(17)
O68 Mn21 Mn19 123.24(18)
N46 Mn21 Mn19 141.7(2)
N45 Mn21 Mn19 64.3(2)
O52 Mn21 Mn19 101.56(15)
O64 Mn21 Mn19 71.85(14)
Mn20 Mn21 Mn19 59.81(4)
O79 Mn22 O71 96.5(2)
O79 Mn22 N37 91.8(2)
O71 Mn22 N37 170.3(3)
O79 Mn22 N38 169.5(3)
O71 Mn22 N38 93.6(3)
N37 Mn22 N38 77.9(3)
O79 Mn22 O48 87.1(2)
O71 Mn22 O48 94.8(2)
N37 Mn22 O48 90.7(2)
N38 Mn22 O48 94.6(2)
O79 Mn22 O70 86.7(2)
O71 Mn22 O70 89.5(2)
N37 Mn22 O70 85.9(2)
N38 Mn22 O70 90.8(2)
O48 Mn22 O70 172.8(2)
O79 Mn22 Mn24 31.64(16)
O71 Mn22 Mn24 123.37(15)
N37 Mn22 Mn24 63.18(18)
N38 Mn22 Mn24 138.2(2)
O48 Mn22 Mn24 100.29(14)
O70 Mn22 Mn24 72.50(14)
O79 Mn22 Mn23 31.05(16)
O71 Mn22 Mn23 81.08(16)
N37 Mn22 Mn23 108.57(19)
N38 Mn22 Mn23 155.12(19)
O48 Mn22 Mn23 61.90(14)
O70 Mn22 Mn23 113.28(14)
Mn24 Mn22 Mn23 60.18(4)
O79 Mn23 O73 97.7(2)
O79 Mn23 N47 90.2(2)
O73 Mn23 N47 171.7(3)
O79 Mn23 N48 168.8(2)
O73 Mn23 N48 92.8(2)
N47 Mn23 N48 79.6(3)
O79 Mn23 O47 89.1(2)
O73 Mn23 O47 91.6(2)
N47 Mn23 O47 91.3(2)
N48 Mn23 O47 86.5(3)
O79 Mn23 O72 88.4(2)
O73 Mn23 O72 90.6(2)
N47 Mn23 O72 86.8(2)
N48 Mn23 O72 95.6(3)
O47 Mn23 O72 176.9(2)
O79 Mn23 Mn22 31.00(13)
O73 Mn23 Mn22 122.77(17)
N47 Mn23 Mn22 63.8(2)
N48 Mn23 Mn22 141.53(18)
O47 Mn23 Mn22 104.94(15)
O72 Mn23 Mn22 71.99(15)
O79 Mn23 Mn24 31.19(14)
O73 Mn23 Mn24 83.83(17)
N47 Mn23 Mn24 104.4(2)
N48 Mn23 Mn24 147.8(2)
O47 Mn23 Mn24 61.71(16)
O72 Mn23 Mn24 116.41(16)
Mn22 Mn23 Mn24 59.66(4)
O79 Mn24 O69 95.9(2)
O79 Mn24 N35 92.1(3)
O69 Mn24 N35 168.6(2)
O79 Mn24 N36 169.6(3)
O69 Mn24 N36 94.4(3)
N35 Mn24 N36 77.8(3)
O79 Mn24 O49 89.3(2)
O69 Mn24 O49 93.6(2)
N35 Mn24 O49 94.5(2)
N36 Mn24 O49 89.1(2)
O79 Mn24 O74 86.4(2)
O69 Mn24 O74 91.4(2)
N35 Mn24 O74 81.1(2)
N36 Mn24 O74 94.3(2)
O49 Mn24 O74 173.7(2)
O79 Mn24 Mn22 31.53(14)
O69 Mn24 Mn22 81.78(16)
N35 Mn24 Mn22 109.07(19)
N36 Mn24 Mn22 150.71(19)
O49 Mn24 Mn22 62.39(16)
O74 Mn24 Mn22 114.75(14)
O79 Mn24 Mn23 31.13(15)
O69 Mn24 Mn23 121.41(18)
N35 Mn24 Mn23 64.0(2)
N36 Mn24 Mn23 140.2(2)
O49 Mn24 Mn23 103.96(15)
O74 Mn24 Mn23 70.09(14)
Mn22 Mn24 Mn23 60.16(4)
O102 Cl1 O104 110.1(4)
O102 Cl1 O101 108.7(4)
O104 Cl1 O101 109.5(4)
O102 Cl1 O103 109.2(4)
O104 Cl1 O103 110.4(4)
O101 Cl1 O103 109.0(4)
O212 Cl2 O203 115.9(10)
O212 Cl2 O201 125.7(9)
O203 Cl2 O201 117.9(6)
O212 Cl2 O202 61.8(9)
O203 Cl2 O202 108.9(8)
O201 Cl2 O202 105.7(6)
O212 Cl2 O204 44.5(9)
O203 Cl2 O204 113.5(8)
O201 Cl2 O204 104.9(6)
O202 Cl2 O204 104.8(7)
O212 Cl2 O214 110.6(12)
O203 Cl2 O214 42.0(8)
O201 Cl2 O214 104.2(8)
O202 Cl2 O214 146.5(9)
O204 Cl2 O214 81.4(9)
O212 Cl2 O213 107.6(12)
O203 Cl2 O213 60.6(8)
O201 Cl2 O213 104.1(8)
O202 Cl2 O213 56.0(7)
O204 Cl2 O213 148.9(9)
O214 Cl2 O213 102.2(10)
O304 Cl3 O303 109.6(5)
O304 Cl3 O301 110.7(4)
O303 Cl3 O301 110.8(4)
O304 Cl3 O302 111.3(6)
O303 Cl3 O302 105.7(5)
O301 Cl3 O302 108.7(4)
O403 Cl4 O404 113.2(7)
O403 Cl4 O402 106.5(6)
O404 Cl4 O402 100.9(7)
O403 Cl4 O401 112.9(5)
O404 Cl4 O401 110.9(5)
O402 Cl4 O401 111.8(5)
O501 Cl5 O504 108.9(5)
O501 Cl5 O503 111.5(4)
O504 Cl5 O503 110.2(4)
O501 Cl5 O502 108.9(5)
O504 Cl5 O502 107.2(5)
O503 Cl5 O502 110.1(6)
O601 Cl6 O603 114.6(11)
O601 Cl6 O614 138.6(10)
O603 Cl6 O614 89.0(9)
O601 Cl6 O602 87.9(12)
O603 Cl6 O602 125.0(9)
O614 Cl6 O602 106.4(9)
O601 Cl6 O604 94.6(8)
O603 Cl6 O604 119.5(8)
O614 Cl6 O604 44.3(7)
O602 Cl6 O604 106.8(8)
O601 Cl6 O612 105.9(13)
O603 Cl6 O612 99.4(10)
O614 Cl6 O612 102.8(11)
O602 Cl6 O612 26.3(8)
O604 Cl6 O612 122.9(10)
O601 Cl6 O613 83.4(12)
O603 Cl6 O613 51.6(7)
O614 Cl6 O613 86.6(8)
O602 Cl6 O613 166.8(8)
O604 Cl6 O613 83.8(7)
O612 Cl6 O613 149.8(9)
O703 Cl7 O702 112.2(9)
O703 Cl7 O701 116.2(7)
O702 Cl7 O701 103.7(8)
O703 Cl7 O714 60.5(9)
O702 Cl7 O714 134.2(10)
O701 Cl7 O714 120.2(9)
O703 Cl7 O712 120.7(11)
O702 Cl7 O712 20.7(10)
O701 Cl7 O712 111.6(10)
O714 Cl7 O712 119.0(12)
O703 Cl7 O704 106.7(8)
O702 Cl7 O704 112.5(8)
O701 Cl7 O704 105.4(7)
O714 Cl7 O704 46.5(8)
O712 Cl7 O704 91.8(9)
O703 Cl7 O713 36.9(7)
O702 Cl7 O713 84.7(9)
O701 Cl7 O713 102.0(8)
O714 Cl7 O713 97.3(10)
O712 Cl7 O713 101.3(11)
O704 Cl7 O713 142.5(9)
O802 Cl8 O801 98.2(11)
O802 Cl8 O803 120.9(9)
O801 Cl8 O803 110.5(8)
O802 Cl8 O804 102.9(9)
O801 Cl8 O804 105.2(8)
O803 Cl8 O804 116.7(8)
O814 Cl8' O813 106.9(10)
O814 Cl8' O812 112.(1)
O813 Cl8' O812 110.9(11)
O814 Cl8' O811 107.5(10)
O813 Cl8' O811 110.4(10)
O812 Cl8' O811 109.2(10)
Cl8B C401 Cl8A 113.0(14)
Cl8D C402 Cl8C 125.8(18)
N1 O1 Mn1 112.6(4)
N3 O2 Mn12 112.6(5)
N5 O3 Mn10 112.4(5)
N7 O4 Mn11 111.5(4)
N9 O5 Mn7 113.2(5)
N11 O6 Mn9 109.7(4)
N13 O7 Mn8 111.4(4)
N15 O8 Mn6 112.7(5)
N17 O9 Mn5 110.0(4)
N19 O10 Mn3 109.5(5)
N21 O11 Mn2 112.8(5)
N23 O12 Mn4 109.6(4)
C128 O13 Mn1 128.6(6)
C128 O14 Mn2 129.3(6)
C130 O15 Mn1 126.7(6)
C130 O16 Mn3 130.4(6)
C132 O17 Mn2 127.9(6)
C132 O18 Mn3 129.8(6)
C134 O19 Mn4 131.6(6)
C134 O20 Mn6 132.3(6)
C136 O21 Mn5 131.4(6)
C136 O22 Mn6 128.6(6)
C138 O23 Mn4 129.1(6)
C138 O24 Mn5 132.1(6)
C140 O25 Mn7 130.0(7)
C140 O26 Mn8 127.0(7)
C142 O27 Mn7 127.9(6)
C142 O28 Mn9 129.9(6)
C144 O29 Mn8 130.2(6)
C144 O30 Mn9 129.0(6)
C146 O31 Mn10 128.2(6)
C146 O32 Mn11 127.0(6)
C148 O33 Mn11 131.2(6)
C148 O34 Mn12 127.5(6)
C150 O35 Mn10 131.4(7)
C150 O36 Mn12 131.2(7)
Mn2 O37 Mn3 118.6(3)
Mn2 O37 Mn1 118.3(2)
Mn3 O37 Mn1 115.3(3)
Mn6 O38 Mn4 116.9(3)
Mn6 O38 Mn5 118.2(3)
Mn4 O38 Mn5 116.5(3)
Mn9 O39 Mn8 118.7(3)
Mn9 O39 Mn7 118.0(3)
Mn8 O39 Mn7 116.3(3)
Mn11 O40 Mn10 118.5(3)
Mn11 O40 Mn12 119.3(3)
Mn10 O40 Mn12 116.6(3)
N32 O41 Mn14 109.7(5)
N44 O42 Mn13 110.3(5)
N27 O43 Mn15 111.1(4)
N25 O44 Mn18 112.6(5)
N29 O45 Mn16 110.1(5)
N33 O46 Mn17 113.0(4)
N35 O47 Mn23 113.8(4)
N47 O48 Mn22 111.1(4)
N37 O49 Mn24 111.6(4)
N41 O50 Mn20 112.6(4)
N45 O51 Mn19 113.3(4)
N40 O52 Mn21 110.4(5)
C278 O53 Mn14 128.9(6)
C278 O54 Mn15 126.5(6)
C280 O55 Mn15 131.1(5)
C280 O56 Mn13 130.9(6)
C282 O57 Mn16 129.9(6)
C282 O58 Mn17 127.8(6)
C284 O59 Mn16 131.0(6)
C284 O60 Mn18 127.8(6)
C286 O61 Mn18 128.0(7)
C286 O62 Mn17 128.9(7)
C288 O63 Mn19 130.2(6)
C288 O64 Mn21 133.3(6)
C290 O65 Mn19 124.8(8)
C290 O66 Mn20 125.1(8)
C292 O67 Mn20 128.3(6)
C292 O68 Mn21 128.5(6)
C294 O69 Mn24 130.6(6)
C294 O70 Mn22 127.9(6)
C296 O71 Mn22 130.5(6)
C296 O72 Mn23 130.6(6)
C298 O73 Mn23 127.3(5)
C298 O74 Mn24 130.8(6)
C300 O75 Mn14 129.2(6)
C300 O76 Mn13 130.0(6)
Mn16 O77 Mn18 117.3(3)
Mn16 O77 Mn17 117.1(3)
Mn18 O77 Mn17 116.9(3)
Mn15 O78 Mn14 118.1(3)
Mn15 O78 Mn13 116.8(3)
Mn14 O78 Mn13 117.6(3)
Mn22 O79 Mn23 117.9(3)
Mn22 O79 Mn24 116.8(3)
Mn23 O79 Mn24 117.7(2)
Mn19 O80 Mn21 118.8(3)
Mn19 O80 Mn20 117.2(3)
Mn21 O80 Mn20 116.8(3)
C6 N1 O1 121.2(7)
C6 N1 Mn2 118.6(6)
O1 N1 Mn2 120.2(5)
C1 N2 C5 119.2(8)
C1 N2 Mn2 125.2(6)
C5 N2 Mn2 114.9(6)
C16 N3 O2 122.0(8)
C16 N3 Mn11 116.2(6)
O2 N3 Mn11 121.2(6)
C21 N4 C17 117.8(8)
C21 N4 Mn11 128.2(6)
C17 N4 Mn11 114.0(6)
C27 N5 O3 123.8(8)
C27 N5 Mn12 116.0(7)
O3 N5 Mn12 120.1(6)
C22 N6 C26 113.7(9)
C22 N6 Mn12 129.5(7)
C26 N6 Mn12 116.7(7)
O4 N7 C59 121.3(7)
O4 N7 Mn10 120.4(5)
C59 N7 Mn10 118.3(6)
C64 N8 C60 122.9(8)
C64 N8 Mn10 123.3(7)
C60 N8 Mn10 113.7(6)
C38 N9 O5 124.4(7)
C38 N9 Mn9 116.3(6)
O5 N9 Mn9 119.2(6)
C39 N10 C43 121.3(8)
C39 N10 Mn9 113.7(6)
C43 N10 Mn9 125.0(6)
C49 N11 O6 119.2(7)
C49 N11 Mn8 118.0(6)
O6 N11 Mn8 122.8(5)
C44 N12 C48 122.2(9)
C44 N12 Mn8 124.3(7)
C48 N12 Mn8 113.3(6)
C70 N13 O7 121.5(7)
C70 N13 Mn7 118.0(6)
O7 N13 Mn7 120.5(5)
C65 N14 C69 121.7(9)
C65 N14 Mn7 123.3(7)
C69 N14 Mn7 115.1(6)
C80 N15 O8 119.0(7)
C80 N15 Mn5 119.9(6)
O8 N15 Mn5 120.5(6)
C85 N16 C81 122.4(8)
C85 N16 Mn5 123.3(7)
C81 N16 Mn5 114.2(6)
C91 N17 O9 119.2(7)
C91 N17 Mn4 119.5(6)
O9 N17 Mn4 121.2(5)
C86 N18 C90 118.8(7)
C86 N18 Mn4 126.2(6)
C90 N18 Mn4 115.0(6)
O10 N19 C101 118.3(7)
O10 N19 Mn1 122.4(5)
C101 N19 Mn1 119.3(6)
C106 N20 C102 121.6(8)
C106 N20 Mn1 124.3(7)
C102 N20 Mn1 114.1(6)
O11 N21 C112 121.7(7)
O11 N21 Mn3 120.3(6)
C112 N21 Mn3 118.0(6)
C111 N22 C107 121.1(8)
C111 N22 Mn3 113.1(6)
C107 N22 Mn3 125.8(7)
C122 N23 O12 120.2(7)
C122 N23 Mn6 118.8(6)
O12 N23 Mn6 120.8(5)
C127 N24 C123 122.6(7)
C127 N24 Mn6 124.4(6)
C123 N24 Mn6 113.0(5)
C157 N25 O44 121.0(7)
C157 N25 Mn16 119.1(6)
O44 N25 Mn16 119.9(6)
C152 N26 C156 118.0(8)
C152 N26 Mn16 127.1(6)
C156 N26 Mn16 114.9(6)
C167 N27 O43 120.7(6)
C167 N27 Mn13 118.2(5)
O43 N27 Mn13 121.1(5)
C172 N28 C168 119.5(7)
C172 N28 Mn13 126.3(6)
C168 N28 Mn13 114.2(5)
C209 N29 O45 118.5(7)
C209 N29 Mn17 119.0(6)
O45 N29 Mn17 122.5(5)
C214 N30 C210 121.8(9)
C214 N30 Mn17 123.3(7)
C210 N30 Mn17 114.9(7)
C194 N31 C198 120.0(7)
C194 N31 Mn15 125.2(6)
C198 N31 Mn15 114.3(5)
C199 N32 O41 122.0(7)
C199 N32 Mn15 116.6(6)
O41 N32 Mn15 121.3(5)
C188 N33 O46 120.9(7)
C188 N33 Mn18 119.0(6)
O46 N33 Mn18 120.2(5)
C193 N34 C189 117.9(8)
C193 N34 Mn18 126.4(6)
C189 N34 Mn18 115.1(6)
O47 N35 C178 121.0(7)
O47 N35 Mn24 119.9(5)
C178 N35 Mn24 118.3(6)
C173 N36 C177 122.6(8)
C173 N36 Mn24 123.1(6)
C177 N36 Mn24 114.3(6)
O49 N37 C251 121.4(7)
O49 N37 Mn22 121.0(5)
C251 N37 Mn22 117.5(6)
C256 N38 C252 123.6(8)
C256 N38 Mn22 123.3(6)
C252 N38 Mn22 113.1(6)
C236 N39 C240 121.0(9)
C236 N39 Mn20 123.7(8)
C240 N39 Mn20 115.2(6)
O52 N40 C241 121.7(8)
O52 N40 Mn20 123.4(5)
C241 N40 Mn20 114.9(7)
C262 N41 O50 121.9(7)
C262 N41 Mn19 119.0(7)
O50 N41 Mn19 119.1(5)
C257 N42 C261 120.8(11)
C257 N42 Mn19 125.9(9)
C261 N42 Mn19 113.2(7)
C273 N43 C277 121.2(8)
C273 N43 Mn14 115.0(6)
C277 N43 Mn14 123.8(6)
O42 N44 C272 119.5(7)
O42 N44 Mn14 122.9(5)
C272 N44 Mn14 117.7(6)
C220 N45 O51 122.6(7)
C220 N45 Mn21 118.0(6)
O51 N45 Mn21 119.2(5)
C215 N46 C219 120.0(8)
C215 N46 Mn21 126.2(6)
C219 N46 Mn21 113.8(5)
C230 N47 O48 120.5(6)
C230 N47 Mn23 117.3(5)
O48 N47 Mn23 122.2(5)
C235 N48 C231 120.6(8)
C235 N48 Mn23 125.1(6)
C231 N48 Mn23 114.1(5)
C2 C1 N2 121.8(9)
C2 C1 H1A 119.1
N2 C1 H1A 119.1
C1 C2 C3 119.2(10)
C1 C2 H2A 120.4
C3 C2 H2A 120.4
C4 C3 C2 119.9(10)
C4 C3 H3A 120.1
C2 C3 H3A 120.1
C5 C4 C3 116.8(9)
C5 C4 H4A 121.6
C3 C4 H4A 121.6
N2 C5 C4 122.8(9)
N2 C5 C6 114.9(8)
C4 C5 C6 122.1(8)
N1 C6 C7 123.4(8)
N1 C6 C5 112.9(8)
C7 C6 C5 123.7(8)
C6 C7 C8 115.1(7)
C6 C7 H7A 108.5
C8 C7 H7A 108.5
C6 C7 H7B 108.5
C8 C7 H7B 108.5
H7A C7 H7B 107.5
C9 C8 C7 115.0(7)
C9 C8 C15 109.5(7)
C7 C8 C15 106.9(6)
C9 C8 H8A 108.4
C7 C8 H8A 108.4
C15 C8 H8A 108.4
C10 C9 C14 118.3(8)
C10 C9 C8 124.1(8)
C14 C9 C8 117.4(8)
C9 C10 C11 124.2(9)
C9 C10 H10A 117.9
C11 C10 H10A 117.9
C10 C11 C12 116.9(9)
C10 C11 H11A 121.6
C12 C11 H11A 121.6
C13 C12 C11 121.2(10)
C13 C12 H12A 119.4
C11 C12 H12A 119.4
C12 C13 C14 119.6(10)
C12 C13 H13A 120.2
C14 C13 H13A 120.2
C9 C14 C13 119.8(9)
C9 C14 H14A 120.1
C13 C14 H14A 120.1
C16 C15 C8 113.0(7)
C16 C15 H15A 109.0
C8 C15 H15A 109.0
C16 C15 H15B 109.0
C8 C15 H15B 109.0
H15A C15 H15B 107.8
N3 C16 C17 115.9(8)
N3 C16 C15 119.7(8)
C17 C16 C15 124.0(8)
C18 C17 N4 121.8(9)
C18 C17 C16 124.3(9)
N4 C17 C16 113.9(8)
C17 C18 C19 117.6(9)
C17 C18 H18A 121.2
C19 C18 H18A 121.2
C20 C19 C18 121.7(10)
C20 C19 H19A 119.2
C18 C19 H19A 119.2
C19 C20 C21 118.7(10)
C19 C20 H20A 120.7
C21 C20 H20A 120.7
N4 C21 C20 122.4(9)
N4 C21 H21A 118.8
C20 C21 H21A 118.8
N6 C22 C23 128.5(11)
N6 C22 H22A 115.8
C23 C22 H22A 115.8
C22 C23 C24 115.2(11)
C22 C23 H23A 122.4
C24 C23 H23A 122.4
C25 C24 C23 118.9(11)
C25 C24 H24A 120.6
C23 C24 H24A 120.6
C26 C25 C24 117.9(11)
C26 C25 H25A 121.0
C24 C25 H25A 121.0
C25 C26 N6 125.7(10)
C25 C26 C27 123.6(11)
N6 C26 C27 110.7(10)
N5 C27 C26 116.3(10)
N5 C27 C28 120.7(9)
C26 C27 C28 123.(1)
C27 C28 C29 111.5(8)
C27 C28 H28A 109.3
C29 C28 H28A 109.3
C27 C28 H28B 109.3
C29 C28 H28B 109.3
H28A C28 H28B 108.0
C36 C29 C28 113.9(8)
C36 C29 C37 111.2(8)
C28 C29 C37 107.8(7)
C36 C29 H29A 107.9
C28 C29 H29A 107.9
C37 C29 H29A 107.9
C36 C31 C32 117.9(13)
C36 C31 H31A 121.0
C32 C31 H31A 121.0
C33 C32 C31 114.1(17)
C33 C32 H32A 122.9
C31 C32 H32A 122.9
C34 C33 C32 132(2)
C34 C33 H33 113.9
C32 C33 H33 113.9
C33 C34 C35 109.2(18)
C33 C34 H34A 125.4
C35 C34 H34A 125.4
C36 C35 C34 126.1(14)
C36 C35 H35A 117.0
C34 C35 H35A 117.0
C31 C36 C35 120.1(12)
C31 C36 C29 119.6(11)
C35 C36 C29 120.0(11)
C38 C37 C29 112.6(8)
C38 C37 H37A 109.1
C29 C37 H37A 109.1
C38 C37 H37B 109.1
C29 C37 H37B 109.1
H37A C37 H37B 107.8
N9 C38 C39 116.4(8)
N9 C38 C37 118.7(8)
C39 C38 C37 124.5(9)
N10 C39 C40 120.2(8)
N10 C39 C38 114.8(8)
C40 C39 C38 125.0(9)
C41 C40 C39 120.3(9)
C41 C40 H40A 119.8
C39 C40 H40A 119.8
C40 C41 C42 118.5(9)
C40 C41 H41A 120.7
C42 C41 H41A 120.7
C43 C42 C41 121.6(9)
C43 C42 H42A 119.2
C41 C42 H42A 119.2
N10 C43 C42 118.0(9)
N10 C43 H43A 121.0
C42 C43 H43A 121.0
N12 C44 C45 119.9(11)
N12 C44 H44A 120.1
C45 C44 H44A 120.1
C44 C45 C46 120.1(12)
C44 C45 H45A 119.9
C46 C45 H45A 119.9
C47 C46 C45 118.5(12)
C47 C46 H46A 120.8
C45 C46 H46A 120.8
C46 C47 C48 121.0(11)
C46 C47 H47A 119.5
C48 C47 H47A 119.5
N12 C48 C47 118.2(9)
N12 C48 C49 117.1(8)
C47 C48 C49 124.6(10)
N11 C49 C48 111.9(8)
N11 C49 C50 123.1(8)
C48 C49 C50 124.9(8)
C49 C50 C51 112.4(7)
C49 C50 H50A 109.1
C51 C50 H50A 109.1
C49 C50 H50B 109.1
C51 C50 H50B 109.1
H50A C50 H50B 107.9
C52 C51 C58 114.8(8)
C52 C51 C50 111.5(7)
C58 C51 C50 106.1(7)
C52 C51 H51A 108.1
C58 C51 H51A 108.1
C50 C51 H51A 108.1
C57 C52 C53 113.4(10)
C57 C52 C51 126.1(9)
C53 C52 C51 120.1(9)
C52 C53 C54 123.5(10)
C52 C53 H53A 118.2
C54 C53 H53A 118.2
C55 C54 C53 117.7(11)
C55 C54 H54A 121.1
C53 C54 H54A 121.1
C54 C55 C56 123.5(12)
C54 C55 H55A 118.2
C56 C55 H55A 118.2
C55 C56 C57 117.5(12)
C55 C56 H56A 121.2
C57 C56 H56A 121.2
C52 C57 C56 123.7(10)
C52 C57 H57A 118.1
C56 C57 H57A 118.1
C59 C58 C51 113.8(7)
C59 C58 H58A 108.8
C51 C58 H58A 108.8
C59 C58 H58B 108.8
C51 C58 H58B 108.8
H58A C58 H58B 107.7
N7 C59 C60 112.5(8)
N7 C59 C58 123.3(8)
C60 C59 C58 124.2(8)
N8 C60 C61 119.2(9)
N8 C60 C59 116.8(8)
C61 C60 C59 123.9(9)
C62 C61 C60 116.4(10)
C62 C61 H61A 121.8
C60 C61 H61A 121.8
C63 C62 C61 124.5(10)
C63 C62 H62A 117.7
C61 C62 H62A 117.7
C62 C63 C64 117.5(10)
C62 C63 H63A 121.3
C64 C63 H63A 121.3
N8 C64 C63 119.4(10)
N8 C64 H64A 120.3
C63 C64 H64A 120.3
N14 C65 C66 124.0(11)
N14 C65 H65A 118.0
C66 C65 H65A 118.0
C67 C66 C65 114.0(12)
C67 C66 H66A 123.0
C65 C66 H66A 123.0
C68 C67 C66 122.0(12)
C68 C67 H67A 119.0
C66 C67 H67A 119.0
C67 C68 C69 120.3(11)
C67 C68 H68A 119.9
C69 C68 H68A 119.9
N14 C69 C68 118.(1)
N14 C69 C70 115.2(9)
C68 C69 C70 126.8(10)
N13 C70 C69 113.7(8)
N13 C70 C71 122.8(8)
C69 C70 C71 123.5(9)
C70 C71 C72 114.7(7)
C70 C71 H71A 108.6
C72 C71 H71A 108.6
C70 C71 H71B 108.6
C72 C71 H71B 108.6
H71A C71 H71B 107.6
C73 C72 C71 116.5(7)
C73 C72 C79 108.8(7)
C71 C72 C79 107.7(6)
C73 C72 H72A 107.9
C71 C72 H72A 107.9
C79 C72 H72A 107.9
C78 C73 C74 118.2(9)
C78 C73 C72 121.0(8)
C74 C73 C72 120.6(9)
C73 C74 C75 116.7(10)
C73 C74 H74A 121.7
C75 C74 H74A 121.7
C76 C75 C74 122.8(11)
C76 C75 H75A 118.6
C74 C75 H75A 118.6
C77 C76 C75 119.2(11)
C77 C76 H76A 120.4
C75 C76 H76A 120.4
C76 C77 C78 120.2(11)
C76 C77 H77A 119.9
C78 C77 H77A 119.9
C73 C78 C77 122.8(9)
C73 C78 H78A 118.6
C77 C78 H78A 118.6
C80 C79 C72 110.4(7)
C80 C79 H79A 109.6
C72 C79 H79A 109.6
C80 C79 H79B 109.6
C72 C79 H79B 109.6
H79A C79 H79B 108.1
N15 C80 C81 112.2(8)
N15 C80 C79 121.9(8)
C81 C80 C79 125.7(8)
N16 C81 C82 119.2(8)
N16 C81 C80 115.7(8)
C82 C81 C80 125.0(9)
C83 C82 C81 119.6(9)
C83 C82 H82A 120.2
C81 C82 H82A 120.2
C84 C83 C82 120.2(10)
C84 C83 H83A 119.9
C82 C83 H83A 119.9
C83 C84 C85 119.5(10)
C83 C84 H84A 120.3
C85 C84 H84A 120.3
N16 C85 C84 118.9(10)
N16 C85 H85A 120.5
C84 C85 H85A 120.5
N18 C86 C87 124.6(9)
N18 C86 H86A 117.7
C87 C86 H86A 117.7
C88 C87 C86 115.2(9)
C88 C87 H87A 122.4
C86 C87 H87A 122.4
C87 C88 C89 124.0(9)
C87 C88 H88A 118.0
C89 C88 H88A 118.0
C88 C89 C90 116.2(8)
C88 C89 H89A 121.9
C90 C89 H89A 121.9
N18 C90 C89 121.1(8)
N18 C90 C91 114.9(7)
C89 C90 C91 123.7(8)
N17 C91 C92 124.5(8)
N17 C91 C90 111.5(8)
C92 C91 C90 124.0(7)
C91 C92 C93 114.4(7)
C91 C92 H92A 108.7
C93 C92 H92A 108.7
C91 C92 H92B 108.7
C93 C92 H92B 108.7
H92A C92 H92B 107.6
C92 C93 C94 114.3(7)
C92 C93 C100 111.0(6)
C94 C93 C100 108.6(7)
C92 C93 H93A 107.6
C94 C93 H93A 107.6
C100 C93 H93A 107.6
C95 C94 C99 119.7(9)
C95 C94 C93 123.0(8)
C99 C94 C93 117.2(8)
C96 C95 C94 120.9(9)
C96 C95 H95A 119.6
C94 C95 H95A 119.6
C95 C96 C97 117.6(9)
C95 C96 H96A 121.2
C97 C96 H96A 121.2
C98 C97 C96 124.8(10)
C98 C97 H97A 117.6
C96 C97 H97A 117.6
C97 C98 C99 116.1(10)
C97 C98 H98A 122.0
C99 C98 H98A 122.0
C94 C99 C98 120.9(9)
C94 C99 H99A 119.6
C98 C99 H99A 119.6
C101 C100 C93 116.1(7)
C101 C100 H10B 108.3
C93 C100 H10B 108.3
C101 C100 H10C 108.3
C93 C100 H10C 108.3
H10B C100 H10C 107.4
N19 C101 C102 112.0(8)
N19 C101 C100 121.4(8)
C102 C101 C100 126.6(9)
N20 C102 C101 116.6(8)
N20 C102 C103 120.1(8)
C101 C102 C103 123.2(9)
C104 C103 C102 118.(1)
C104 C103 H10D 121.0
C102 C103 H10D 121.0
C105 C104 C103 121.1(11)
C105 C104 H10E 119.5
C103 C104 H10E 119.5
C104 C105 C106 118.7(11)
C104 C105 H10F 120.7
C106 C105 H10F 120.7
N20 C106 C105 120.5(10)
N20 C106 H10G 119.8
C105 C106 H10G 119.8
N22 C107 C108 121.3(9)
N22 C107 H10H 119.4
C108 C107 H10H 119.4
C109 C108 C107 117.9(10)
C109 C108 H10I 121.1
C107 C108 H10I 121.1
C108 C109 C110 122.9(10)
C108 C109 H10J 118.5
C110 C109 H10J 118.5
C109 C110 C111 118.1(9)
C109 C110 H11B 120.9
C111 C110 H11B 120.9
N22 C111 C110 118.7(8)
N22 C111 C112 117.9(8)
C110 C111 C112 123.4(9)
N21 C112 C113 124.2(8)
N21 C112 C111 111.5(8)
C113 C112 C111 124.3(8)
C112 C113 C114 114.1(7)
C112 C113 H11C 108.7
C114 C113 H11C 108.7
C112 C113 H11D 108.7
C114 C113 H11D 108.7
H11C C113 H11D 107.6
C115 C114 C121 113.7(7)
C115 C114 C113 110.0(7)
C121 C114 C113 107.8(7)
C115 C114 H11E 108.4
C121 C114 H11E 108.4
C113 C114 H11E 108.4
C116 C115 C120 118.6(9)
C116 C115 C114 123.4(9)
C120 C115 C114 117.9(8)
C115 C116 C117 122.1(10)
C115 C116 H11F 118.9
C117 C116 H11F 118.9
C118 C117 C116 117.7(10)
C118 C117 H11G 121.2
C116 C117 H11G 121.2
C119 C118 C117 120.6(10)
C119 C118 H11H 119.7
C117 C118 H11H 119.7
C120 C119 C118 121.9(10)
C120 C119 H11I 119.1
C118 C119 H11I 119.1
C119 C120 C115 118.9(9)
C119 C120 H12B 120.5
C115 C120 H12B 120.5
C122 C121 C114 112.3(7)
C122 C121 H12C 109.2
C114 C121 H12C 109.2
C122 C121 H12D 109.2
C114 C121 H12D 109.2
H12C C121 H12D 107.9
N23 C122 C123 113.6(8)
N23 C122 C121 121.8(8)
C123 C122 C121 124.3(8)
N24 C123 C124 116.8(8)
N24 C123 C122 115.8(8)
C124 C123 C122 127.3(9)
C125 C124 C123 121.8(9)
C125 C124 H12E 119.1
C123 C124 H12E 119.1
C124 C125 C126 119.8(10)
C124 C125 H12F 120.1
C126 C125 H12F 120.1
C127 C126 C125 118.9(9)
C127 C126 H12G 120.5
C125 C126 H12G 120.5
N24 C127 C126 120.0(9)
N24 C127 H12H 120.0
C126 C127 H12H 120.0
O14 C128 O13 128.1(9)
O14 C128 C129 117.5(9)
O13 C128 C129 114.3(9)
C128 C129 H12I 109.5
C128 C129 H12J 109.5
H12I C129 H12J 109.5
C128 C129 H12K 109.5
H12I C129 H12K 109.5
H12J C129 H12K 109.5
O15 C130 O16 126.7(9)
O15 C130 C131 117.8(10)
O16 C130 C131 115.4(10)
C130 C131 H13B 109.5
C130 C131 H13C 109.5
H13B C131 H13C 109.5
C130 C131 H13D 109.5
H13B C131 H13D 109.5
H13C C131 H13D 109.5
O18 C132 O17 127.6(9)
O18 C132 C133 118.8(8)
O17 C132 C133 113.5(9)
C132 C133 H13E 109.5
C132 C133 H13F 109.5
H13E C133 H13F 109.5
C132 C133 H13G 109.5
H13E C133 H13G 109.5
H13F C133 H13G 109.5
O20 C134 O19 122.7(9)
O20 C134 C135 120.6(9)
O19 C134 C135 116.7(8)
C134 C135 H13H 109.5
C134 C135 H13I 109.5
H13H C135 H13I 109.5
C134 C135 H13J 109.5
H13H C135 H13J 109.5
H13I C135 H13J 109.5
O21 C136 O22 126.5(9)
O21 C136 C137 120.4(9)
O22 C136 C137 113.1(9)
C136 C137 H13K 109.5
C136 C137 H13L 109.5
H13K C137 H13L 109.5
C136 C137 H13M 109.5
H13K C137 H13M 109.5
H13L C137 H13M 109.5
O23 C138 O24 124.7(9)
O23 C138 C139 117.8(9)
O24 C138 C139 117.3(9)
C138 C139 H13N 109.5
C138 C139 H13O 109.5
H13N C139 H13O 109.5
C138 C139 H13P 109.5
H13N C139 H13P 109.5
H13O C139 H13P 109.5
O25 C140 O26 128.0(11)
O25 C140 C141 113.9(11)
O26 C140 C141 118.1(10)
C140 C141 H14B 109.5
C140 C141 H14C 109.5
H14B C141 H14C 109.5
C140 C141 H14D 109.5
H14B C141 H14D 109.5
H14C C141 H14D 109.5
O28 C142 O27 127.0(9)
O28 C142 C143 119.4(9)
O27 C142 C143 113.6(9)
C142 C143 H14E 109.5
C142 C143 H14F 109.5
H14E C143 H14F 109.5
C142 C143 H14G 109.5
H14E C143 H14G 109.5
H14F C143 H14G 109.5
O29 C144 O30 127.6(9)
O29 C144 C145 117.5(9)
O30 C144 C145 114.9(9)
C144 C145 H14H 109.5
C144 C145 H14I 109.5
H14H C145 H14I 109.5
C144 C145 H14J 109.5
H14H C145 H14J 109.5
H14I C145 H14J 109.5
O31 C146 O32 128.9(9)
O31 C146 C147 118.2(9)
O32 C146 C147 112.7(9)
C146 C147 H14K 109.5
C146 C147 H14L 109.5
H14K C147 H14L 109.5
C146 C147 H14M 109.5
H14K C147 H14M 109.5
H14L C147 H14M 109.5
O33 C148 O34 126.7(8)
O33 C148 C149 118.9(9)
O34 C148 C149 114.4(9)
C148 C149 H14N 109.5
C148 C149 H14O 109.5
H14N C149 H14O 109.5
C148 C149 H14P 109.5
H14N C149 H14P 109.5
H14O C149 H14P 109.5
O36 C150 O35 124.1(10)
O36 C150 C30 120.7(10)
O35 C150 C30 115.2(10)
C150 C30 H15C 109.5
C150 C30 H15D 109.5
H15C C30 H15D 109.5
C150 C30 H15E 109.5
H15C C30 H15E 109.5
H15D C30 H15E 109.5
C153 C152 N26 124.0(9)
C153 C152 H15F 118.0
N26 C152 H15F 118.0
C152 C153 C154 118.5(9)
C152 C153 H15G 120.7
C154 C153 H15G 120.7
C153 C154 C155 119.5(10)
C153 C154 H15H 120.2
C155 C154 H15H 120.2
C156 C155 C154 120.6(9)
C156 C155 H15I 119.7
C154 C155 H15I 119.7
C155 C156 N26 119.3(8)
C155 C156 C157 127.0(9)
N26 C156 C157 113.7(8)
N25 C157 C156 114.2(8)
N25 C157 C158 123.5(8)
C156 C157 C158 122.2(9)
C157 C158 C159 112.5(7)
C157 C158 H15J 109.1
C159 C158 H15J 109.1
C157 C158 H15K 109.1
C159 C158 H15K 109.1
H15J C158 H15K 107.8
C160 C159 C166 113.4(6)
C160 C159 C158 109.9(7)
C166 C159 C158 109.0(6)
C160 C159 H15L 108.1
C166 C159 H15L 108.1
C158 C159 H15L 108.1
C165 C160 C161 118.7(9)
C165 C160 C159 120.7(8)
C161 C160 C159 120.5(8)
C162 C161 C160 121.4(9)
C162 C161 H16A 119.3
C160 C161 H16A 119.3
C163 C162 C161 120.7(10)
C163 C162 H16B 119.7
C161 C162 H16B 119.7
C164 C163 C162 118.5(10)
C164 C163 H16C 120.7
C162 C163 H16C 120.7
C163 C164 C165 121.6(10)
C163 C164 H16D 119.2
C165 C164 H16D 119.2
C160 C165 C164 118.9(9)
C160 C165 H16E 120.5
C164 C165 H16E 120.5
C167 C166 C159 113.7(7)
C167 C166 H16F 108.8
C159 C166 H16F 108.8
C167 C166 H16G 108.8
C159 C166 H16G 108.8
H16F C166 H16G 107.7
N27 C167 C168 113.5(7)
N27 C167 C166 120.5(7)
C168 C167 C166 125.9(7)
N28 C168 C169 119.2(7)
N28 C168 C167 115.3(7)
C169 C168 C167 125.5(8)
C170 C169 C168 121.1(8)
C170 C169 H16H 119.4
C168 C169 H16H 119.4
C169 C170 C171 119.8(9)
C169 C170 H17A 120.1
C171 C170 H17A 120.1
C170 C171 C172 117.6(8)
C170 C171 H17B 121.2
C172 C171 H17B 121.2
N28 C172 C171 122.7(8)
N28 C172 H17C 118.6
C171 C172 H17C 118.6
N36 C173 C174 119.2(9)
N36 C173 H17D 120.4
C174 C173 H17D 120.4
C175 C174 C173 117.3(10)
C175 C174 H17E 121.3
C173 C174 H17E 121.3
C174 C175 C176 123.0(11)
C174 C175 H17F 118.5
C176 C175 H17F 118.5
C175 C176 C177 118.8(10)
C175 C176 H17G 120.6
C177 C176 H17G 120.6
N36 C177 C176 119.0(9)
N36 C177 C178 116.8(9)
C176 C177 C178 124.1(10)
N35 C178 C177 112.5(8)
N35 C178 C179 120.5(8)
C177 C178 C179 126.9(8)
C178 C179 C180 110.6(7)
C178 C179 H17I 109.5
C180 C179 H17I 109.5
C178 C179 H17J 109.5
C180 C179 H17J 109.5
H17I C179 H17J 108.1
C187 C180 C181 114.9(7)
C187 C180 C179 107.2(7)
C181 C180 C179 112.6(7)
C187 C180 H18B 107.2
C181 C180 H18B 107.2
C179 C180 H18B 107.2
C186 C181 C182 119.6(9)
C186 C181 C180 120.9(9)
C182 C181 C180 119.4(8)
C183 C182 C181 118.9(9)
C183 C182 H18C 120.5
C181 C182 H18C 120.5
C184 C183 C182 119.7(10)
C184 C183 H18D 120.2
C182 C183 H18D 120.2
C185 C184 C183 120.1(11)
C185 C184 H18E 119.9
C183 C184 H18E 119.9
C184 C185 C186 122.(1)
C184 C185 H18F 119.0
C186 C185 H18F 119.0
C185 C186 C181 119.5(10)
C185 C186 H18G 120.2
C181 C186 H18G 120.2
C188 C187 C180 115.9(7)
C188 C187 H18H 108.3
C180 C187 H18H 108.3
C188 C187 H18I 108.3
C180 C187 H18I 108.3
H18H C187 H18I 107.4
N33 C188 C189 113.4(8)
N33 C188 C187 123.3(8)
C189 C188 C187 123.3(8)
N34 C189 C190 120.8(9)
N34 C189 C188 114.2(8)
C190 C189 C188 124.9(8)
C189 C190 C191 121.4(9)
C189 C190 H19B 119.3
C191 C190 H19B 119.3
C190 C191 C192 117.8(10)
C190 C191 H19C 121.1
C192 C191 H19C 121.1
C193 C192 C191 118.(1)
C193 C192 H19D 121.0
C191 C192 H19D 121.0
N34 C193 C192 124.0(9)
N34 C193 H19E 118.0
C192 C193 H19E 118.0
N31 C194 C195 122.7(9)
N31 C194 H19F 118.6
C195 C194 H19F 118.6
C196 C195 C194 118.8(9)
C196 C195 H19G 120.6
C194 C195 H19G 120.6
C195 C196 C197 120.2(9)
C195 C196 H19H 119.9
C197 C196 H19H 119.9
C196 C197 C198 117.5(9)
C196 C197 H19I 121.3
C198 C197 H19I 121.3
N31 C198 C197 120.5(8)
N31 C198 C199 115.7(7)
C197 C198 C199 123.8(9)
N32 C199 C198 113.9(8)
N32 C199 C200 122.8(8)
C198 C199 C200 123.1(7)
C201 C200 C199 111.5(7)
C201 C200 H20B 109.3
C199 C200 H20B 109.3
C201 C200 H20C 109.3
C199 C200 H20C 109.3
H20B C200 H20C 108.0
C200 C201 C208 111.8(7)
C200 C201 C202 111.6(7)
C208 C201 C202 107.7(7)
C200 C201 H20D 108.5
C208 C201 H20D 108.5
C202 C201 H20D 108.5
C207 C202 C203 118.7(10)
C207 C202 C201 120.6(9)
C203 C202 C201 120.6(8)
C202 C203 C204 118.6(10)
C202 C203 H20E 120.7
C204 C203 H20E 120.7
C205 C204 C203 119.2(12)
C205 C204 H20F 120.4
C203 C204 H20F 120.4
C204 C205 C206 125.8(12)
C204 C205 H20G 117.1
C206 C205 H20G 117.1
C205 C206 C207 116.4(10)
C205 C206 H20H 121.8
C207 C206 H20H 121.8
C202 C207 C206 120.9(10)
C202 C207 H20J 119.5
C206 C207 H20J 119.5
C209 C208 C201 113.2(7)
C209 C208 H20K 108.9
C201 C208 H20K 108.9
C209 C208 H20L 108.9
C201 C208 H20L 108.9
H20K C208 H20L 107.7
N29 C209 C208 122.8(8)
N29 C209 C210 112.1(8)
C208 C209 C210 124.9(9)
N30 C210 C211 120.2(9)
N30 C210 C209 115.5(9)
C211 C210 C209 124.3(9)
C212 C211 C210 118.7(10)
C212 C211 H21B 120.6
C210 C211 H21B 120.6
C213 C212 C211 119.6(11)
C213 C212 H21C 120.2
C211 C212 H21C 120.2
C212 C213 C214 120.8(11)
C212 C213 H21D 119.6
C214 C213 H21D 119.6
N30 C214 C213 118.9(10)
N30 C214 H21E 120.6
C213 C214 H21E 120.6
N46 C215 C216 121.1(9)
N46 C215 H21F 119.4
C216 C215 H21F 119.4
C215 C216 C217 121.4(9)
C215 C216 H21G 119.3
C217 C216 H21G 119.3
C218 C217 C216 116.7(9)
C218 C217 H21H 121.6
C216 C217 H21H 121.6
C217 C218 C219 121.4(9)
C217 C218 H21I 119.3
C219 C218 H21I 119.3
N46 C219 C218 119.2(8)
N46 C219 C220 115.8(8)
C218 C219 C220 125.0(9)
N45 C220 C219 113.2(8)
N45 C220 C221 122.9(8)
C219 C220 C221 123.9(8)
C220 C221 C222 114.0(7)
C220 C221 H22B 108.8
C222 C221 H22B 108.8
C220 C221 H22C 108.8
C222 C221 H22C 108.8
H22B C221 H22C 107.7
C223 C222 C229 112.1(7)
C223 C222 C221 111.4(7)
C229 C222 C221 107.8(7)
C223 C222 H22D 108.5
C229 C222 H22D 108.5
C221 C222 H22D 108.5
C224 C223 C228 120.1(9)
C224 C223 C222 123.7(9)
C228 C223 C222 116.0(9)
C223 C224 C225 122.3(9)
C223 C224 H22E 118.9
C225 C224 H22E 118.9
C226 C225 C224 116.9(11)
C226 C225 H22F 121.6
C224 C225 H22F 121.6
C227 C226 C225 122.9(13)
C227 C226 H22G 118.6
C225 C226 H22G 118.6
C226 C227 C228 117.3(14)
C226 C227 H22H 121.3
C228 C227 H22H 121.3
C223 C228 C227 120.4(11)
C223 C228 H22I 119.8
C227 C228 H22I 119.8
C222 C229 C230 109.9(7)
C222 C229 H22J 109.7
C230 C229 H22J 109.7
C222 C229 H22K 109.7
C230 C229 H22K 109.7
H22J C229 H22K 108.2
N47 C230 C231 113.2(7)
N47 C230 C229 122.5(7)
C231 C230 C229 124.2(8)
N48 C231 C232 121.2(8)
N48 C231 C230 115.1(8)
C232 C231 C230 123.6(8)
C231 C232 C233 120.6(9)
C231 C232 H23C 119.7
C233 C232 H23C 119.7
C234 C233 C232 116.2(9)
C234 C233 H23D 121.9
C232 C233 H23D 121.9
C235 C234 C233 120.4(9)
C235 C234 H23E 119.8
C233 C234 H23E 119.8
N48 C235 C234 121.0(9)
N48 C235 H23F 119.5
C234 C235 H23F 119.5
N39 C236 C237 120.1(11)
N39 C236 H23G 119.9
C237 C236 H23G 119.9
C238 C237 C236 120.4(13)
C238 C237 H23H 119.8
C236 C237 H23H 119.8
C237 C238 C239 119.0(13)
C237 C238 H23I 120.5
C239 C238 H23I 120.5
C240 C239 C238 120.1(11)
C240 C239 H23B 119.9
C238 C239 H23B 119.9
C239 C240 N39 119.3(10)
C239 C240 C241 127.5(10)
N39 C240 C241 113.1(9)
N40 C241 C240 117.3(9)
N40 C241 C242 120.8(8)
C240 C241 C242 121.9(9)
C241 C242 C243 115.4(7)
C241 C242 H24B 108.4
C243 C242 H24B 108.4
C241 C242 H24C 108.4
C243 C242 H24C 108.4
H24B C242 H24C 107.5
C250 C243 C244 112.6(7)
C250 C243 C242 112.9(7)
C244 C243 C242 110.8(7)
C250 C243 H24D 106.7
C244 C243 H24D 106.7
C242 C243 H24D 106.7
C245 C244 C249 117.9(10)
C245 C244 C243 120.9(9)
C249 C244 C243 120.5(8)
C244 C245 C246 120.4(10)
C244 C245 H24E 119.8
C246 C245 H24E 119.8
C247 C246 C245 122.1(11)
C247 C246 H24F 119.0
C245 C246 H24F 119.0
C248 C247 C246 119.9(13)
C248 C247 H24G 120.1
C246 C247 H24G 120.1
C247 C248 C249 119.8(12)
C247 C248 H24H 120.1
C249 C248 H24H 120.1
C244 C249 C248 119.7(10)
C244 C249 H24I 120.2
C248 C249 H24I 120.2
C243 C250 C251 113.3(7)
C243 C250 H25B 108.9
C251 C250 H25B 108.9
C243 C250 H25C 108.9
C251 C250 H25C 108.9
H25B C250 H25C 107.7
N37 C251 C252 112.2(8)
N37 C251 C250 124.0(8)
C252 C251 C250 123.6(8)
N38 C252 C251 119.1(8)
N38 C252 C253 117.0(8)
C251 C252 C253 123.7(9)
C254 C253 C252 116.9(9)
C254 C253 H25D 121.5
C252 C253 H25D 121.5
C255 C254 C253 124.9(10)
C255 C254 H25E 117.5
C253 C254 H25E 117.5
C254 C255 C256 116.8(10)
C254 C255 H25F 121.6
C256 C255 H25F 121.6
N38 C256 C255 120.7(9)
N38 C256 H25G 119.7
C255 C256 H25G 119.7
N42 C257 C258 124.9(16)
N42 C257 H25H 117.6
C258 C257 H25H 117.6
C257 C258 C259 114.4(19)
C257 C258 H25I 122.8
C259 C258 H25I 122.8
C260 C259 C258 120.4(18)
C260 C259 H25K 119.8
C258 C259 H25K 119.8
C259 C260 C261 116.8(14)
C259 C260 H26A 121.6
C261 C260 H26A 121.6
N42 C261 C262 117.6(10)
N42 C261 C260 118.6(11)
C262 C261 C260 123.3(11)
N41 C262 C261 112.3(9)
N41 C262 C263 121.7(9)
C261 C262 C263 125.4(9)
C264 C263 C262 113.8(7)
C264 C263 H26C 108.8
C262 C263 H26C 108.8
C264 C263 H26D 108.8
C262 C263 H26D 108.8
H26C C263 H26D 107.7
C265 C264 C263 113.5(7)
C265 C264 C271 116.1(8)
C263 C264 C271 108.5(7)
C265 C264 H26E 106.0
C263 C264 H26E 106.0
C271 C264 H26E 106.0
C266 C265 C270 120.0
C266 C265 C264 126.9(9)
C270 C265 C264 113.0(9)
C267 C266 C265 120.0
C267 C266 H26F 120.0
C265 C266 H26F 120.0
C266 C267 C268 120.0
C266 C267 H26G 120.0
C268 C267 H26G 120.0
C267 C268 C269 120.0
C267 C268 H26H 120.0
C269 C268 H26H 120.0
C270 C269 C268 120.0
C270 C269 H26I 120.0
C268 C269 H26I 120.0
C269 C270 C265 120.0
C269 C270 H27A 120.0
C265 C270 H27A 120.0
C272 C271 C264 112.3(7)
C272 C271 H27B 109.2
C264 C271 H27B 109.2
C272 C271 H27C 109.2
C264 C271 H27C 109.2
H27B C271 H27C 107.9
N44 C272 C273 113.0(8)
N44 C272 C271 121.1(8)
C273 C272 C271 125.7(8)
N43 C273 C274 121.5(9)
N43 C273 C272 115.2(8)
C274 C273 C272 123.3(10)
C273 C274 C275 116.5(10)
C273 C274 H27D 121.8
C275 C274 H27D 121.8
C276 C275 C274 119.2(12)
C276 C275 H27E 120.4
C274 C275 H27E 120.4
C277 C276 C275 121.9(12)
C277 C276 H27F 119.1
C275 C276 H27F 119.1
C276 C277 N43 119.4(10)
C276 C277 H27G 120.3
N43 C277 H27G 120.3
O54 C278 O53 128.6(9)
O54 C278 C279 116.5(8)
O53 C278 C279 114.8(9)
C278 C279 H27H 109.5
C278 C279 H27I 109.5
H27H C279 H27I 109.5
C278 C279 H27J 109.5
H27H C279 H27J 109.5
H27I C279 H27J 109.5
O56 C280 O55 123.9(8)
O56 C280 C281 121.4(9)
O55 C280 C281 114.6(8)
C280 C281 H28C 109.5
C280 C281 H28D 109.5
H28C C281 H28D 109.5
C280 C281 H28E 109.5
H28C C281 H28E 109.5
H28D C281 H28E 109.5
O58 C282 O57 128.1(9)
O58 C282 C283 116.8(9)
O57 C282 C283 115.0(9)
C282 C283 H28F 109.5
C282 C283 H28G 109.5
H28F C283 H28G 109.5
C282 C283 H28H 109.5
H28F C283 H28H 109.5
H28G C283 H28H 109.5
O59 C284 O60 127.3(9)
O59 C284 C285 119.0(9)
O60 C284 C285 113.4(9)
C284 C285 H28I 109.5
C284 C285 H28J 109.5
H28I C285 H28J 109.5
C284 C285 H28K 109.5
H28I C285 H28K 109.5
H28J C285 H28K 109.5
O62 C286 O61 128.1(10)
O62 C286 C287 117.8(10)
O61 C286 C287 114.(1)
C286 C287 H28L 109.5
C286 C287 H28M 109.5
H28L C287 H28M 109.5
C286 C287 H28N 109.5
H28L C287 H28N 109.5
H28M C287 H28N 109.5
O64 C288 O63 122.9(9)
O64 C288 C289 121.6(9)
O63 C288 C289 115.5(9)
C288 C289 H28O 109.5
C288 C289 H28P 109.5
H28O C289 H28P 109.5
C288 C289 H28Q 109.5
H28O C289 H28Q 109.5
H28P C289 H28Q 109.5
O65 C290 O66 133.3(13)
O65 C290 C291 116.7(12)
O66 C290 C291 109.9(11)
C290 C291 H29B 109.5
C290 C291 H29C 109.5
H29B C291 H29C 109.5
C290 C291 H29D 109.5
H29B C291 H29D 109.5
H29C C291 H29D 109.5
O68 C292 O67 129.5(9)
O68 C292 C293 115.3(9)
O67 C292 C293 115.2(9)
C292 C293 H29E 109.5
C292 C293 H29F 109.5
H29E C293 H29F 109.5
C292 C293 H29G 109.5
H29E C293 H29G 109.5
H29F C293 H29G 109.5
O70 C294 O69 126.6(9)
O70 C294 C295 116.0(9)
O69 C294 C295 117.4(9)
C294 C295 H29H 109.5
C294 C295 H29I 109.5
H29H C295 H29I 109.5
C294 C295 H29J 109.5
H29H C295 H29J 109.5
H29I C295 H29J 109.5
O72 C296 O71 125.8(9)
O72 C296 C297 118.5(9)
O71 C296 C297 115.7(9)
C296 C297 H29K 109.5
C296 C297 H29L 109.5
H29K C297 H29L 109.5
C296 C297 H29M 109.5
H29K C297 H29M 109.5
H29L C297 H29M 109.5
O74 C298 O73 127.7(8)
O74 C298 C299 117.5(8)
O73 C298 C299 114.5(8)
C298 C299 H29N 109.5
C298 C299 H29O 109.5
H29N C299 H29O 109.5
C298 C299 H29P 109.5
H29N C299 H29P 109.5
H29O C299 H29P 109.5
O75 C300 O76 127.3(9)
O75 C300 C151 117.6(9)
O76 C300 C151 115.0(9)
C300 C151 H30A 109.5
C300 C151 H30B 109.5
H30A C151 H30B 109.5
C300 C151 H30C 109.5
H30A C151 H30C 109.5
H30B C151 H30C 109.5

loop_
_geom_bond_atom_site_label_1
_geom_bond_atom_site_label_2
_geom_bond_distance
Mn1 O37 1.894(5)
Mn1 O13 1.924(6)
Mn1 N19 1.984(7)
Mn1 N20 2.026(7)
Mn1 O1 2.156(5)
Mn1 O15 2.214(6)
Mn1 Mn3 3.1842(19)
Mn1 Mn2 3.212(2)
Mn2 O37 1.848(5)
Mn2 O17 1.936(5)
Mn2 N2 2.037(7)
Mn2 N1 2.038(6)
Mn2 O11 2.163(6)
Mn2 O14 2.225(6)
Mn2 Mn3 3.2012(19)
Mn3 O37 1.875(5)
Mn3 O16 1.906(6)
Mn3 N22 2.011(7)
Mn3 N21 2.014(7)
Mn3 O10 2.178(5)
Mn3 O18 2.204(6)
Mn4 O38 1.862(5)
Mn4 O19 1.936(6)
Mn4 N17 1.985(7)
Mn4 N18 2.010(6)
Mn4 O12 2.179(6)
Mn4 O23 2.235(6)
Mn4 Mn6 3.1726(18)
Mn4 Mn5 3.1887(18)
Mn5 O38 1.887(5)
Mn5 O24 1.919(6)
Mn5 N15 2.004(7)
Mn5 N16 2.063(7)
Mn5 O9 2.174(5)
Mn5 O21 2.249(6)
Mn5 Mn6 3.216(2)
Mn6 O38 1.860(5)
Mn6 O22 1.941(5)
Mn6 N23 2.008(7)
Mn6 N24 2.029(7)
Mn6 O20 2.165(6)
Mn6 O8 2.195(5)
Mn7 O39 1.879(5)
Mn7 O27 1.936(6)
Mn7 N14 2.005(8)
Mn7 N13 2.017(7)
Mn7 O5 2.171(6)
Mn7 O25 2.198(7)
Mn7 Mn8 3.180(2)
Mn7 Mn9 3.206(2)
Mn8 O39 1.865(5)
Mn8 O26 1.942(6)
Mn8 N11 1.990(8)
Mn8 N12 2.037(7)
Mn8 O7 2.151(5)
Mn8 O29 2.191(6)
Mn8 Mn9 3.205(2)
Mn9 O39 1.860(6)
Mn9 O30 1.915(6)
Mn9 N9 2.015(7)
Mn9 N10 2.041(7)
Mn9 O6 2.199(6)
Mn9 O28 2.213(6)
Mn10 O40 1.867(5)
Mn10 O35 1.899(6)
Mn10 N7 2.011(7)
Mn10 N8 2.038(6)
Mn10 O3 2.197(6)
Mn10 O31 2.259(6)
Mn10 Mn11 3.1850(18)
Mn10 Mn12 3.197(2)
Mn11 O40 1.838(5)
Mn11 O32 1.928(6)
Mn11 N3 2.006(8)
Mn11 N4 2.025(7)
Mn11 O4 2.162(5)
Mn11 O33 2.258(6)
Mn11 Mn12 3.218(2)
Mn12 O40 1.891(5)
Mn12 O34 1.918(5)
Mn12 N6 1.957(8)
Mn12 N5 2.000(7)
Mn12 O2 2.176(7)
Mn12 O36 2.185(6)
Mn13 O78 1.879(5)
Mn13 O76 1.961(5)
Mn13 N28 2.006(6)
Mn13 N27 2.009(6)
Mn13 O42 2.161(6)
Mn13 O56 2.182(6)
Mn13 Mn15 3.1887(17)
Mn13 Mn14 3.2046(19)
Mn14 O78 1.867(5)
Mn14 O53 1.938(5)
Mn14 N44 1.988(7)
Mn14 N43 2.034(7)
Mn14 O41 2.178(5)
Mn14 O75 2.225(6)
Mn14 Mn15 3.1995(17)
Mn15 O78 1.864(5)
Mn15 O55 1.925(6)
Mn15 N31 2.023(6)
Mn15 N32 2.025(7)
Mn15 O43 2.181(5)
Mn15 O54 2.194(6)
Mn16 O77 1.869(6)
Mn16 O57 1.921(6)
Mn16 N25 1.993(7)
Mn16 N26 2.018(7)
Mn16 O45 2.170(6)
Mn16 O59 2.229(6)
Mn16 Mn18 3.194(2)
Mn16 Mn17 3.204(2)
Mn17 O77 1.888(5)
Mn17 O62 1.910(7)
Mn17 N29 1.993(7)
Mn17 N30 2.057(7)
Mn17 O46 2.162(5)
Mn17 O58 2.198(5)
Mn17 Mn18 3.205(2)
Mn18 O77 1.873(5)
Mn18 O60 1.939(6)
Mn18 N34 2.017(7)
Mn18 N33 2.019(6)
Mn18 O44 2.197(6)
Mn18 O61 2.226(6)
Mn19 O80 1.853(5)
Mn19 O63 1.957(5)
Mn19 N42 2.015(8)
Mn19 N41 2.021(7)
Mn19 O51 2.167(6)
Mn19 O65 2.235(7)
Mn19 Mn20 3.187(2)
Mn19 Mn21 3.2008(19)
Mn20 O80 1.880(5)
Mn20 O66 1.937(7)
Mn20 N40 2.013(7)
Mn20 N39 2.015(8)
Mn20 O50 2.164(5)
Mn20 O67 2.208(6)
Mn20 Mn21 3.191(2)
Mn21 O80 1.866(5)
Mn21 O68 1.926(5)
Mn21 N46 2.014(7)
Mn21 N45 2.021(7)
Mn21 O52 2.181(5)
Mn21 O64 2.207(5)
Mn22 O79 1.872(4)
Mn22 O71 1.903(6)
Mn22 N37 2.015(7)
Mn22 N38 2.040(7)
Mn22 O48 2.202(5)
Mn22 O70 2.252(6)
Mn22 Mn24 3.1946(17)
Mn22 Mn23 3.2109(17)
Mn23 O79 1.875(5)
Mn23 O73 1.931(5)
Mn23 N47 2.000(6)
Mn23 N48 2.005(7)
Mn23 O47 2.161(6)
Mn23 O72 2.181(6)
Mn23 Mn24 3.2116(19)
Mn24 O79 1.878(5)
Mn24 O69 1.914(6)
Mn24 N35 2.008(6)
Mn24 N36 2.040(7)
Mn24 O49 2.162(5)
Mn24 O74 2.272(5)
Cl1 O102 1.439(6)
Cl1 O104 1.443(6)
Cl1 O101 1.445(6)
Cl1 O103 1.448(6)
Cl2 O212 1.34(2)
Cl2 O203 1.351(12)
Cl2 O201 1.420(6)
Cl2 O202 1.477(12)
Cl2 O204 1.495(13)
Cl2 O214 1.51(2)
Cl2 O213 1.53(2)
Cl3 O304 1.411(7)
Cl3 O303 1.421(6)
Cl3 O301 1.440(6)
Cl3 O302 1.455(8)
Cl4 O403 1.362(7)
Cl4 O404 1.372(9)
Cl4 O402 1.415(9)
Cl4 O401 1.416(7)
Cl5 O501 1.446(7)
Cl5 O504 1.449(7)
Cl5 O503 1.455(7)
Cl5 O502 1.485(8)
Cl6 O601 1.384(11)
Cl6 O603 1.468(14)
Cl6 O614 1.491(19)
Cl6 O602 1.548(16)
Cl6 O604 1.554(15)
Cl6 O612 1.56(2)
Cl6 O613 2.027(17)
Cl7 O703 1.417(14)
Cl7 O702 1.438(18)
Cl7 O701 1.441(8)
Cl7 O714 1.47(2)
Cl7 O712 1.54(3)
Cl7 O704 1.576(13)
Cl7 O713 1.68(2)
Cl8 O802 1.419(5)
Cl8 O801 1.440(5)
Cl8 O803 1.442(5)
Cl8 O804 1.452(5)
Cl8' O814 1.437(5)
Cl8' O813 1.440(5)
Cl8' O812 1.441(5)
Cl8' O811 1.442(5)
C401 Cl8B 1.73(2)
C401 Cl8A 1.73(2)
C402 Cl8D 1.608(19)
C402 Cl8C 1.618(19)
O1 N1 1.317(8)
O2 N3 1.321(8)
O3 N5 1.316(8)
O4 N7 1.324(7)
O5 N9 1.315(8)
O6 N11 1.344(8)
O7 N13 1.318(8)
O8 N15 1.319(8)
O9 N17 1.334(7)
O10 N19 1.317(7)
O11 N21 1.317(8)
O12 N23 1.339(8)
O13 C128 1.273(10)
O14 C128 1.216(10)
O15 C130 1.270(11)
O16 C130 1.274(11)
O17 C132 1.278(10)
O18 C132 1.241(10)
O19 C134 1.287(9)
O20 C134 1.246(9)
O21 C136 1.218(10)
O22 C136 1.292(10)
O23 C138 1.245(9)
O24 C138 1.289(10)
O25 C140 1.245(11)
O26 C140 1.280(11)
O27 C142 1.304(10)
O28 C142 1.248(10)
O29 C144 1.24(1)
O30 C144 1.256(10)
O31 C146 1.207(10)
O32 C146 1.303(10)
O33 C148 1.257(10)
O34 C148 1.284(10)
O35 C150 1.297(11)
O36 C150 1.24(1)
O41 N32 1.314(7)
O42 N44 1.324(8)
O43 N27 1.318(7)
O44 N25 1.314(8)
O45 N29 1.344(8)
O46 N33 1.321(8)
O47 N35 1.317(7)
O48 N47 1.308(7)
O49 N37 1.307(7)
O50 N41 1.331(8)
O51 N45 1.325(8)
O52 N40 1.286(8)
O53 C278 1.275(10)
O54 C278 1.263(10)
O55 C280 1.312(9)
O56 C280 1.243(9)
O57 C282 1.267(11)
O58 C282 1.260(11)
O59 C284 1.196(10)
O60 C284 1.285(10)
O61 C286 1.263(11)
O62 C286 1.253(11)
O63 C288 1.302(10)
O64 C288 1.244(10)
O65 C290 1.232(12)
O66 C290 1.258(13)
O67 C292 1.24(1)
O68 C292 1.238(10)
O69 C294 1.281(10)
O70 C294 1.248(10)
O71 C296 1.284(10)
O72 C296 1.243(10)
O73 C298 1.265(9)
O74 C298 1.233(9)
O75 C300 1.232(10)
O76 C300 1.253(10)
N1 C6 1.299(9)
N2 C1 1.352(10)
N2 C5 1.359(9)
N3 C16 1.312(9)
N4 C21 1.34(1)
N4 C17 1.382(9)
N5 C27 1.288(11)
N6 C22 1.345(11)
N6 C26 1.385(11)
N7 C59 1.324(9)
N8 C64 1.336(10)
N8 C60 1.353(11)
N9 C38 1.299(10)
N10 C39 1.364(10)
N10 C43 1.365(10)
N11 C49 1.344(10)
N12 C44 1.332(11)
N12 C48 1.345(10)
N13 C70 1.313(10)
N14 C65 1.272(12)
N14 C69 1.374(10)
N15 C80 1.319(10)
N16 C85 1.319(11)
N16 C81 1.361(10)
N17 C91 1.313(9)
N18 C86 1.313(9)
N18 C90 1.354(10)
N19 C101 1.323(9)
N20 C106 1.333(11)
N20 C102 1.351(10)
N21 C112 1.321(10)
N22 C111 1.355(10)
N22 C107 1.363(10)
N23 C122 1.294(10)
N24 C127 1.345(9)
N24 C123 1.392(9)
N25 C157 1.311(10)
N26 C152 1.357(9)
N26 C156 1.398(10)
N27 C167 1.310(9)
N28 C172 1.325(9)
N28 C168 1.385(9)
N29 C209 1.341(10)
N30 C214 1.327(10)
N30 C210 1.34(1)
N31 C194 1.303(9)
N31 C198 1.341(10)
N32 C199 1.307(9)
N33 C188 1.278(9)
N34 C193 1.351(10)
N34 C189 1.358(9)
N35 C178 1.325(9)
N36 C173 1.337(10)
N36 C177 1.339(10)
N37 C251 1.335(9)
N38 C256 1.323(10)
N38 C252 1.329(10)
N39 C236 1.365(12)
N39 C240 1.368(11)
N40 C241 1.317(10)
N41 C262 1.298(10)
N42 C257 1.327(16)
N42 C261 1.375(11)
N43 C273 1.343(10)
N43 C277 1.363(11)
N44 C272 1.347(10)
N45 C220 1.293(10)
N46 C215 1.328(9)
N46 C219 1.367(9)
N47 C230 1.296(9)
N48 C235 1.327(9)
N48 C231 1.340(9)
C1 C2 1.352(11)
C1 H1A 0.9500
C2 C3 1.407(12)
C2 H2A 0.9500
C3 C4 1.405(12)
C3 H3A 0.9500
C4 C5 1.376(11)
C4 H4A 0.9500
C5 C6 1.492(11)
C6 C7 1.489(10)
C7 C8 1.518(10)
C7 H7A 0.9900
C7 H7B 0.9900
C8 C9 1.512(10)
C8 C15 1.569(10)
C8 H8A 1.0000
C9 C10 1.339(10)
C9 C14 1.374(10)
C10 C11 1.372(11)
C10 H10A 0.9500
C11 C12 1.377(11)
C11 H11A 0.9500
C12 C13 1.360(11)
C12 H12A 0.9500
C13 C14 1.394(11)
C13 H13A 0.9500
C14 H14A 0.9500
C15 C16 1.497(10)
C15 H15A 0.9900
C15 H15B 0.9900
C16 C17 1.452(10)
C17 C18 1.361(10)
C18 C19 1.373(11)
C18 H18A 0.9500
C19 C20 1.352(11)
C19 H19A 0.9500
C20 C21 1.357(11)
C20 H20A 0.9500
C21 H21A 0.9500
C22 C23 1.374(12)
C22 H22A 0.9500
C23 C24 1.447(13)
C23 H23A 0.9500
C24 C25 1.427(13)
C24 H24A 0.9500
C25 C26 1.359(13)
C25 H25A 0.9500
C26 C27 1.467(13)
C27 C28 1.534(12)
C28 C29 1.544(11)
C28 H28A 0.9900
C28 H28B 0.9900
C29 C36 1.537(13)
C29 C37 1.583(11)
C29 H29A 1.0000
C31 C36 1.404(14)
C31 C32 1.497(17)
C31 H31A 0.9500
C32 C33 1.43(2)
C32 H32A 0.9500
C33 C34 1.37(2)
C33 H33 0.9500
C34 C35 1.450(18)
C34 H34A 0.9500
C35 C36 1.419(14)
C35 H35A 0.9500
C37 C38 1.499(11)
C37 H37A 0.9900
C37 H37B 0.9900
C38 C39 1.419(11)
C39 C40 1.375(11)
C40 C41 1.36(1)
C40 H40A 0.9500
C41 C42 1.394(11)
C41 H41A 0.9500
C42 C43 1.377(11)
C42 H42A 0.9500
C43 H43A 0.9500
C44 C45 1.363(12)
C44 H44A 0.9500
C45 C46 1.371(13)
C45 H45A 0.9500
C46 C47 1.365(13)
C46 H46A 0.9500
C47 C48 1.376(11)
C47 H47A 0.9500
C48 C49 1.440(11)
C49 C50 1.481(11)
C50 C51 1.544(10)
C50 H50A 0.9900
C50 H50B 0.9900
C51 C52 1.461(11)
C51 C58 1.528(10)
C51 H51A 1.0000
C52 C57 1.385(12)
C52 C53 1.406(11)
C53 C54 1.416(12)
C53 H53A 0.9500
C54 C55 1.324(12)
C54 H54A 0.9500
C55 C56 1.351(13)
C55 H55A 0.9500
C56 C57 1.414(13)
C56 H56A 0.9500
C57 H57A 0.9500
C58 C59 1.467(11)
C58 H58A 0.9900
C58 H58B 0.9900
C59 C60 1.449(11)
C60 C61 1.436(11)
C61 C62 1.374(11)
C61 H61A 0.9500
C62 C63 1.339(12)
C62 H62A 0.9500
C63 C64 1.433(11)
C63 H63A 0.9500
C64 H64A 0.9500
C65 C66 1.438(14)
C65 H65A 0.9500
C66 C67 1.390(13)
C66 H66A 0.9500
C67 C68 1.358(13)
C67 H67A 0.9500
C68 C69 1.394(12)
C68 H68A 0.9500
C69 C70 1.419(12)
C70 C71 1.505(10)
C71 C72 1.534(10)
C71 H71A 0.9900
C71 H71B 0.9900
C72 C73 1.510(11)
C72 C79 1.537(10)
C72 H72A 1.0000
C73 C78 1.366(11)
C73 C74 1.406(11)
C74 C75 1.426(12)
C74 H74A 0.9500
C75 C76 1.346(12)
C75 H75A 0.9500
C76 C77 1.345(12)
C76 H76A 0.9500
C77 C78 1.373(11)
C77 H77A 0.9500
C78 H78A 0.9500
C79 C80 1.471(10)
C79 H79A 0.9900
C79 H79B 0.9900
C80 C81 1.466(11)
C81 C82 1.388(11)
C82 C83 1.370(11)
C82 H82A 0.9500
C83 C84 1.357(11)
C83 H83A 0.9500
C84 C85 1.424(12)
C84 H84A 0.9500
C85 H85A 0.9500
C86 C87 1.381(10)
C86 H86A 0.9500
C87 C88 1.350(11)
C87 H87A 0.9500
C88 C89 1.373(10)
C88 H88A 0.9500
C89 C90 1.398(10)
C89 H89A 0.9500
C90 C91 1.485(10)
C91 C92 1.473(10)
C92 C93 1.525(10)
C92 H92A 0.9900
C92 H92B 0.9900
C93 C94 1.537(11)
C93 C100 1.559(10)
C93 H93A 1.0000
C94 C95 1.376(11)
C94 C99 1.389(10)
C95 C96 1.362(10)
C95 H95A 0.9500
C96 C97 1.390(11)
C96 H96A 0.9500
C97 C98 1.351(11)
C97 H97A 0.9500
C98 C99 1.405(11)
C98 H98A 0.9500
C99 H99A 0.9500
C100 C101 1.457(10)
C100 H10B 0.9900
C100 H10C 0.9900
C101 C102 1.421(11)
C102 C103 1.426(11)
C103 C104 1.383(12)
C103 H10D 0.9500
C104 C105 1.372(13)
C104 H10E 0.9500
C105 C106 1.420(13)
C105 H10F 0.9500
C106 H10G 0.9500
C107 C108 1.384(11)
C107 H10H 0.9500
C108 C109 1.336(11)
C108 H10I 0.9500
C109 C110 1.387(11)
C109 H10J 0.9500
C110 C111 1.410(11)
C110 H11B 0.9500
C111 C112 1.457(11)
C112 C113 1.445(10)
C113 C114 1.587(10)
C113 H11C 0.9900
C113 H11D 0.9900
C114 C115 1.505(11)
C114 C121 1.565(10)
C114 H11E 1.0000
C115 C116 1.358(11)
C115 C120 1.409(11)
C116 C117 1.403(12)
C116 H11F 0.9500
C117 C118 1.370(12)
C117 H11G 0.9500
C118 C119 1.366(11)
C118 H11H 0.9500
C119 C120 1.358(11)
C119 H11I 0.9500
C120 H12B 0.9500
C121 C122 1.505(10)
C121 H12C 0.9900
C121 H12D 0.9900
C122 C123 1.419(10)
C123 C124 1.412(11)
C124 C125 1.342(11)
C124 H12E 0.9500
C125 C126 1.418(12)
C125 H12F 0.9500
C126 C127 1.390(11)
C126 H12G 0.9500
C127 H12H 0.9500
C128 C129 1.527(11)
C129 H12I 0.9800
C129 H12J 0.9800
C129 H12K 0.9800
C130 C131 1.508(12)
C131 H13B 0.9800
C131 H13C 0.9800
C131 H13D 0.9800
C132 C133 1.527(11)
C133 H13E 0.9800
C133 H13F 0.9800
C133 H13G 0.9800
C134 C135 1.504(11)
C135 H13H 0.9800
C135 H13I 0.9800
C135 H13J 0.9800
C136 C137 1.494(11)
C137 H13K 0.9800
C137 H13L 0.9800
C137 H13M 0.9800
C138 C139 1.519(12)
C139 H13N 0.9800
C139 H13O 0.9800
C139 H13P 0.9800
C140 C141 1.545(13)
C141 H14B 0.9800
C141 H14C 0.9800
C141 H14D 0.9800
C142 C143 1.511(11)
C143 H14E 0.9800
C143 H14F 0.9800
C143 H14G 0.9800
C144 C145 1.537(11)
C145 H14H 0.9800
C145 H14I 0.9800
C145 H14J 0.9800
C146 C147 1.514(12)
C147 H14K 0.9800
C147 H14L 0.9800
C147 H14M 0.9800
C148 C149 1.531(11)
C149 H14N 0.9800
C149 H14O 0.9800
C149 H14P 0.9800
C150 C30 1.481(13)
C30 H15C 0.9800
C30 H15D 0.9800
C30 H15E 0.9800
C152 C153 1.321(10)
C152 H15F 0.9500
C153 C154 1.367(11)
C153 H15G 0.9500
C154 C155 1.401(11)
C154 H15H 0.9500
C155 C156 1.338(10)
C155 H15I 0.9500
C156 C157 1.426(11)
C157 C158 1.478(10)
C158 C159 1.540(9)
C158 H15J 0.9900
C158 H15K 0.9900
C159 C160 1.524(10)
C159 C166 1.537(9)
C159 H15L 1.0000
C160 C165 1.382(11)
C160 C161 1.389(10)
C161 C162 1.379(11)
C161 H16A 0.9500
C162 C163 1.378(11)
C162 H16B 0.9500
C163 C164 1.371(11)
C163 H16C 0.9500
C164 C165 1.417(11)
C164 H16D 0.9500
C165 H16E 0.9500
C166 C167 1.495(9)
C166 H16F 0.9900
C166 H16G 0.9900
C167 C168 1.431(9)
C168 C169 1.394(10)
C169 C170 1.36(1)
C169 H16H 0.9500
C170 C171 1.388(11)
C170 H17A 0.9500
C171 C172 1.410(11)
C171 H17B 0.9500
C172 H17C 0.9500
C173 C174 1.438(11)
C173 H17D 0.9500
C174 C175 1.325(11)
C174 H17E 0.9500
C175 C176 1.369(12)
C175 H17F 0.9500
C176 C177 1.391(11)
C176 H17G 0.9500
C177 C178 1.429(11)
C178 C179 1.495(10)
C179 C180 1.538(10)
C179 H17I 0.9900
C179 H17J 0.9900
C180 C187 1.501(10)
C180 C181 1.516(11)
C180 H18B 1.0000
C181 C186 1.386(11)
C181 C182 1.420(11)
C182 C183 1.391(11)
C182 H18C 0.9500
C183 C184 1.388(12)
C183 H18D 0.9500
C184 C185 1.359(12)
C184 H18E 0.9500
C185 C186 1.362(11)
C185 H18F 0.9500
C186 H18G 0.9500
C187 C188 1.497(10)
C187 H18H 0.9900
C187 H18I 0.9900
C188 C189 1.478(11)
C189 C190 1.368(11)
C190 C191 1.384(12)
C190 H19B 0.9500
C191 C192 1.403(11)
C191 H19C 0.9500
C192 C193 1.370(11)
C192 H19D 0.9500
C193 H19E 0.9500
C194 C195 1.371(10)
C194 H19F 0.9500
C195 C196 1.348(11)
C195 H19G 0.9500
C196 C197 1.387(11)
C196 H19H 0.9500
C197 C198 1.405(11)
C197 H19I 0.9500
C198 C199 1.478(11)
C199 C200 1.521(11)
C200 C201 1.50(1)
C200 H20B 0.9900
C200 H20C 0.9900
C201 C208 1.543(10)
C201 C202 1.547(11)
C201 H20D 1.0000
C202 C207 1.383(11)
C202 C203 1.394(12)
C203 C204 1.410(13)
C203 H20E 0.9500
C204 C205 1.284(12)
C204 H20F 0.9500
C205 C206 1.354(12)
C205 H20G 0.9500
C206 C207 1.394(12)
C206 H20H 0.9500
C207 H20J 0.9500
C208 C209 1.461(10)
C208 H20K 0.9900
C208 H20L 0.9900
C209 C210 1.474(11)
C210 C211 1.394(11)
C211 C212 1.370(11)
C211 H21B 0.9500
C212 C213 1.352(12)
C212 H21C 0.9500
C213 C214 1.393(12)
C213 H21D 0.9500
C214 H21E 0.9500
C215 C216 1.351(11)
C215 H21F 0.9500
C216 C217 1.382(11)
C216 H21G 0.9500
C217 C218 1.369(11)
C217 H21H 0.9500
C218 C219 1.38(1)
C218 H21I 0.9500
C219 C220 1.459(11)
C220 C221 1.468(10)
C221 C222 1.549(10)
C221 H22B 0.9900
C221 H22C 0.9900
C222 C223 1.511(11)
C222 C229 1.511(10)
C222 H22D 1.0000
C223 C224 1.341(11)
C223 C228 1.391(11)
C224 C225 1.446(12)
C224 H22E 0.9500
C225 C226 1.395(13)
C225 H22F 0.9500
C226 C227 1.379(16)
C226 H22G 0.9500
C227 C228 1.459(16)
C227 H22H 0.9500
C228 H22I 0.9500
C229 C230 1.529(10)
C229 H22J 0.9900
C229 H22K 0.9900
C230 C231 1.484(10)
C231 C232 1.36(1)
C232 C233 1.413(11)
C232 H23C 0.9500
C233 C234 1.393(11)
C233 H23D 0.9500
C234 C235 1.384(11)
C234 H23E 0.9500
C235 H23F 0.9500
C236 C237 1.390(14)
C236 H23G 0.9500
C237 C238 1.343(14)
C237 H23H 0.9500
C238 C239 1.433(14)
C238 H23I 0.9500
C239 C240 1.365(12)
C239 H23B 0.9500
C240 C241 1.427(11)
C241 C242 1.474(11)
C242 C243 1.536(11)
C242 H24B 0.9900
C242 H24C 0.9900
C243 C250 1.502(10)
C243 C244 1.516(11)
C243 H24D 1.0000
C244 C245 1.381(11)
C244 C249 1.389(12)
C245 C246 1.430(13)
C245 H24E 0.9500
C246 C247 1.358(13)
C246 H24F 0.9500
C247 C248 1.331(13)
C247 H24G 0.9500
C248 C249 1.500(13)
C248 H24H 0.9500
C249 H24I 0.9500
C250 C251 1.506(11)
C250 H25B 0.9900
C250 H25C 0.9900
C251 C252 1.396(10)
C252 C253 1.455(10)
C253 C254 1.378(11)
C253 H25D 0.9500
C254 C255 1.294(12)
C254 H25E 0.9500
C255 C256 1.425(11)
C255 H25F 0.9500
C256 H25G 0.9500
C257 C258 1.40(2)
C257 H25H 0.9500
C258 C259 1.44(2)
C258 H25I 0.9500
C259 C260 1.395(18)
C259 H25K 0.9500
C260 C261 1.445(15)
C260 H26A 0.9500
C261 C262 1.406(12)
C262 C263 1.524(11)
C263 C264 1.518(11)
C263 H26C 0.9900
C263 H26D 0.9900
C264 C265 1.488(10)
C264 C271 1.578(10)
C264 H26E 1.0000
C265 C266 1.3900
C265 C270 1.3900
C266 C267 1.3900
C266 H26F 0.9500
C267 C268 1.3900
C267 H26G 0.9500
C268 C269 1.3900
C268 H26H 0.9500
C269 C270 1.3900
C269 H26I 0.9500
C270 H27A 0.9500
C271 C272 1.499(10)
C271 H27B 0.9900
C271 H27C 0.9900
C272 C273 1.459(11)
C273 C274 1.387(12)
C274 C275 1.443(13)
C274 H27D 0.9500
C275 C276 1.352(13)
C275 H27E 0.9500
C276 C277 1.349(12)
C276 H27F 0.9500
C277 H27G 0.9500
C278 C279 1.533(12)
C279 H27H 0.9800
C279 H27I 0.9800
C279 H27J 0.9800
C280 C281 1.485(11)
C281 H28C 0.9800
C281 H28D 0.9800
C281 H28E 0.9800
C282 C283 1.566(12)
C283 H28F 0.9800
C283 H28G 0.9800
C283 H28H 0.9800
C284 C285 1.521(11)
C285 H28I 0.9800
C285 H28J 0.9800
C285 H28K 0.9800
C286 C287 1.580(12)
C287 H28L 0.9800
C287 H28M 0.9800
C287 H28N 0.9800
C288 C289 1.492(12)
C289 H28O 0.9800
C289 H28P 0.9800
C289 H28Q 0.9800
C290 C291 1.578(14)
C291 H29B 0.9800
C291 H29C 0.9800
C291 H29D 0.9800
C292 C293 1.512(11)
C293 H29E 0.9800
C293 H29F 0.9800
C293 H29G 0.9800
C294 C295 1.506(11)
C295 H29H 0.9800
C295 H29I 0.9800
C295 H29J 0.9800
C296 C297 1.501(12)
C297 H29K 0.9800
C297 H29L 0.9800
C297 H29M 0.9800
C298 C299 1.536(10)
C299 H29N 0.9800
C299 H29O 0.9800
C299 H29P 0.9800
C300 C151 1.532(11)
C151 H30A 0.9800
C151 H30B 0.9800
C151 H30C 0.9800
